data_4114328
loop_
_publ_author_name
'Todd L. Kurth'
'Frederick D. Lewis'

_publ_section_title
;
 Ground-State Conformational Equilibrium and Photochemical Behavior of Syn
 and Anti N,N'-Dimethyl-N,N'-di-1-naphthylurea Protophanes
;
_journal_name_full 'Journal of the American Chemical Society'
_journal_page_first 13760
_journal_page_last 13767
_journal_paper_doi 10.1021/ja034311w
_journal_volume 125
_journal_year 2003
_chemical_formula_moiety 'C23 H20 N2 O '
_chemical_formula_sum 'C23 H20 N2 O'
_chemical_formula_weight 340.42
_space_group_IT_number 2
_symmetry_cell_setting triclinic
_symmetry_Int_Tables_number 2
_symmetry_space_group_name_Hall '-P 1'
_symmetry_space_group_name_H-M 'P -1'
_cell_angle_alpha 84.086(3)
_cell_angle_beta 81.373(3)
_cell_angle_gamma 84.421(3)
_cell_formula_units_Z 2
_cell_length_a 7.9727(13)
_cell_length_b 8.516(1)
_cell_length_c 13.153(2)
_cell_measurement_reflns_used 0
_cell_measurement_temperature 153.2
_cell_measurement_theta_max 0.0
_cell_measurement_theta_min 0.0
_cell_volume 875.2(2)
_computing_cell_refinement 'Bruker SAINT-1000 Diffractometer Control'
_computing_data_collection 'Bruker SMART-1000 Diffractometer Control'
_computing_data_reduction 'Bruker SAINT-1000 Diffractometer Control'
_computing_publication_material 'teXsan for Windows version 1.06 (MSC, 1997-1999)'
_computing_structure_refinement 'teXsan for Windows version 1.06 (MSC, 1997-1999)'
_computing_structure_solution
;
SIR92 (Altomare, et. al. 1994)
;
_diffrn_ambient_temperature 153.2
_diffrn_measurement_device 'SMART-1000 CCD'
_diffrn_measurement_method \w
_diffrn_orient_matrix_UB_11 0.00000
_diffrn_orient_matrix_UB_12 0.00000
_diffrn_orient_matrix_UB_13 0.00000
_diffrn_orient_matrix_UB_21 0.00000
_diffrn_orient_matrix_UB_22 0.00000
_diffrn_orient_matrix_UB_23 0.00000
_diffrn_orient_matrix_UB_31 0.00000
_diffrn_orient_matrix_UB_32 0.00000
_diffrn_orient_matrix_UB_33 0.00000
_diffrn_radiation_detector CCD
_diffrn_radiation_monochromator graphite
_diffrn_radiation_source 'X-ray tube'
_diffrn_radiation_type 'Mo K\a'
_diffrn_radiation_wavelength 0.7107
_diffrn_reflns_av_R_equivalents 0.02940
_diffrn_reflns_av_sigmaI/netI 0.032
_diffrn_reflns_limit_h_max 10
_diffrn_reflns_limit_h_min -10
_diffrn_reflns_limit_k_max 11
_diffrn_reflns_limit_k_min -11
_diffrn_reflns_limit_l_max 17
_diffrn_reflns_limit_l_min -16
_diffrn_reflns_number 8042
_diffrn_reflns_reduction_process 'Lp corrections applied'
_diffrn_reflns_theta_max 28.29
_diffrn_reflns_theta_min 1.57
_diffrn_standards_decay_% 0.00
_diffrn_standards_interval_count 0
_diffrn_standards_number 0
_exptl_absorpt_coefficient_mu 0.080
_exptl_absorpt_correction_T_max 0.98424
_exptl_absorpt_correction_T_min 0.96449
_exptl_absorpt_correction_type integration
_exptl_crystal_colour colorless
_exptl_crystal_density_diffrn 1.292
_exptl_crystal_description block
_exptl_crystal_F_000 360.00
_exptl_crystal_size_max 0.50
_exptl_crystal_size_mid 0.25
_exptl_crystal_size_min 0.22
_refine_diff_density_max 0.64
_refine_diff_density_min 0.00
_refine_ls_extinction_method none
_refine_ls_goodness_of_fit_all 3.834
_refine_ls_goodness_of_fit_ref 4.240
_refine_ls_hydrogen_treatment noref
_refine_ls_matrix_type full
_refine_ls_number_constraints 0
_refine_ls_number_parameters 235
_refine_ls_number_reflns 3166
_refine_ls_number_restraints 0
_refine_ls_R_factor_all 0.0640
_refine_ls_R_factor_gt 0.0610
_refine_ls_shift/su_max 0.0100
_refine_ls_shift/su_mean 0.0010
_refine_ls_structure_factor_coef Fsqd
_refine_ls_weighting_details 'w = 1/[\s^2^(Fo)]'
_refine_ls_weighting_scheme sigma
_refine_ls_wR_factor_all 0.1340
_refine_ls_wR_factor_ref 0.0889
_reflns_number_gt 3166
_reflns_number_total 4066
_reflns_threshold_expression I>3.00\s(I)
_cod_data_source_file ja034311wsi20030723_110449.cif
_cod_data_source_block '_s65k'
_cod_original_sg_symbol_H-M 'P -1 '
_cod_original_formula_sum 'C23 H20 N2 O '
_cod_database_code 4114328

loop_
_symmetry_equiv_pos_as_xyz
'   +x,   +y,   +z'
'   -x,   -y,   -z'

loop_
_atom_site_label
_atom_site_fract_x
_atom_site_fract_y
_atom_site_fract_z
_atom_site_U_iso_or_equiv
_atom_site_occupancy
_atom_site_adp_type
_atom_site_calc_flag
O(1) 0.54807(9) 0.30414(9) 1.06137(5) 0.0306(2) 1.000 Uani d
N(1) 0.64823(11) 0.24518(10) 0.89675(6) 0.0246(2) 1.000 Uani d
N(2) 0.35530(11) 0.30640(10) 0.95024(6) 0.0250(2) 1.000 Uani d
C(1) 0.51928(13) 0.28736(12) 0.97417(8) 0.0243(3) 1.000 Uani d
C(2) 0.82176(13) 0.2200(1) 0.92422(8) 0.0303(3) 1.000 Uani d
C(3) 0.2201(1) 0.3498(1) 1.03325(8) 0.0317(3) 1.000 Uani d
C(4) 0.63946(13) 0.28727(13) 0.78892(8) 0.0242(3) 1.000 Uani d
C(5) 0.60632(13) 0.44215(13) 0.75310(8) 0.0261(3) 1.000 Uani d
C(6) 0.6019(1) 0.4831(1) 0.64655(8) 0.0292(3) 1.000 Uani d
C(7) 0.6323(1) 0.3706(1) 0.57828(8) 0.0300(3) 1.000 Uani d
C(8) 0.66764(13) 0.20878(13) 0.61263(8) 0.0285(3) 1.000 Uani d
C(9) 0.6944(2) 0.0887(2) 0.54383(9) 0.0380(3) 1.000 Uani d
C(10) 0.7245(2) -0.0667(2) 0.57941(10) 0.0422(4) 1.000 Uani d
C(11) 0.7289(2) -0.1094(1) 0.68488(10) 0.0372(3) 1.000 Uani d
C(12) 0.7040(1) 0.0039(1) 0.75345(8) 0.0293(3) 1.000 Uani d
C(13) 0.67274(13) 0.16564(13) 0.71985(8) 0.0257(3) 1.000 Uani d
C(14) 0.30029(13) 0.23510(13) 0.86804(8) 0.0236(3) 1.000 Uani d
C(15) 0.31924(13) 0.07386(13) 0.86586(8) 0.0283(3) 1.000 Uani d
C(16) 0.2590(1) 0.0020(1) 0.78772(9) 0.0324(3) 1.000 Uani d
C(17) 0.1768(1) 0.0927(1) 0.71559(9) 0.0316(3) 1.000 Uani d
C(18) 0.15363(13) 0.2599(1) 0.71602(8) 0.0269(3) 1.000 Uani d
C(19) 0.0670(1) 0.3567(2) 0.64276(8) 0.0339(3) 1.000 Uani d
C(20) 0.0449(1) 0.5170(2) 0.64528(9) 0.0364(3) 1.000 Uani d
C(21) 0.1099(1) 0.5907(1) 0.72124(9) 0.0339(3) 1.000 Uani d
C(22) 0.19405(13) 0.50095(13) 0.79343(8) 0.0280(3) 1.000 Uani d
C(23) 0.21728(12) 0.33368(13) 0.79373(8) 0.0240(3) 1.000 Uani d
H(1) 0.8221 0.2182 0.9965 0.036 1.000 Uiso c
H(2) 0.8783 0.1216 0.9017 0.036 1.000 Uiso c
H(3) 0.8895 0.3036 0.8904 0.036 1.000 Uiso c
H(4) 0.2632 0.3382 1.0975 0.033 1.000 Uiso c
H(5) 0.1787 0.4583 1.0197 0.033 1.000 Uiso c
H(6) 0.1285 0.2851 1.0373 0.033 1.000 Uiso c
H(7) 0.5824 0.5215 0.8012 0.032 1.000 Uiso c
H(8) 0.5775 0.5933 0.6218 0.035 1.000 Uiso c
H(9) 0.6324 0.4010 0.5051 0.035 1.000 Uiso c
H(10) 0.6907 0.1161 0.4705 0.042 1.000 Uiso c
H(11) 0.7436 -0.1489 0.5315 0.043 1.000 Uiso c
H(12) 0.7507 -0.2201 0.7096 0.040 1.000 Uiso c
H(13) 0.7075 -0.0274 0.8263 0.032 1.000 Uiso c
H(14) 0.3796 0.0110 0.9171 0.036 1.000 Uiso c
H(15) 0.2724 -0.1134 0.7864 0.038 1.000 Uiso c
H(16) 0.1290 0.0414 0.6629 0.037 1.000 Uiso c
H(17) 0.0189 0.3065 0.5900 0.043 1.000 Uiso c
H(18) -0.0152 0.5807 0.5944 0.040 1.000 Uiso c
H(19) 0.0951 0.7048 0.7220 0.039 1.000 Uiso c
H(20) 0.2383 0.5512 0.8458 0.033 1.000 Uiso c

loop_
_atom_site_aniso_label
_atom_site_aniso_U_11
_atom_site_aniso_U_22
_atom_site_aniso_U_33
_atom_site_aniso_U_12
_atom_site_aniso_U_13
_atom_site_aniso_U_23
O(1) 0.0318(4) 0.0363(5) 0.0244(4) 0.0019(3) -0.0079(3) -0.0058(3)
N(1) 0.0206(4) 0.0307(5) 0.0216(4) 0.0001(4) -0.0036(3) -0.0000(4)
N(2) 0.0224(5) 0.0292(5) 0.0235(4) 0.0005(4) -0.0036(4) -0.0052(4)
C(1) 0.0254(5) 0.0225(5) 0.0244(5) 0.0000(4) -0.0045(4) -0.0003(4)
C(2) 0.0219(5) 0.0405(7) 0.0286(6) -0.0014(5) -0.0061(4) -0.0020(5)
C(3) 0.0275(6) 0.0387(7) 0.0278(6) 0.0046(5) -0.0020(5) -0.0070(5)
C(4) 0.0206(5) 0.0302(6) 0.0220(5) -0.0038(4) -0.0023(4) -0.0024(4)
C(5) 0.0230(5) 0.0283(6) 0.0278(5) -0.0019(4) -0.0050(4) -0.0041(4)
C(6) 0.0271(6) 0.0312(6) 0.0288(6) -0.0050(5) -0.0047(5) 0.0034(5)
C(7) 0.0288(6) 0.0372(7) 0.0235(5) -0.0021(5) -0.0056(4) 0.0022(5)
C(8) 0.0251(6) 0.0346(6) 0.0259(5) -0.0029(5) -0.0030(4) -0.0037(5)
C(9) 0.0401(7) 0.0465(8) 0.0272(6) -0.0005(6) -0.0027(5) -0.0087(5)
C(10) 0.0494(8) 0.0404(8) 0.0380(7) 0.0025(6) -0.0041(6) -0.0182(6)
C(11) 0.0348(7) 0.0310(6) 0.0442(7) 0.0006(5) -0.0007(5) -0.0061(5)
C(12) 0.0281(6) 0.0310(6) 0.0280(6) -0.0008(5) -0.0037(5) -0.0005(5)
C(13) 0.0207(5) 0.0299(6) 0.0261(5) -0.0020(4) -0.0014(4) -0.0035(4)
C(14) 0.0197(5) 0.0276(6) 0.0238(5) -0.0047(4) -0.0000(4) -0.0047(4)
C(15) 0.0252(6) 0.0293(6) 0.0300(6) -0.0033(5) -0.0033(5) -0.0004(5)
C(16) 0.0313(6) 0.0297(6) 0.0366(6) -0.0065(5) 0.0010(5) -0.0094(5)
C(17) 0.0269(6) 0.0395(7) 0.0301(6) -0.0070(5) -0.0006(5) -0.0124(5)
C(18) 0.0211(5) 0.0376(6) 0.0222(5) -0.0054(5) -0.0001(4) -0.0049(5)
C(19) 0.0250(6) 0.0540(8) 0.0237(5) -0.0081(6) -0.0039(5) -0.0033(5)
C(20) 0.0275(6) 0.0506(8) 0.0292(6) 0.0015(6) -0.0070(5) 0.0058(5)
C(21) 0.0286(6) 0.0339(7) 0.0372(6) 0.0006(5) -0.0035(5) 0.0013(5)
C(22) 0.0228(5) 0.0322(6) 0.0288(6) -0.0026(5) -0.0022(4) -0.0044(5)
C(23) 0.0184(5) 0.0294(6) 0.0240(5) -0.0037(4) -0.0004(4) -0.0039(4)

loop_
_atom_type_symbol
_atom_type_oxidation_number
_atom_type_number_in_cell
_atom_type_scat_dispersion_real
_atom_type_scat_dispersion_imag
_atom_type_scat_source
C 0 46 0.002 0.002
;International Tables for Crystallography
(1992, Vol. C, Table 6.1.1.2)
;
H 0 40 0.000 0.000
;International Tables for Crystallography
(1992, Vol. C, Table 6.1.1.2)
;
N 0 4 0.004 0.003
;International Tables for Crystallography
(1992, Vol. C, Table 6.1.1.2)
;
O 0 2 0.008 0.006
;International Tables for Crystallography
(1992, Vol. C, Table 6.1.1.2)
;

loop_
_geom_angle_atom_site_label_1
_geom_angle_atom_site_label_2
_geom_angle_atom_site_label_3
_geom_angle
_geom_angle_site_symmetry_1
_geom_angle_site_symmetry_2
_geom_angle_site_symmetry_3
_geom_angle_publ_flag
C1 O1 H4 83.9 . . . no
C1 O1 N2 31.39(12) . . . ?
C1 O1 N1 30.98(12) . . . ?
C1 O1 H1 83.5 . . . no
C1 O1 H7 134.5 . . . no
C1 O1 C3 64.49(12) . . . ?
C1 O1 H14 86.9 . . . no
C1 O1 H20 139.5 . . . no
C1 O1 C2 63.99(12) . . . ?
C1 O1 H15 135.2 . . . no
C1 O1 H5 93.0 . . . no
C1 O1 H5 67.5 . . . no
C1 O1 H3 67.0 . . . no
C1 O1 H13 93.6 . . . no
C1 O1 C15 99.39(13) . . . ?
C1 O1 H6 64.5 . . . no
C1 O1 C5 135.7(1) . . . ?
C1 O1 N2 104.63(13) . . . ?
C1 O1 H2 64.1 . . . no
C1 O1 C1 92.69(13) . . . ?
C1 O1 C16 122.2(1) . . . ?
C1 O1 C4 23.07(11) . . . ?
C1 O1 C14 23.28(11) . . . ?
H4 O1 N2 52.6 . . . no
H4 O1 N1 114.8 . . . no
H4 O1 H1 164.2 . . . no
H4 O1 H7 60.9 . . . no
H4 O1 C3 19.9 . . . no
H4 O1 H14 104.6 . . . no
H4 O1 H20 123.7 . . . no
H4 O1 C2 147.5 . . . no
H4 O1 H15 117.1 . . . no
H4 O1 H5 131.9 . . . no
H4 O1 H5 26.2 . . . no
H4 O1 H3 149.1 . . . no
H4 O1 H13 54.3 . . . no
H4 O1 C15 109.4 . . . no
H4 O1 H6 20.9 . . . no
H4 O1 C5 64.4 . . . no
H4 O1 N2 99.7 . . . no
H4 O1 H2 143.5 . . . no
H4 O1 C1 78.9 . . . no
H4 O1 C16 115.1 . . . no
H4 O1 C4 105.9 . . . no
H4 O1 C14 61.7 . . . no
N2 O1 N1 62.35(7) . . . ?
N2 O1 H1 114.7 . . . no
N2 O1 H7 106.9 . . . no
N2 O1 C3 33.11(6) . . . ?
N2 O1 H14 97.0 . . . no
N2 O1 H20 151.9 . . . no
N2 O1 C2 95.36(8) . . . ?
N2 O1 H15 145.6 . . . no
N2 O1 H5 111.4 . . . no
N2 O1 H5 38.2 . . . no
N2 O1 H3 97.5 . . . no
N2 O1 H13 76.8 . . . no
N2 O1 C15 109.62(8) . . . ?
N2 O1 H6 34.1 . . . no
N2 O1 C5 109.23(8) . . . ?
N2 O1 N2 104.90(7) . . . ?
N2 O1 H2 94.6 . . . no
N2 O1 C1 84.46(7) . . . ?
N2 O1 C16 132.25(8) . . . ?
N2 O1 C4 53.45(6) . . . ?
N2 O1 C14 12.27(6) . . . ?
N1 O1 H1 52.6 . . . no
N1 O1 H7 155.6 . . . no
N1 O1 C3 95.46(8) . . . ?
N1 O1 H14 76.9 . . . no
N1 O1 H20 115.4 . . . no
N1 O1 C2 33.01(7) . . . ?
N1 O1 H15 112.6 . . . no
N1 O1 H5 74.9 . . . no
N1 O1 H5 97.4 . . . no
N1 O1 H3 37.9 . . . no
N1 O1 H13 108.7 . . . no
N1 O1 C15 86.12(7) . . . ?
N1 O1 H6 94.8 . . . no
N1 O1 C5 153.83(9) . . . ?
N1 O1 N2 100.95(8) . . . ?
N1 O1 H2 34.3 . . . no
N1 O1 C1 100.92(8) . . . ?
N1 O1 C16 103.31(8) . . . ?
N1 O1 C4 13.03(6) . . . ?
N1 O1 C14 53.21(6) . . . ?
H1 O1 H7 134.8 . . . no
H1 O1 C3 147.6 . . . no
H1 O1 H14 65.1 . . . no
H1 O1 H20 72.1 . . . no
H1 O1 C2 19.9 . . . no
H1 O1 H15 66.9 . . . no
H1 O1 H5 58.5 . . . no
H1 O1 H5 148.9 . . . no
H1 O1 H3 25.7 . . . no
H1 O1 H13 117.1 . . . no
H1 O1 C15 63.4 . . . no
H1 O1 H6 143.7 . . . no
H1 O1 C5 131.3 . . . no
H1 O1 N2 92.8 . . . no
H1 O1 H2 21.0 . . . no
H1 O1 C1 111.3 . . . no
H1 O1 C16 64.6 . . . no
H1 O1 C4 63.3 . . . no
H1 O1 C14 104.4 . . . no
H7 O1 C3 76.4 2_667 2_667 2_667 no
H7 O1 H14 127.3 2_667 2_667 2_667 no
H7 O1 H20 62.8 2_667 2_667 2_667 no
H7 O1 C2 148.2 2_667 2_667 2_667 no
H7 O1 H15 88.7 2_667 2_667 2_667 no
H7 O1 H5 90.8 2_667 2_667 2_667 no
H7 O1 H5 68.7 2_667 2_667 2_667 no
H7 O1 H3 135.0 2_667 2_667 2_667 no
H7 O1 H13 88.3 2_667 2_667 2_667 no
H7 O1 C15 118.2 2_667 2_667 2_667 no
H7 O1 H6 81.5 2_667 2_667 2_667 no
H7 O1 C5 4.0 2_667 2_667 2_667 no
H7 O1 N2 59.0 2_667 2_667 2_667 no
H7 O1 H2 155.6 2_667 2_667 2_667 no
H7 O1 C1 55.1 2_667 2_667 2_667 no
H7 O1 C16 99.7 2_667 2_667 2_667 no
H7 O1 C4 143.4 2_667 2_667 2_667 no
H7 O1 C14 118.7 2_667 2_667 2_667 no
C3 O1 H14 106.0 . . . no
C3 O1 H20 136.6 . . . no
C3 O1 C2 128.47(9) . . . ?
C3 O1 H15 133.6 . . . no
C3 O1 H5 124.8 . . . no
C3 O1 H5 15.7 . . . no
C3 O1 H3 129.3 . . . no
C3 O1 H13 63.1 . . . no
C3 O1 C15 114.77(8) . . . ?
C3 O1 H6 11.1 . . . no
C3 O1 C5 79.44(7) . . . ?
C3 O1 N2 99.90(8) . . . ?
C3 O1 H2 126.9 . . . no
C3 O1 C1 76.98(8) . . . ?
C3 O1 C16 127.86(8) . . . ?
C3 O1 C4 86.07(7) . . . ?
C3 O1 C14 43.21(6) . . . ?
H14 O1 H20 110.0 2_657 2_657 2_657 no
H14 O1 C2 70.1 2_657 2_657 2_657 no
H14 O1 H15 50.9 2_657 2_657 2_657 no
H14 O1 H5 123.2 2_657 2_657 2_657 no
H14 O1 H5 121.7 2_657 2_657 2_657 no
H14 O1 H3 84.9 2_657 2_657 2_657 no
H14 O1 H13 52.0 2_657 2_657 2_657 no
H14 O1 C15 13.0 2_657 2_657 2_657 no
H14 O1 H6 95.0 2_657 2_657 2_657 no
H14 O1 C5 129.2 2_657 2_657 2_657 no
H14 O1 N2 154.1 2_657 2_657 2_657 no
H14 O1 H2 59.0 2_657 2_657 2_657 no
H14 O1 C1 176.4 2_657 2_657 2_657 no
H14 O1 C16 36.7 2_657 2_657 2_657 no
H14 O1 C4 88.2 2_657 2_657 2_657 no
H14 O1 C14 86.5 2_657 2_657 2_657 no
H20 O1 C2 86.9 2_667 2_667 2_667 no
H20 O1 H15 62.5 2_667 2_667 2_667 no
H20 O1 H5 46.7 2_667 2_667 2_667 no
H20 O1 H5 123.7 2_667 2_667 2_667 no
H20 O1 H3 77.8 2_667 2_667 2_667 no
H20 O1 H13 126.1 2_667 2_667 2_667 no
H20 O1 C15 97.9 2_667 2_667 2_667 no
H20 O1 H6 144.0 2_667 2_667 2_667 no
H20 O1 C5 59.2 2_667 2_667 2_667 no
H20 O1 N2 47.0 2_667 2_667 2_667 no
H20 O1 H2 92.8 2_667 2_667 2_667 no
H20 O1 C1 68.1 2_667 2_667 2_667 no
H20 O1 C16 75.8 2_667 2_667 2_667 no
H20 O1 C4 118.0 2_667 2_667 2_667 no
H20 O1 C14 158.3 2_667 2_667 2_667 no
C2 O1 H15 85.3 . . . no
C2 O1 H5 59.5 . . . no
C2 O1 H5 129.2 . . . no
C2 O1 H3 15.3 . . . no
C2 O1 H13 119.3 . . . no
C2 O1 C15 72.91(7) . . . ?
C2 O1 H6 126.9 . . . no
C2 O1 C5 144.24(8) . . . ?
C2 O1 N2 93.86(7) . . . ?
C2 O1 H2 11.2 . . . no
C2 O1 C1 106.51(8) . . . ?
C2 O1 C16 80.56(7) . . . ?
C2 O1 C4 43.38(6) . . . ?
C2 O1 C14 85.76(7) . . . ?
H15 O1 H5 98.5 2_657 2_657 2_657 no
H15 O1 H5 143.0 2_657 2_657 2_657 no
H15 O1 H3 91.9 2_657 2_657 2_657 no
H15 O1 H13 73.0 2_657 2_657 2_657 no
H15 O1 C15 37.9 2_657 2_657 2_657 no
H15 O1 H6 125.0 2_657 2_657 2_657 no
H15 O1 C5 88.3 2_657 2_657 2_657 no
H15 O1 N2 109.4 2_657 2_657 2_657 no
H15 O1 H2 79.5 2_657 2_657 2_657 no
H15 O1 C1 128.4 2_657 2_657 2_657 no
H15 O1 C16 14.1 2_657 2_657 2_657 no
H15 O1 C4 125.5 2_657 2_657 2_657 no
H15 O1 C14 136.9 2_657 2_657 2_657 no
H5 O1 H5 110.2 2_667 2_667 2_667 no
H5 O1 H3 44.7 2_667 2_667 2_667 no
H5 O1 H13 171.5 2_667 2_667 2_667 no
H5 O1 C15 118.4 2_667 2_667 2_667 no
H5 O1 H6 135.3 2_667 2_667 2_667 no
H5 O1 C5 86.9 2_667 2_667 2_667 no
H5 O1 N2 34.9 2_667 2_667 2_667 no
H5 O1 H2 70.2 2_667 2_667 2_667 no
H5 O1 C1 53.2 2_667 2_667 2_667 no
H5 O1 C16 107.0 2_667 2_667 2_667 no
H5 O1 C4 73.2 2_667 2_667 2_667 no
H5 O1 C14 112.6 2_667 2_667 2_667 no
H5 O1 H3 124.9 . . . no
H5 O1 H13 77.3 . . . no
H5 O1 C15 130.4 . . . no
H5 O1 H6 26.8 . . . no
H5 O1 C5 71.0 . . . no
H5 O1 N2 84.2 . . . no
H5 O1 H2 131.5 . . . no
H5 O1 C1 61.3 . . . no
H5 O1 C16 141.0 . . . no
H5 O1 C4 85.9 . . . no
H5 O1 C14 50.2 . . . no
H3 O1 H13 134.5 . . . no
H3 O1 C15 86.5 . . . no
H3 O1 H6 131.5 . . . no
H3 O1 C5 131.1 . . . no
H3 O1 N2 78.7 . . . no
H3 O1 H2 26.5 . . . no
H3 O1 C1 91.6 . . . no
H3 O1 C16 90.3 . . . no
H3 O1 C4 44.2 . . . no
H3 O1 C14 90.2 . . . no
H13 O1 C15 55.2 2_657 2_657 2_657 no
H13 O1 H6 52.8 2_657 2_657 2_657 no
H13 O1 C5 92.0 2_657 2_657 2_657 no
H13 O1 N2 146.7 2_657 2_657 2_657 no
H13 O1 H2 108.1 2_657 2_657 2_657 no
H13 O1 C1 131.6 2_657 2_657 2_657 no
H13 O1 C16 64.9 2_657 2_657 2_657 no
H13 O1 C4 112.1 2_657 2_657 2_657 no
H13 O1 C14 75.1 2_657 2_657 2_657 no
C15 O1 H6 103.7 2_657 2_657 2_657 no
C15 O1 C5 119.44(7) 2_657 2_657 2_657 ?
C15 O1 N2 143.89(7) 2_657 2_657 2_657 ?
C15 O1 H2 62.6 2_657 2_657 2_657 no
C15 O1 C1 165.92(7) 2_657 2_657 2_657 ?
C15 O1 C16 23.72(5) 2_657 2_657 2_657 ?
C15 O1 C4 98.26(6) 2_657 2_657 2_657 ?
C15 O1 C14 99.46(6) 2_657 2_657 2_657 ?
H6 O1 C5 85.0 . . . no
H6 O1 N2 110.9 . . . no
H6 O1 H2 122.7 . . . no
H6 O1 C1 88.0 . . . no
H6 O1 C16 117.6 . . . no
H6 O1 C4 87.3 . . . no
H6 O1 C14 41.6 . . . no
C5 O1 N2 55.55(5) 2_667 2_667 2_667 ?
C5 O1 H2 151.9 2_667 2_667 2_667 no
C5 O1 C1 52.92(6) 2_667 2_667 2_667 ?
C5 O1 C16 99.89(7) 2_667 2_667 2_667 ?
C5 O1 C4 142.28(7) 2_667 2_667 2_667 ?
C5 O1 C14 121.19(7) 2_667 2_667 2_667 ?
N2 O1 H2 104.9 2_667 2_667 2_667 no
N2 O1 C1 23.01(5) 2_667 2_667 2_667 ?
N2 O1 C16 122.80(6) 2_667 2_667 2_667 ?
N2 O1 C4 93.72(6) 2_667 2_667 2_667 ?
N2 O1 C14 113.21(6) 2_667 2_667 2_667 ?
H2 O1 C1 117.7 . . . no
H2 O1 C16 72.8 . . . no
H2 O1 C4 46.5 . . . no
H2 O1 C14 83.7 . . . no
C1 O1 C16 142.56(7) 2_667 2_667 2_667 ?
C1 O1 C4 90.02(6) 2_667 2_667 2_667 ?
C1 O1 C14 94.50(6) 2_667 2_667 2_667 ?
C16 O1 C4 116.29(7) 2_657 2_657 2_657 ?
C16 O1 C14 122.88(7) 2_657 2_657 2_657 ?
C4 O1 C14 46.36(5) . . . ?
C1 N1 C4 123.4(2) . . . ?
C1 N1 C2 116.7(2) . . . ?
C1 N1 H3 122.7 . . . no
C1 N1 H1 91.3 . . . no
C1 N1 H2 131.6 . . . no
C1 N1 O1 27.21(10) . . . ?
C1 N1 N2 31.41(10) . . . ?
C1 N1 C5 104.0(1) . . . ?
C1 N1 C13 137.5(2) . . . ?
C1 N1 H13 125.9 . . . no
C1 N1 H7 87.4 . . . no
C1 N1 C14 60.49(12) . . . ?
C1 N1 C12 135.0(1) . . . ?
C1 N1 H14 71.8 . . . no
C1 N1 H14 68.1 . . . no
C1 N1 C15 73.01(12) . . . ?
C1 N1 H5 80.6 . . . no
C4 N1 C2 114.8(2) . . . ?
C4 N1 H3 95.1 . . . no
C4 N1 H1 139.4 . . . no
C4 N1 H2 105.0 . . . no
C4 N1 O1 146.0(1) . . . ?
C4 N1 N2 95.07(13) . . . ?
C4 N1 C5 29.08(11) . . . ?
C4 N1 C13 30.55(11) . . . ?
C4 N1 H13 79.1 . . . no
C4 N1 H7 50.8 . . . no
C4 N1 C14 73.17(11) . . . ?
C4 N1 C12 59.71(11) . . . ?
C4 N1 H14 93.4 . . . no
C4 N1 H14 148.4 . . . no
C4 N1 C15 78.69(12) . . . ?
C4 N1 H5 106.4 . . . no
C2 N1 H3 26.6 . . . no
C2 N1 H1 25.7 . . . no
C2 N1 H2 26.3 . . . no
C2 N1 O1 89.45(13) . . . ?
C2 N1 N2 148.0(2) . . . ?
C2 N1 C5 116.1(1) . . . ?
C2 N1 C13 105.4(1) . . . ?
C2 N1 H13 86.0 . . . no
C2 N1 H7 113.6 . . . no
C2 N1 C14 168.5(2) . . . ?
C2 N1 C12 94.20(13) . . . ?
C2 N1 H14 128.9 . . . no
C2 N1 H14 75.8 . . . no
C2 N1 C15 144.8(2) . . . ?
C2 N1 H5 60.1 . . . no
H3 N1 H1 45.0 . . . no
H3 N1 H2 45.0 . . . no
H3 N1 O1 98.3 . . . no
H3 N1 N2 148.0 . . . no
H3 N1 C5 90.1 . . . no
H3 N1 C13 97.7 . . . no
H3 N1 H13 99.7 . . . no
H3 N1 H7 87.4 . . . no
H3 N1 C14 164.9 . . . no
H3 N1 C12 99.8 . . . no
H3 N1 H14 153.3 . . . no
H3 N1 H14 101.7 . . . no
H3 N1 C15 163.2 . . . no
H3 N1 H5 46.0 . . . no
H1 N1 H2 44.9 . . . no
H1 N1 O1 64.2 . . . no
H1 N1 N2 122.5 . . . no
H1 N1 C5 131.6 . . . no
H1 N1 C13 129.8 . . . no
H1 N1 H13 98.1 . . . no
H1 N1 H7 119.6 . . . no
H1 N1 C14 147.4 . . . no
H1 N1 C12 112.1 . . . no
H1 N1 H14 119.4 . . . no
H1 N1 H14 59.1 . . . no
H1 N1 C15 136.7 . . . no
H1 N1 H5 54.9 . . . no
H2 N1 O1 106.6 . . . no
H2 N1 N2 155.4 . . . no
H2 N1 C5 120.0 . . . no
H2 N1 C13 85.5 . . . no
H2 N1 H13 59.7 . . . no
H2 N1 H7 128.0 . . . no
H2 N1 C14 146.3 . . . no
H2 N1 C12 68.8 . . . no
H2 N1 H14 108.3 . . . no
H2 N1 H14 70.8 . . . no
H2 N1 C15 121.3 . . . no
H2 N1 H5 86.0 . . . no
O1 N1 N2 58.62(7) . . . ?
O1 N1 C5 119.58(10) . . . ?
O1 N1 C13 163.91(10) . . . ?
O1 N1 H13 128.5 . . . no
O1 N1 H7 98.7 . . . no
O1 N1 C14 87.18(8) . . . ?
O1 N1 C12 146.12(10) . . . ?
O1 N1 H14 88.5 . . . no
O1 N1 H14 57.4 . . . no
O1 N1 C15 95.34(8) . . . ?
O1 N1 H5 63.9 . . . no
N2 N1 C5 84.30(9) . . . ?
N2 N1 C13 106.24(9) . . . ?
N2 N1 H13 112.0 . . . no
N2 N1 H7 75.9 . . . no
N2 N1 C14 29.99(6) . . . ?
N2 N1 C12 111.45(9) . . . ?
N2 N1 H14 55.6 . . . no
N2 N1 H14 84.7 . . . no
N2 N1 C15 48.72(7) . . . ?
N2 N1 H5 102.0 . . . no
C5 N1 C13 59.61(9) . . . ?
C5 N1 H13 108.2 . . . no
C5 N1 H7 21.7 . . . no
C5 N1 C14 75.03(8) . . . ?
C5 N1 C12 88.79(9) . . . ?
C5 N1 H14 109.0 . . . no
C5 N1 H14 168.1 . . . no
C5 N1 C15 91.61(8) . . . ?
C5 N1 H5 82.3 . . . no
C13 N1 H13 48.6 . . . no
C13 N1 H7 81.3 . . . no
C13 N1 C14 77.06(8) . . . ?
C13 N1 C12 29.18(7) . . . ?
C13 N1 H14 77.4 . . . no
C13 N1 H14 119.6 . . . no
C13 N1 C15 68.97(7) . . . ?
C13 N1 H5 128.9 . . . no
H13 N1 H7 129.8 . . . no
H13 N1 C14 87.5 . . . no
H13 N1 C12 19.4 . . . no
H13 N1 H14 57.2 . . . no
H13 N1 H14 71.9 . . . no
H13 N1 C15 63.9 . . . no
H13 N1 H5 145.1 . . . no
H7 N1 C14 77.8 . . . no
H7 N1 C12 110.5 . . . no
H7 N1 H14 117.2 . . . no
H7 N1 H14 155.1 . . . no
H7 N1 C15 100.1 . . . no
H7 N1 H5 65.4 . . . no
C14 N1 C12 82.60(7) . . . ?
C14 N1 H14 40.0 . . . no
C14 N1 H14 93.1 . . . no
C14 N1 C15 25.22(6) . . . ?
C14 N1 H5 127.3 . . . no
C12 N1 H14 63.3 . . . no
C12 N1 H14 90.9 . . . no
C12 N1 C15 63.51(7) . . . ?
C12 N1 H5 144.3 . . . no
H14 N1 H14 60.6 . . . no
H14 N1 C15 17.5 . . . no
H14 N1 H5 151.9 . . . no
H14 N1 C15 77.6 2_657 2_657 2_657 no
H14 N1 H5 104.5 2_657 2_657 2_657 no
C15 N1 H5 150.6 . . . no
C1 N2 C14 124.5(2) . . . ?
C1 N2 C3 116.7(2) . . . ?
C1 N2 H5 121.4 . . . no
C1 N2 H4 90.5 . . . no
C1 N2 H6 132.0 . . . no
C1 N2 O1 27.59(10) . . . ?
C1 N2 N1 31.44(11) . . . ?
C1 N2 C15 106.1(1) . . . ?
C1 N2 C23 137.3(2) . . . ?
C1 N2 H20 123.3 . . . no
C1 N2 H14 89.2 . . . no
C1 N2 C4 59.90(12) . . . ?
C1 N2 C22 133.6(1) . . . ?
C1 N2 H7 69.9 . . . no
C1 N2 C5 71.69(12) . . . ?
C1 N2 O1 78.55(12) . . . ?
C1 N2 H13 80.8 . . . no
C14 N2 C3 115.0(2) . . . ?
C14 N2 H5 113.8 . . . no
C14 N2 H4 135.9 . . . no
C14 N2 H6 91.1 . . . no
C14 N2 O1 148.1(2) . . . ?
C14 N2 N1 94.98(12) . . . ?
C14 N2 C15 29.37(11) . . . ?
C14 N2 C23 30.39(11) . . . ?
C14 N2 H20 79.1 . . . no
C14 N2 H14 51.4 . . . no
C14 N2 C4 73.14(11) . . . ?
C14 N2 C22 59.77(12) . . . ?
C14 N2 H7 92.9 . . . no
C14 N2 C5 78.31(11) . . . ?
C14 N2 O1 125.00(13) . . . ?
C14 N2 H13 106.0 . . . no
C3 N2 H5 26.9 . . . no
C3 N2 H4 26.6 . . . no
C3 N2 H6 26.3 . . . no
C3 N2 O1 89.08(12) . . . ?
C3 N2 N1 148.1(1) . . . ?
C3 N2 C15 116.1(1) . . . ?
C3 N2 C23 105.01(13) . . . ?
C3 N2 H20 85.7 . . . no
C3 N2 H14 114.0 . . . no
C3 N2 C4 168.1(2) . . . ?
C3 N2 C22 93.19(13) . . . ?
C3 N2 H7 128.8 . . . no
C3 N2 C5 144.5(1) . . . ?
C3 N2 O1 85.19(12) . . . ?
C3 N2 H13 63.0 . . . no
H5 N2 H4 45.6 . . . no
H5 N2 H6 45.6 . . . no
H5 N2 O1 97.1 . . . no
H5 N2 N1 146.2 . . . no
H5 N2 C15 129.3 . . . no
H5 N2 C23 92.0 . . . no
H5 N2 H20 60.3 . . . no
H5 N2 H14 136.3 . . . no
H5 N2 C4 143.0 . . . no
H5 N2 C22 71.6 . . . no
H5 N2 H7 103.5 . . . no
H5 N2 C5 118.0 . . . no
H5 N2 O1 63.0 . . . no
H5 N2 H13 89.5 . . . no
H4 N2 H6 45.5 . . . no
H4 N2 O1 63.0 . . . no
H4 N2 N1 121.8 . . . no
H4 N2 C15 124.0 . . . no
H4 N2 C23 131.6 . . . no
H4 N2 H20 105.0 . . . no
H4 N2 H14 111.4 . . . no
H4 N2 C4 149.5 . . . no
H4 N2 C22 117.0 . . . no
H4 N2 H7 126.8 . . . no
H4 N2 C5 143.7 . . . no
H4 N2 O1 84.1 . . . no
H4 N2 H13 49.0 . . . no
H6 N2 O1 106.4 . . . no
H6 N2 N1 156.6 . . . no
H6 N2 C15 89.9 . . . no
H6 N2 C23 89.9 . . . no
H6 N2 H20 91.5 . . . no
H6 N2 H14 91.0 . . . no
H6 N2 C4 164.1 . . . no
H6 N2 C22 90.3 . . . no
H6 N2 H7 146.7 . . . no
H6 N2 C5 154.3 . . . no
H6 N2 O1 108.5 . . . no
H6 N2 H13 57.0 . . . no
O1 N2 N1 59.03(7) . . . ?
O1 N2 C15 122.10(10) . . . ?
O1 N2 C23 163.36(10) . . . ?
O1 N2 H20 125.6 . . . no
O1 N2 H14 100.8 . . . no
O1 N2 C4 86.99(8) . . . ?
O1 N2 C22 143.66(10) . . . ?
O1 N2 H7 86.9 . . . no
O1 N2 C5 94.32(8) . . . ?
O1 N2 O1 75.10(7) . . . ?
O1 N2 H13 65.1 . . . no
N1 N2 C15 84.49(9) . . . ?
N1 N2 C23 106.51(9) . . . ?
N1 N2 H20 111.8 . . . no
N1 N2 H14 75.5 . . . no
N1 N2 C4 29.91(6) . . . ?
N1 N2 C22 112.21(9) . . . ?
N1 N2 H7 55.6 . . . no
N1 N2 C5 48.82(7) . . . ?
N1 N2 O1 86.33(7) . . . ?
N1 N2 H13 99.6 . . . no
C15 N2 C23 59.72(8) . . . ?
C15 N2 H20 108.5 . . . no
C15 N2 H14 22.1 . . . no
C15 N2 C4 75.40(8) . . . ?
C15 N2 C22 89.12(9) . . . ?
C15 N2 H7 109.0 . . . no
C15 N2 C5 91.75(8) . . . ?
C15 N2 O1 150.85(9) . . . ?
C15 N2 H13 80.8 . . . no
C23 N2 H20 48.8 . . . no
C23 N2 H14 81.8 . . . no
C23 N2 C4 77.43(8) . . . ?
C23 N2 C22 29.41(7) . . . ?
C23 N2 H7 77.4 . . . no
C23 N2 C5 69.07(7) . . . ?
C23 N2 O1 96.94(8) . . . ?
C23 N2 H13 129.1 . . . no
H20 N2 H14 130.5 . . . no
H20 N2 C4 87.5 . . . no
H20 N2 C22 19.4 . . . no
H20 N2 H7 57.0 . . . no
H20 N2 C5 63.8 . . . no
H20 N2 O1 50.5 . . . no
H20 N2 H13 147.7 . . . no
H14 N2 C4 77.8 . . . no
H14 N2 C22 111.2 . . . no
H14 N2 H7 116.9 . . . no
H14 N2 C5 100.0 . . . no
H14 N2 O1 160.5 . . . no
H14 N2 H13 63.4 . . . no
C4 N2 C22 83.41(8) . . . ?
C4 N2 H7 39.8 . . . no
C4 N2 C5 25.18(6) . . . ?
C4 N2 O1 82.92(7) . . . ?
C4 N2 H13 124.8 . . . no
C22 N2 H7 63.7 . . . no
C22 N2 C5 64.12(7) . . . ?
C22 N2 O1 68.98(6) . . . ?
C22 N2 H13 145.5 . . . no
H7 N2 C5 17.4 . . . no
H7 N2 O1 44.6 . . . no
H7 N2 H13 150.6 . . . no
C5 N2 O1 61.85(6) . . . ?
C5 N2 H13 148.3 . . . no
O1 N2 H13 128.1 2_667 2_667 2_667 no
O1 C1 N2 121.0(2) . . . ?
O1 C1 N1 121.8(2) . . . ?
O1 C1 C3 88.3(1) . . . ?
O1 C1 C2 89.0(1) . . . ?
O1 C1 H4 66.1 . . . no
O1 C1 C4 145.7(2) . . . ?
O1 C1 H1 67.1 . . . no
O1 C1 C14 145.5(2) . . . ?
O1 C1 H7 123.4 . . . no
O1 C1 H14 68.0 . . . no
O1 C1 H14 124.5 . . . no
O1 C1 H5 90.0 . . . no
O1 C1 H3 90.9 . . . no
O1 C1 C5 138.3(2) . . . ?
O1 C1 H6 94.6 . . . no
O1 C1 C15 138.9(2) . . . ?
O1 C1 H2 95.3 . . . no
O1 C1 H5 65.9 . . . no
O1 C1 O1 87.31(13) . . . ?
O1 C1 H7 30.9 . . . no
O1 C1 H20 122.5 . . . no
O1 C1 H13 124.3 . . . no
O1 C1 C23 147.6(2) . . . ?
N2 C1 N1 117.1(2) . . . ?
N2 C1 C3 32.73(10) . . . ?
N2 C1 C2 149.9(2) . . . ?
N2 C1 H4 55.1 . . . no
N2 C1 C4 91.31(13) . . . ?
N2 C1 H1 170.3 . . . no
N2 C1 C14 28.37(10) . . . ?
N2 C1 H7 83.4 . . . no
N2 C1 H14 116.7 . . . no
N2 C1 H14 62.5 . . . no
N2 C1 H5 35.2 . . . no
N2 C1 H3 145.2 . . . no
N2 C1 C5 83.07(13) . . . ?
N2 C1 H6 28.7 . . . no
N2 C1 C15 48.67(11) . . . ?
N2 C1 H2 141.2 . . . no
N2 C1 H5 133.9 . . . no
N2 C1 O1 78.43(12) . . . ?
N2 C1 H7 94.5 . . . no
N2 C1 H20 37.5 . . . no
N2 C1 H13 102.4 . . . no
N2 C1 C23 27.59(10) . . . ?
N1 C1 C3 149.9(2) . . . ?
N1 C1 C2 32.80(10) . . . ?
N1 C1 H4 170.8 . . . no
N1 C1 C4 28.89(10) . . . ?
N1 C1 H1 54.9 . . . no
N1 C1 C14 90.68(13) . . . ?
N1 C1 H7 64.0 . . . no
N1 C1 H14 85.5 . . . no
N1 C1 H14 81.4 . . . no
N1 C1 H5 144.9 . . . no
N1 C1 H3 34.5 . . . no
N1 C1 C5 50.12(11) . . . ?
N1 C1 H6 141.5 . . . no
N1 C1 C15 81.85(12) . . . ?
N1 C1 H2 29.1 . . . no
N1 C1 H5 75.8 . . . no
N1 C1 O1 105.72(13) . . . ?
N1 C1 H7 145.2 . . . no
N1 C1 H20 104.0 . . . no
N1 C1 H13 35.7 . . . no
N1 C1 C23 90.26(12) . . . ?
C3 C1 C2 177.02(12) . . . ?
C3 C1 H4 22.6 . . . no
C3 C1 C4 123.09(11) . . . ?
C3 C1 H1 154.8 . . . no
C3 C1 C14 59.71(9) . . . ?
C3 C1 H7 101.9 . . . no
C3 C1 H14 107.3 . . . no
C3 C1 H14 80.0 . . . no
C3 C1 H5 17.0 . . . no
C3 C1 H3 164.8 . . . no
C3 C1 C5 108.93(10) . . . ?
C3 C1 H6 13.8 . . . no
C3 C1 C15 73.20(9) . . . ?
C3 C1 H2 165.8 . . . no
C3 C1 H5 122.9 . . . no
C3 C1 O1 74.14(8) . . . ?
C3 C1 H7 63.0 . . . no
C3 C1 H20 53.7 . . . no
C3 C1 H13 127.7 . . . no
C3 C1 C23 59.86(8) . . . ?
C2 C1 H4 154.5 . . . no
C2 C1 C4 59.84(9) . . . ?
C2 C1 H1 22.3 . . . no
C2 C1 C14 122.59(11) . . . ?
C2 C1 H7 80.7 . . . no
C2 C1 H14 70.5 . . . no
C2 C1 H14 100.5 . . . no
C2 C1 H5 164.4 . . . no
C2 C1 H3 16.5 . . . no
C2 C1 C5 73.97(8) . . . ?
C2 C1 H6 166.0 . . . no
C2 C1 C15 108.14(10) . . . ?
C2 C1 H2 14.0 . . . no
C2 C1 H5 56.9 . . . no
C2 C1 O1 107.01(9) . . . ?
C2 C1 H7 114.8 . . . no
C2 C1 H20 129.1 . . . no
C2 C1 H13 53.3 . . . no
C2 C1 C23 122.95(9) . . . ?
H4 C1 C4 145.6 . . . no
H4 C1 H1 132.2 . . . no
H4 C1 C14 80.7 . . . no
H4 C1 H7 116.8 . . . no
H4 C1 H14 93.9 . . . no
H4 C1 H14 90.0 . . . no
H4 C1 H5 31.5 . . . no
H4 C1 H3 154.6 . . . no
H4 C1 C5 128.2 . . . no
H4 C1 H6 29.5 . . . no
H4 C1 C15 89.0 . . . no
H4 C1 H2 154.5 . . . no
H4 C1 H5 113.0 . . . no
H4 C1 O1 78.4 . . . no
H4 C1 H7 44.0 . . . no
H4 C1 H20 72.8 . . . no
H4 C1 H13 137.0 . . . no
H4 C1 C23 82.4 . . . no
C4 C1 H1 82.1 . . . no
C4 C1 C14 68.76(9) . . . ?
C4 C1 H7 43.4 . . . no
C4 C1 H14 109.5 . . . no
C4 C1 H14 78.5 . . . no
C4 C1 H5 116.0 . . . no
C4 C1 H3 55.2 . . . no
C4 C1 C5 25.80(7) . . . ?
C4 C1 H6 119.2 . . . no
C4 C1 C15 70.25(8) . . . ?
C4 C1 H2 58.0 . . . no
C4 C1 H5 83.9 . . . no
C4 C1 O1 88.69(8) . . . ?
C4 C1 H7 150.8 . . . no
C4 C1 H20 75.5 . . . no
C4 C1 H13 49.1 . . . no
C4 C1 C23 63.73(7) . . . ?
H1 C1 C14 142.1 . . . no
H1 C1 H7 96.4 . . . no
H1 C1 H14 59.8 . . . no
H1 C1 H14 109.0 . . . no
H1 C1 H5 154.5 . . . no
H1 C1 H3 31.1 . . . no
H1 C1 C5 93.7 . . . no
H1 C1 H6 154.9 . . . no
H1 C1 C15 122.0 . . . no
H1 C1 H2 29.4 . . . no
H1 C1 H5 52.7 . . . no
H1 C1 O1 108.3 . . . no
H1 C1 H7 94.8 . . . no
H1 C1 H20 144.8 . . . no
H1 C1 H13 67.9 . . . no
H1 C1 C23 145.1 . . . no
C14 C1 H7 79.1 . . . no
C14 C1 H14 107.1 . . . no
C14 C1 H14 43.1 . . . no
C14 C1 H5 63.4 . . . no
C14 C1 H3 123.5 . . . no
C14 C1 C5 70.39(8) . . . ?
C14 C1 H6 51.4 . . . no
C14 C1 C15 25.44(7) . . . ?
C14 C1 H2 112.8 . . . no
C14 C1 H5 141.0 . . . no
C14 C1 O1 95.13(9) . . . ?
C14 C1 H7 122.5 . . . no
C14 C1 H20 49.7 . . . no
C14 C1 H13 74.6 . . . no
C14 C1 C23 17.13(7) . . . ?
H7 C1 H14 149.2 . . . no
H7 C1 H14 112.1 . . . no
H7 C1 H5 86.8 . . . no
H7 C1 H3 66.2 . . . no
H7 C1 C5 18.2 . . . no
H7 C1 H6 108.2 . . . no
H7 C1 C15 96.6 . . . no
H7 C1 H2 87.7 . . . no
H7 C1 H5 62.0 . . . no
H7 C1 O1 45.2 . . . no
H7 C1 H7 108.9 . . . no
H7 C1 H20 49.0 . . . no
H7 C1 H13 92.4 . . . no
H7 C1 C23 63.8 . . . no
H14 C1 H14 64.5 2_657 2_657 2_657 no
H14 C1 H5 123.3 2_657 2_657 2_657 no
H14 C1 H3 86.4 2_657 2_657 2_657 no
H14 C1 C5 134.8 2_657 2_657 2_657 no
H14 C1 H6 98.3 2_657 2_657 2_657 no
H14 C1 C15 82.6 2_657 2_657 2_657 no
H14 C1 H2 61.9 2_657 2_657 2_657 no
H14 C1 H5 108.0 2_657 2_657 2_657 no
H14 C1 O1 155.1 2_657 2_657 2_657 no
H14 C1 H7 93.3 2_657 2_657 2_657 no
H14 C1 H20 154.0 2_657 2_657 2_657 no
H14 C1 H13 61.8 2_657 2_657 2_657 no
H14 C1 C23 124.1 2_657 2_657 2_657 no
H14 C1 H5 92.9 . . . no
H14 C1 H3 112.7 . . . no
H14 C1 C5 96.3 . . . no
H14 C1 H6 66.4 . . . no
H14 C1 C15 18.2 . . . no
H14 C1 H2 86.7 . . . no
H14 C1 H5 156.6 . . . no
H14 C1 O1 138.2 . . . no
H14 C1 H7 129.1 . . . no
H14 C1 H20 92.7 . . . no
H14 C1 H13 48.3 . . . no
H14 C1 C23 59.8 . . . no
H5 C1 H3 147.9 . . . no
H5 C1 C5 96.7 . . . no
H5 C1 H6 29.5 . . . no
H5 C1 C15 82.5 . . . no
H5 C1 H2 173.9 . . . no
H5 C1 H5 108.8 . . . no
H5 C1 O1 57.4 . . . no
H5 C1 H7 60.5 . . . no
H5 C1 H20 41.3 . . . no
H5 C1 H13 137.4 . . . no
H5 C1 C23 57.9 . . . no
H3 C1 C5 62.8 . . . no
H3 C1 H6 173.9 . . . no
H3 C1 C15 116.2 . . . no
H3 C1 H2 29.2 . . . no
H3 C1 H5 44.0 . . . no
H3 C1 O1 90.7 . . . no
H3 C1 H7 110.6 . . . no
H3 C1 H20 115.2 . . . no
H3 C1 H13 64.4 . . . no
H3 C1 C23 118.1 . . . no
C5 C1 H6 111.2 . . . no
C5 C1 C15 82.77(8) . . . ?
C5 C1 H2 77.3 . . . no
C5 C1 H5 73.0 . . . no
C5 C1 O1 63.12(6) . . . ?
C5 C1 H7 127.1 . . . no
C5 C1 H20 55.7 . . . no
C5 C1 H13 74.8 . . . no
C5 C1 C23 58.19(6) . . . ?
H6 C1 C15 60.9 . . . no
H6 C1 H2 152.1 . . . no
H6 C1 H5 136.7 . . . no
H6 C1 O1 86.7 . . . no
H6 C1 H7 73.2 . . . no
H6 C1 H20 59.3 . . . no
H6 C1 H13 114.4 . . . no
H6 C1 C23 55.9 . . . no
C15 C1 H2 95.4 . . . no
C15 C1 H5 154.1 . . . no
C15 C1 O1 120.46(8) . . . ?
C15 C1 H7 132.6 . . . no
C15 C1 H20 75.1 . . . no
C15 C1 H13 55.2 . . . no
C15 C1 C23 41.77(6) . . . ?
H2 C1 H5 70.8 . . . no
H2 C1 O1 119.7 . . . no
H2 C1 H7 124.1 . . . no
H2 C1 H20 132.7 . . . no
H2 C1 H13 40.3 . . . no
H2 C1 C23 117.1 . . . no
H5 C1 O1 55.7 2_667 2_667 2_667 no
H5 C1 H7 71.5 2_667 2_667 2_667 no
H5 C1 H20 97.8 2_667 2_667 2_667 no
H5 C1 H13 108.3 2_667 2_667 2_667 no
H5 C1 C23 124.7 2_667 2_667 2_667 no
O1 C1 H7 64.6 2_667 2_667 2_667 no
O1 C1 H20 45.5 2_667 2_667 2_667 no
O1 C1 H13 137.6 2_667 2_667 2_667 no
O1 C1 C23 78.76(6) 2_667 2_667 2_667 ?
H7 C1 H20 92.0 2_667 2_667 2_667 no
H7 C1 H13 154.3 2_667 2_667 2_667 no
H7 C1 C23 118.1 2_667 2_667 2_667 no
H20 C1 H13 113.2 . . . no
H20 C1 C23 33.9 . . . no
H13 C1 C23 83.8 . . . no
H1 C2 H3 108.1 . . . no
H1 C2 H2 108.1 . . . no
H1 C2 N1 112.0 . . . no
H1 C2 C1 81.9 . . . no
H1 C2 C4 142.7 . . . no
H1 C2 O1 55.4 . . . no
H1 C2 H13 124.1 . . . no
H1 C2 H5 70.4 . . . no
H1 C2 H14 57.2 . . . no
H1 C2 H6 53.0 . . . no
H1 C2 C13 155.7 . . . no
H1 C2 C12 139.7 . . . no
H1 C2 C5 134.4 . . . no
H1 C2 H7 119.1 . . . no
H1 C2 C18 130.9 . . . no
H1 C2 C23 109.1 . . . no
H3 C2 H2 106.9 . . . no
H3 C2 N1 110.3 . . . no
H3 C2 C1 117.6 . . . no
H3 C2 C4 86.7 . . . no
H3 C2 O1 117.2 . . . no
H3 C2 H13 126.2 . . . no
H3 C2 H5 51.5 . . . no
H3 C2 H14 165.3 . . . no
H3 C2 H6 65.0 . . . no
H3 C2 C13 93.8 . . . no
H3 C2 C12 111.5 . . . no
H3 C2 C5 70.6 . . . no
H3 C2 H7 67.6 . . . no
H3 C2 C18 43.4 . . . no
H3 C2 C23 31.6 . . . no
H2 C2 N1 111.2 . . . no
H2 C2 C1 128.6 . . . no
H2 C2 C4 99.4 . . . no
H2 C2 O1 135.7 . . . no
H2 C2 H13 48.1 . . . no
H2 C2 H5 152.6 . . . no
H2 C2 H14 81.4 . . . no
H2 C2 H6 92.4 . . . no
H2 C2 C13 74.1 . . . no
H2 C2 C12 53.4 . . . no
H2 C2 C5 115.9 . . . no
H2 C2 H7 131.9 . . . no
H2 C2 C18 64.9 . . . no
H2 C2 C23 77.0 . . . no
N1 C2 C1 30.54(10) . . . ?
N1 C2 C4 32.13(10) . . . ?
N1 C2 O1 57.53(11) . . . ?
N1 C2 H13 63.2 . . . no
N1 C2 H5 93.8 . . . no
N1 C2 H14 76.7 . . . no
N1 C2 H6 155.9 . . . no
N1 C2 C13 48.17(10) . . . ?
N1 C2 C12 59.69(11) . . . ?
N1 C2 C5 40.67(10) . . . ?
N1 C2 H7 43.5 . . . no
N1 C2 C18 115.57(13) . . . ?
N1 C2 C23 132.2(1) . . . ?
C1 C2 C4 61.08(9) . . . ?
C1 C2 O1 27.00(6) . . . ?
C1 C2 H13 83.9 . . . no
C1 C2 H5 78.7 . . . no
C1 C2 H14 61.7 . . . no
C1 C2 H6 128.3 . . . no
C1 C2 C13 78.56(9) . . . ?
C1 C2 C12 85.95(9) . . . ?
C1 C2 C5 61.83(8) . . . ?
C1 C2 H7 55.4 . . . no
C1 C2 C18 142.60(11) . . . ?
C1 C2 C23 148.76(11) . . . ?
C4 C2 O1 87.31(9) . . . ?
C4 C2 H13 60.2 . . . no
C4 C2 H5 96.0 . . . no
C4 C2 H14 104.2 . . . no
C4 C2 H6 151.5 . . . no
C4 C2 C13 25.27(7) . . . ?
C4 C2 C12 48.12(8) . . . ?
C4 C2 C5 20.69(7) . . . ?
C4 C2 H7 35.0 . . . no
C4 C2 C18 83.45(8) . . . ?
C4 C2 C23 101.25(9) . . . ?
O1 C2 H13 103.2 . . . no
O1 C2 H5 67.3 . . . no
O1 C2 H14 54.7 . . . no
O1 C2 H6 102.2 . . . no
O1 C2 C13 105.48(8) . . . ?
O1 C2 C12 109.57(8) . . . ?
O1 C2 C5 83.82(8) . . . ?
O1 C2 H7 72.7 . . . no
O1 C2 C18 158.85(10) . . . ?
O1 C2 C23 144.88(10) . . . ?
H13 C2 H5 155.5 . . . no
H13 C2 H14 68.4 . . . no
H13 C2 H6 139.8 . . . no
H13 C2 C13 39.5 . . . no
H13 C2 C12 15.8 . . . no
H13 C2 C5 80.8 . . . no
H13 C2 H7 94.8 . . . no
H13 C2 C18 88.6 . . . no
H13 C2 C23 110.6 . . . no
H5 C2 H14 116.5 2_667 2_667 2_667 no
H5 C2 H6 64.3 2_667 2_667 2_667 no
H5 C2 C13 119.0 2_667 2_667 2_667 no
H5 C2 C12 143.7 2_667 2_667 2_667 no
H5 C2 C5 75.9 2_667 2_667 2_667 no
H5 C2 H7 61.1 2_667 2_667 2_667 no
H5 C2 C18 94.8 2_667 2_667 2_667 no
H5 C2 C23 77.9 2_667 2_667 2_667 no
H14 C2 H6 103.2 2_657 2_657 2_657 no
H14 C2 C13 100.3 2_657 2_657 2_657 no
H14 C2 C12 83.2 2_657 2_657 2_657 no
H14 C2 C5 117.3 2_657 2_657 2_657 no
H14 C2 H7 116.2 2_657 2_657 2_657 no
H14 C2 C18 146.3 2_657 2_657 2_657 no
H14 C2 C23 148.9 2_657 2_657 2_657 no
H6 C2 C13 150.8 1_655 1_655 1_655 no
H6 C2 C12 144.4 1_655 1_655 1_655 no
H6 C2 C5 132.7 1_655 1_655 1_655 no
H6 C2 H7 122.4 1_655 1_655 1_655 no
H6 C2 C18 78.2 1_655 1_655 1_655 no
H6 C2 C23 56.2 1_655 1_655 1_655 no
C13 C2 C12 24.82(6) . . . ?
C13 C2 C5 43.60(6) . . . ?
C13 C2 H7 59.3 . . . no
C13 C2 C18 72.63(7) . . . ?
C13 C2 C23 95.06(8) . . . ?
C12 C2 C5 67.92(7) . . . ?
C12 C2 H7 83.1 . . . no
C12 C2 C18 77.86(7) . . . ?
C12 C2 C23 101.07(8) . . . ?
C5 C2 H7 16.1 . . . no
C5 C2 C18 80.82(7) . . . ?
C5 C2 C23 92.39(8) . . . ?
H7 C2 C18 89.0 . . . no
H7 C2 C23 94.9 . . . no
C18 C2 C23 23.42(5) 1_655 1_655 1_655 ?
H6 C3 H4 109.4 . . . no
H6 C3 H5 109.1 . . . no
H6 C3 N2 110.5 . . . no
H6 C3 C1 128.6 . . . no
H6 C3 C14 81.3 . . . no
H6 C3 O1 135.8 . . . no
H6 C3 H20 109.5 . . . no
H6 C3 C23 81.4 . . . no
H6 C3 H13 69.9 . . . no
H6 C3 H7 134.7 . . . no
H6 C3 H3 114.4 . . . no
H6 C3 C22 95.2 . . . no
H6 C3 C15 70.0 . . . no
H6 C3 H14 72.8 . . . no
H6 C3 H12 87.8 . . . no
H6 C3 H3 41.9 . . . no
H6 C3 H5 63.1 . . . no
H6 C3 H1 19.4 . . . no
H4 C3 H5 108.5 . . . no
H4 C3 N2 109.9 . . . no
H4 C3 C1 79.9 . . . no
H4 C3 C14 135.1 . . . no
H4 C3 O1 53.2 . . . no
H4 C3 H20 140.2 . . . no
H4 C3 C23 158.3 . . . no
H4 C3 H13 52.6 . . . no
H4 C3 H7 28.6 . . . no
H4 C3 H3 79.7 . . . no
H4 C3 C22 155.4 . . . no
H4 C3 C15 120.8 . . . no
H4 C3 H14 104.5 . . . no
H4 C3 H12 21.6 . . . no
H4 C3 H3 149.3 . . . no
H4 C3 H5 127.2 . . . no
H4 C3 H1 124.2 . . . no
H5 C3 N2 109.4 . . . no
H5 C3 C1 115.4 . . . no
H5 C3 C14 108.3 . . . no
H5 C3 O1 114.9 . . . no
H5 C3 H20 49.2 . . . no
H5 C3 C23 84.4 . . . no
H5 C3 H13 155.7 . . . no
H5 C3 H7 85.3 . . . no
H5 C3 H3 29.6 . . . no
H5 C3 C22 59.8 . . . no
H5 C3 C15 128.1 . . . no
H5 C3 H14 143.6 . . . no
H5 C3 H12 116.2 . . . no
H5 C3 H3 79.8 . . . no
H5 C3 H5 46.2 . . . no
H5 C3 H1 91.3 . . . no
N2 C3 C1 30.61(10) . . . ?
N2 C3 C14 32.16(10) . . . ?
N2 C3 O1 57.82(11) . . . ?
N2 C3 H20 63.4 . . . no
N2 C3 C23 48.45(10) . . . ?
N2 C3 H13 93.0 . . . no
N2 C3 H7 103.9 . . . no
N2 C3 H3 127.3 . . . no
N2 C3 C22 60.53(11) . . . ?
N2 C3 C15 40.74(10) . . . ?
N2 C3 H14 43.1 . . . no
N2 C3 H12 121.2 . . . no
N2 C3 H3 93.9 . . . no
N2 C3 H5 121.7 . . . no
N2 C3 H1 111.3 . . . no
C1 C3 C14 61.59(9) . . . ?
C1 C3 O1 27.21(6) . . . ?
C1 C3 H20 83.0 . . . no
C1 C3 C23 78.76(8) . . . ?
C1 C3 H13 79.2 . . . no
C1 C3 H7 74.7 . . . no
C1 C3 H3 117.0 . . . no
C1 C3 C22 86.08(9) . . . ?
C1 C3 C15 62.88(8) . . . ?
C1 C3 H14 56.2 . . . no
C1 C3 H12 94.5 . . . no
C1 C3 H3 124.2 . . . no
C1 C3 H5 148.4 . . . no
C1 C3 H1 137.4 . . . no
C14 C3 O1 88.15(9) . . . ?
C14 C3 H20 60.3 . . . no
C14 C3 C23 25.28(7) . . . ?
C14 C3 H13 95.7 . . . no
C14 C3 H7 136.0 . . . no
C14 C3 H3 136.9 . . . no
C14 C3 C22 48.53(8) . . . ?
C14 C3 C15 20.92(7) . . . ?
C14 C3 H14 35.3 . . . no
C14 C3 H12 135.3 . . . no
C14 C3 H3 62.7 . . . no
C14 C3 H5 96.9 . . . no
C14 C3 H1 79.3 . . . no
O1 C3 H20 101.8 . . . no
O1 C3 C23 105.81(9) . . . ?
O1 C3 H13 68.6 . . . no
O1 C3 H7 49.2 . . . no
O1 C3 H3 102.4 . . . no
O1 C3 C22 109.38(9) . . . ?
O1 C3 C15 85.35(8) . . . ?
O1 C3 H14 74.1 . . . no
O1 C3 H12 70.1 . . . no
O1 C3 H3 150.7 . . . no
O1 C3 H5 161.1 . . . no
O1 C3 H1 153.5 . . . no
H20 C3 C23 39.8 . . . no
H20 C3 H13 155.1 . . . no
H20 C3 H7 111.9 . . . no
H20 C3 H3 76.6 . . . no
H20 C3 C22 16.1 . . . no
H20 C3 C15 81.1 . . . no
H20 C3 H14 95.1 . . . no
H20 C3 H12 159.8 . . . no
H20 C3 H3 67.7 . . . no
H20 C3 H5 65.8 . . . no
H20 C3 H1 92.2 . . . no
C23 C3 H13 118.7 . . . no
C23 C3 H7 143.8 . . . no
C23 C3 H3 113.8 . . . no
C23 C3 C22 25.16(6) . . . ?
C23 C3 C15 43.75(6) . . . ?
C23 C3 H14 59.6 . . . no
C23 C3 H12 159.1 . . . no
C23 C3 H3 48.2 . . . no
C23 C3 H5 74.3 . . . no
C23 C3 H1 71.2 . . . no
H13 C3 H7 79.9 2_657 2_657 2_657 no
H13 C3 H3 127.2 2_657 2_657 2_657 no
H13 C3 C22 143.7 2_657 2_657 2_657 no
H13 C3 C15 75.3 2_657 2_657 2_657 no
H13 C3 H14 60.5 2_657 2_657 2_657 no
H13 C3 H12 40.5 2_657 2_657 2_657 no
H13 C3 H3 108.9 2_657 2_657 2_657 no
H13 C3 H5 128.6 2_657 2_657 2_657 no
H13 C3 H1 89.3 2_657 2_657 2_657 no
H7 C3 H3 60.1 2_667 2_667 2_667 no
H7 C3 C22 127.7 2_667 2_667 2_667 no
H7 C3 C15 133.8 2_667 2_667 2_667 no
H7 C3 H14 120.1 2_667 2_667 2_667 no
H7 C3 H12 48.5 2_667 2_667 2_667 no
H7 C3 H3 159.8 2_667 2_667 2_667 no
H7 C3 H5 120.2 2_667 2_667 2_667 no
H7 C3 H1 143.6 2_667 2_667 2_667 no
H3 C3 C22 89.0 2_667 2_667 2_667 no
H3 C3 C15 157.4 2_667 2_667 2_667 no
H3 C3 H14 170.3 2_667 2_667 2_667 no
H3 C3 H12 86.9 2_667 2_667 2_667 no
H3 C3 H3 101.4 2_667 2_667 2_667 no
H3 C3 H5 61.8 2_667 2_667 2_667 no
H3 C3 H1 102.7 2_667 2_667 2_667 no
C22 C3 C15 68.47(7) . . . ?
C22 C3 H14 83.8 . . . no
C22 C3 H12 175.6 . . . no
C22 C3 H3 54.3 . . . no
C22 C3 H5 62.6 . . . no
C22 C3 H1 79.4 . . . no
C15 C3 H14 16.3 . . . no
C15 C3 H12 115.6 . . . no
C15 C3 H3 66.4 . . . no
C15 C3 H5 105.7 . . . no
C15 C3 H1 74.6 . . . no
H14 C3 H12 100.1 . . . no
H14 C3 H3 79.6 . . . no
H14 C3 H5 119.6 . . . no
H14 C3 H1 82.4 . . . no
H12 C3 H3 128.1 2_657 2_657 2_657 no
H12 C3 H5 116.4 2_657 2_657 2_657 no
H12 C3 H1 102.9 2_657 2_657 2_657 no
H3 C3 H5 40.1 1_455 1_455 1_455 no
H3 C3 H1 25.2 1_455 1_455 1_455 no
H5 C3 H1 45.2 2_567 2_567 2_567 no
C5 C4 C13 120.9(2) . . . ?
C5 C4 N1 120.3(2) . . . ?
C5 C4 H7 24.5 . . . no
C5 C4 C6 30.56(12) . . . ?
C5 C4 C2 120.1(2) . . . ?
C5 C4 C8 90.2(2) . . . ?
C5 C4 C1 102.1(2) . . . ?
C5 C4 C12 149.2(2) . . . ?
C5 C4 H3 102.1 . . . no
C5 C4 H13 170.4 . . . no
C5 C4 H2 135.4 . . . no
C5 C4 C7 59.68(13) . . . ?
C5 C4 C14 95.7(1) . . . ?
C5 C4 N2 91.8(1) . . . ?
C5 C4 C15 118.3(2) . . . ?
C5 C4 H1 117.5 . . . no
C5 C4 H8 21.8 . . . no
C5 C4 C23 75.24(13) . . . ?
C5 C4 H14 131.9 . . . no
C5 C4 O1 102.0(1) . . . ?
C13 C4 N1 118.8(2) . . . ?
C13 C4 H7 145.4 . . . no
C13 C4 C6 90.4(2) . . . ?
C13 C4 C2 107.7(2) . . . ?
C13 C4 C8 30.77(11) . . . ?
C13 C4 C1 132.8(2) . . . ?
C13 C4 C12 28.28(11) . . . ?
C13 C4 H3 112.3 . . . no
C13 C4 H13 49.5 . . . no
C13 C4 H2 87.6 . . . no
C13 C4 C7 61.24(12) . . . ?
C13 C4 C14 98.5(1) . . . ?
C13 C4 N2 124.4(1) . . . ?
C13 C4 C15 78.17(13) . . . ?
C13 C4 H1 115.1 . . . no
C13 C4 H8 99.2 . . . no
C13 C4 C23 97.09(13) . . . ?
C13 C4 H14 79.4 . . . no
C13 C4 O1 136.2(2) . . . ?
N1 C4 H7 95.9 . . . no
N1 C4 C6 150.8(2) . . . ?
N1 C4 C2 33.11(10) . . . ?
N1 C4 C8 149.5(2) . . . ?
N1 C4 C1 27.73(10) . . . ?
N1 C4 C12 90.53(13) . . . ?
N1 C4 H3 51.3 . . . no
N1 C4 H13 69.3 . . . no
N1 C4 H2 45.0 . . . no
N1 C4 C7 178.5(2) . . . ?
N1 C4 C14 77.56(12) . . . ?
N1 C4 N2 55.02(10) . . . ?
N1 C4 C15 75.72(11) . . . ?
N1 C4 H1 23.9 . . . no
N1 C4 H8 142.0 . . . no
N1 C4 C23 99.84(12) . . . ?
N1 C4 H14 61.9 . . . no
N1 C4 O1 21.01(9) . . . ?
H7 C4 C6 55.0 . . . no
H7 C4 C2 100.9 . . . no
H7 C4 C8 114.6 . . . no
H7 C4 C1 79.0 . . . no
H7 C4 C12 173.5 . . . no
H7 C4 H3 87.8 . . . no
H7 C4 H13 165.1 . . . no
H7 C4 H2 119.8 . . . no
H7 C4 C7 84.1 . . . no
H7 C4 C14 89.2 . . . no
H7 C4 N2 75.1 . . . no
H7 C4 C15 114.0 . . . no
H7 C4 H1 96.0 . . . no
H7 C4 H8 46.2 . . . no
H7 C4 C23 76.3 . . . no
H7 C4 H14 121.6 . . . no
H7 C4 O1 77.8 . . . no
C6 C4 C2 140.27(12) . . . ?
C6 C4 C8 59.59(9) . . . ?
C6 C4 C1 130.10(12) . . . ?
C6 C4 C12 118.63(11) . . . ?
C6 C4 H3 118.5 . . . no
C6 C4 H13 139.8 . . . no
C6 C4 H2 144.2 . . . no
C6 C4 C7 29.12(8) . . . ?
C6 C4 C14 101.23(10) . . . ?
C6 C4 N2 111.37(10) . . . ?
C6 C4 C15 115.08(10) . . . ?
C6 C4 H1 142.5 . . . no
C6 C4 H8 8.8 . . . no
C6 C4 C23 76.56(9) . . . ?
C6 C4 H14 131.5 . . . no
C6 C4 O1 132.01(10) . . . ?
C2 C4 C8 131.17(12) . . . ?
C2 C4 C1 59.08(9) . . . ?
C2 C4 C12 84.93(10) . . . ?
C2 C4 H3 21.9 . . . no
C2 C4 H13 67.6 . . . no
C2 C4 H2 20.1 . . . no
C2 C4 C7 145.40(11) . . . ?
C2 C4 C14 110.28(10) . . . ?
C2 C4 N2 87.58(9) . . . ?
C2 C4 C15 103.33(10) . . . ?
C2 C4 H1 10.2 . . . no
C2 C4 H8 135.4 . . . no
C2 C4 C23 132.92(10) . . . ?
C2 C4 H14 87.3 . . . no
C2 C4 O1 49.31(7) . . . ?
C8 C4 C1 156.00(12) . . . ?
C8 C4 C12 59.04(9) . . . ?
C8 C4 H3 125.1 . . . no
C8 C4 H13 80.2 . . . no
C8 C4 H2 112.4 . . . no
C8 C4 C7 30.48(8) . . . ?
C8 C4 C14 102.89(10) . . . ?
C8 C4 N2 132.08(10) . . . ?
C8 C4 C15 92.06(9) . . . ?
C8 C4 H1 140.7 . . . no
C8 C4 H8 68.4 . . . no
C8 C4 C23 89.03(8) . . . ?
C8 C4 H14 100.2 . . . no
C8 C4 O1 164.71(10) . . . ?
C1 C4 C12 106.58(11) . . . ?
C1 C4 H3 72.8 . . . no
C1 C4 H13 86.8 . . . no
C1 C4 H2 72.7 . . . no
C1 C4 C7 153.45(12) . . . ?
C1 C4 C14 55.86(8) . . . ?
C1 C4 N2 28.79(6) . . . ?
C1 C4 C15 63.98(8) . . . ?
C1 C4 H1 49.0 . . . no
C1 C4 H8 122.2 . . . no
C1 C4 C23 74.59(8) . . . ?
C1 C4 H14 56.3 . . . no
C1 C4 O1 11.19(6) . . . ?
C12 C4 H3 96.9 . . . no
C12 C4 H13 21.2 . . . no
C12 C4 H2 65.7 . . . no
C12 C4 C7 89.51(9) . . . ?
C12 C4 C14 91.28(9) . . . ?
C12 C4 N2 108.13(9) . . . ?
C12 C4 C15 66.74(8) . . . ?
C12 C4 H1 90.2 . . . no
C12 C4 H8 127.4 . . . no
C12 C4 C23 101.70(9) . . . ?
C12 C4 H14 60.9 . . . no
C12 C4 O1 108.33(9) . . . ?
H3 C4 H13 83.9 . . . no
H3 C4 H2 33.4 . . . no
H3 C4 C7 127.2 . . . no
H3 C4 C14 128.1 . . . no
H3 C4 N2 101.1 . . . no
H3 C4 C15 125.0 . . . no
H3 C4 H1 27.9 . . . no
H3 C4 H8 114.3 . . . no
H3 C4 C23 145.8 . . . no
H3 C4 H14 109.2 . . . no
H3 C4 O1 61.7 . . . no
H13 C4 H2 50.5 . . . no
H13 C4 C7 110.7 . . . no
H13 C4 C14 86.3 . . . no
H13 C4 N2 94.5 . . . no
H13 C4 C15 62.2 . . . no
H13 C4 H1 71.1 . . . no
H13 C4 H8 148.6 . . . no
H13 C4 C23 104.1 . . . no
H13 C4 H14 50.9 . . . no
H13 C4 O1 87.4 . . . no
H2 C4 C7 133.8 . . . no
H2 C4 C14 114.4 . . . no
H2 C4 N2 99.0 . . . no
H2 C4 C15 99.5 . . . no
H2 C4 H1 28.4 . . . no
H2 C4 H8 143.8 . . . no
H2 C4 C23 139.1 . . . no
H2 C4 H14 83.2 . . . no
H2 C4 O1 64.8 . . . no
C7 C4 C14 103.96(9) . . . ?
C7 C4 N2 126.38(10) . . . ?
C7 C4 C15 105.69(9) . . . ?
C7 C4 H1 154.5 . . . no
C7 C4 H8 37.9 . . . no
C7 C4 C23 81.65(8) . . . ?
C7 C4 H14 119.4 . . . no
C7 C4 O1 159.71(10) . . . ?
C14 C4 N2 29.33(6) . . . ?
C14 C4 C15 24.76(6) . . . ?
C14 C4 H1 101.5 . . . no
C14 C4 H8 99.8 . . . no
C14 C4 C23 24.72(6) . . . ?
C14 C4 H14 36.2 . . . no
C14 C4 O1 67.05(7) . . . ?
N2 C4 C15 46.23(6) . . . ?
N2 C4 H1 77.6 . . . no
N2 C4 H8 105.9 . . . no
N2 C4 C23 45.80(6) . . . ?
N2 C4 H14 47.4 . . . no
N2 C4 O1 39.56(5) . . . ?
C15 C4 H1 97.5 . . . no
C15 C4 H8 116.8 . . . no
C15 C4 C23 43.23(6) . . . ?
C15 C4 H14 16.4 . . . no
C15 C4 O1 74.08(6) . . . ?
H1 C4 H8 135.9 . . . no
H1 C4 C23 123.2 . . . no
H1 C4 H14 82.2 . . . no
H1 C4 O1 39.1 . . . no
H8 C4 C23 75.6 . . . no
H8 C4 H14 133.0 . . . no
H8 C4 O1 123.4 . . . no
C23 C4 H14 58.3 . . . no
C23 C4 O1 85.22(6) . . . ?
H14 C4 O1 64.8 . . . no
H7 C5 C4 119.4 . . . no
H7 C5 C6 120.6 . . . no
H7 C5 H8 96.5 . . . no
H7 C5 C7 149.5 . . . no
H7 C5 N1 88.8 . . . no
H7 C5 C13 149.6 . . . no
H7 C5 C8 178.5 . . . no
H7 C5 C1 69.7 . . . no
H7 C5 H20 57.8 . . . no
H7 C5 H3 84.5 . . . no
H7 C5 H12 56.9 . . . no
H7 C5 H4 30.3 . . . no
H7 C5 N2 71.7 . . . no
H7 C5 C14 93.4 . . . no
H7 C5 C22 74.8 . . . no
H7 C5 C23 93.9 . . . no
H7 C5 H9 141.0 . . . no
H7 C5 C2 88.3 . . . no
H7 C5 O1 10.4 . . . no
C4 C5 C6 120.0(2) . . . ?
C4 C5 H8 144.1 . . . no
C4 C5 C7 91.0(2) . . . ?
C4 C5 N1 30.64(11) . . . ?
C4 C5 C13 30.25(11) . . . ?
C4 C5 C8 60.73(13) . . . ?
C4 C5 C1 52.08(12) . . . ?
C4 C5 H20 108.0 . . . no
C4 C5 H3 52.9 . . . no
C4 C5 H12 145.1 . . . no
C4 C5 H4 108.4 . . . no
C4 C5 N2 63.03(12) . . . ?
C4 C5 C14 59.50(12) . . . ?
C4 C5 C22 104.4(1) . . . ?
C4 C5 C23 80.93(13) . . . ?
C4 C5 H9 99.5 . . . no
C4 C5 C2 39.25(12) . . . ?
C4 C5 O1 115.6(1) . . . ?
C6 C5 H8 24.1 . . . no
C6 C5 C7 28.95(12) . . . ?
C6 C5 N1 150.6(2) . . . ?
C6 C5 C13 89.7(2) . . . ?
C6 C5 C8 59.25(13) . . . ?
C6 C5 C1 160.7(2) . . . ?
C6 C5 H20 101.4 . . . no
C6 C5 H3 135.5 . . . no
C6 C5 H12 75.5 . . . no
C6 C5 H4 124.2 . . . no
C6 C5 N2 137.7(2) . . . ?
C6 C5 C14 114.5(2) . . . ?
C6 C5 C22 89.2(1) . . . ?
C6 C5 C23 93.2(1) . . . ?
C6 C5 H9 20.4 . . . no
C6 C5 C2 143.9(2) . . . ?
C6 C5 O1 123.1(2) . . . ?
H8 C5 C7 53.0 . . . no
H8 C5 N1 174.7 . . . no
H8 C5 C13 113.8 . . . no
H8 C5 C8 83.4 . . . no
H8 C5 C1 158.1 . . . no
H8 C5 H20 89.2 . . . no
H8 C5 H3 140.3 . . . no
H8 C5 H12 56.3 . . . no
H8 C5 H4 103.5 . . . no
H8 C5 N2 135.4 . . . no
H8 C5 C14 121.2 . . . no
H8 C5 C22 82.5 . . . no
H8 C5 C23 96.3 . . . no
H8 C5 H9 44.5 . . . no
H8 C5 C2 156.0 . . . no
H8 C5 O1 99.5 . . . no
C7 C5 N1 121.66(12) . . . ?
C7 C5 C13 60.79(9) . . . ?
C7 C5 C8 30.31(8) . . . ?
C7 C5 C1 138.42(11) . . . ?
C7 C5 H20 113.9 . . . no
C7 C5 H3 118.8 . . . no
C7 C5 H12 99.6 . . . no
C7 C5 H4 145.3 . . . no
C7 C5 N2 127.20(10) . . . ?
C7 C5 C14 101.60(9) . . . ?
C7 C5 C22 97.35(9) . . . ?
C7 C5 C23 89.03(9) . . . ?
C7 C5 H9 8.5 . . . no
C7 C5 C2 119.79(10) . . . ?
C7 C5 O1 150.71(11) . . . ?
N1 C5 C13 60.88(9) . . . ?
N1 C5 C8 91.36(10) . . . ?
N1 C5 C1 25.86(6) . . . ?
N1 C5 H20 94.0 . . . no
N1 C5 H3 39.7 . . . no
N1 C5 H12 127.2 . . . no
N1 C5 H4 80.9 . . . no
N1 C5 N2 46.87(7) . . . ?
N1 C5 C14 58.59(7) . . . ?
N1 C5 C22 99.27(9) . . . ?
N1 C5 C23 83.68(8) . . . ?
N1 C5 H9 130.2 . . . no
N1 C5 C2 23.26(6) . . . ?
N1 C5 O1 85.76(8) . . . ?
C13 C5 C8 30.48(7) . . . ?
C13 C5 C1 80.90(9) . . . ?
C13 C5 H20 118.6 . . . no
C13 C5 H3 73.3 . . . no
C13 C5 H12 142.9 . . . no
C13 C5 H4 133.4 . . . no
C13 C5 N2 84.97(9) . . . ?
C13 C5 C14 70.30(8) . . . ?
C13 C5 C22 106.65(10) . . . ?
C13 C5 C23 81.91(9) . . . ?
C13 C5 H9 69.3 . . . no
C13 C5 C2 64.66(8) . . . ?
C13 C5 O1 144.81(10) . . . ?
C8 C5 C1 110.05(10) . . . ?
C8 C5 H20 120.7 . . . no
C8 C5 H3 96.6 . . . no
C8 C5 H12 124.0 . . . no
C8 C5 H4 151.1 . . . no
C8 C5 N2 107.43(9) . . . ?
C8 C5 C14 85.44(8) . . . ?
C8 C5 C22 103.79(9) . . . ?
C8 C5 C23 84.68(8) . . . ?
C8 C5 H9 38.8 . . . no
C8 C5 C2 92.40(9) . . . ?
C8 C5 O1 168.25(9) . . . ?
C1 C5 H20 69.2 . . . no
C1 C5 H3 57.5 . . . no
C1 C5 H12 121.5 . . . no
C1 C5 H4 73.4 . . . no
C1 C5 N2 25.24(5) . . . ?
C1 C5 C14 46.41(6) . . . ?
C1 C5 C22 77.59(7) . . . ?
C1 C5 C23 68.90(7) . . . ?
C1 C5 H9 146.2 . . . no
C1 C5 C2 44.20(6) . . . ?
C1 C5 O1 63.96(6) . . . ?
H20 C5 H3 123.0 . . . no
H20 C5 H12 97.9 . . . no
H20 C5 H4 87.7 . . . no
H20 C5 N2 47.7 . . . no
H20 C5 C14 50.0 . . . no
H20 C5 C22 17.4 . . . no
H20 C5 C23 37.8 . . . no
H20 C5 H9 111.1 . . . no
H20 C5 C2 113.0 . . . no
H20 C5 O1 48.3 . . . no
H3 C5 H12 93.5 . . . no
H3 C5 H4 60.1 . . . no
H3 C5 N2 82.6 . . . no
H3 C5 C14 98.3 . . . no
H3 C5 C22 134.8 . . . no
H3 C5 C23 123.3 . . . no
H3 C5 H9 124.0 . . . no
H3 C5 C2 16.7 . . . no
H3 C5 O1 88.5 . . . no
H12 C5 H4 48.7 1_565 1_565 1_565 no
H12 C5 N2 128.5 1_565 1_565 1_565 no
H12 C5 C14 146.8 1_565 1_565 1_565 no
H12 C5 C22 107.0 1_565 1_565 1_565 no
H12 C5 C23 131.9 1_565 1_565 1_565 no
H12 C5 H9 92.2 1_565 1_565 1_565 no
H12 C5 C2 109.0 1_565 1_565 1_565 no
H12 C5 O1 66.0 1_565 1_565 1_565 no
H4 C5 N2 87.5 2_667 2_667 2_667 no
H4 C5 C14 113.0 2_667 2_667 2_667 no
H4 C5 C22 104.9 2_667 2_667 2_667 no
H4 C5 C23 121.6 2_667 2_667 2_667 no
H4 C5 H9 139.5 2_667 2_667 2_667 no
H4 C5 C2 69.8 2_667 2_667 2_667 no
H4 C5 O1 39.4 2_667 2_667 2_667 no
N2 C5 C14 25.72(5) . . . ?
N2 C5 C22 52.99(6) . . . ?
N2 C5 C23 44.47(6) . . . ?
N2 C5 H9 131.9 . . . no
N2 C5 C2 68.38(7) . . . ?
N2 C5 O1 62.60(6) . . . ?
C14 C5 C22 45.13(7) . . . ?
C14 C5 C23 25.10(6) . . . ?
C14 C5 H9 106.2 . . . no
C14 C5 C2 81.82(8) . . . ?
C14 C5 O1 83.34(7) . . . ?
C22 C5 C23 25.09(6) . . . ?
C22 C5 H9 95.5 . . . no
C22 C5 C2 121.37(9) . . . ?
C22 C5 O1 65.57(6) . . . ?
C23 C5 H9 90.8 . . . no
C23 C5 C2 106.92(8) . . . ?
C23 C5 O1 83.69(7) . . . ?
H9 C5 C2 127.0 . . . no
H9 C5 O1 142.9 . . . no
C2 C5 O1 89.43(7) . . . ?
H8 C6 C7 119.6 . . . no
H8 C6 C5 119.5 . . . no
H8 C6 H9 95.0 . . . no
H8 C6 H7 96.0 . . . no
H8 C6 C4 149.0 . . . no
H8 C6 C8 150.0 . . . no
H8 C6 C13 179.5 . . . no
H8 C6 H9 54.5 . . . no
H8 C6 H12 52.7 . . . no
H8 C6 H18 81.7 . . . no
H8 C6 H17 118.8 . . . no
H8 C6 C22 87.8 . . . no
H8 C6 H11 29.7 . . . no
H8 C6 C20 94.6 . . . no
C7 C6 C5 120.9(2) . . . ?
C7 C6 H9 24.6 . . . no
C7 C6 H7 144.3 . . . no
C7 C6 C4 91.4(2) . . . ?
C7 C6 C8 30.32(12) . . . ?
C7 C6 C13 60.8(1) . . . ?
C7 C6 H9 77.5 . . . no
C7 C6 H12 142.5 . . . no
C7 C6 H18 92.0 . . . no
C7 C6 H17 61.2 . . . no
C7 C6 C22 115.4(2) . . . ?
C7 C6 H11 111.3 . . . no
C7 C6 C20 92.7(1) . . . ?
C5 C6 H9 145.4 . . . no
C5 C6 H7 23.5 . . . no
C5 C6 C4 29.46(12) . . . ?
C5 C6 C8 90.5(2) . . . ?
C5 C6 C13 60.04(13) . . . ?
C5 C6 H9 142.5 . . . no
C5 C6 H12 78.5 . . . no
C5 C6 H18 95.9 . . . no
C5 C6 H17 90.2 . . . no
C5 C6 C22 67.19(13) . . . ?
C5 C6 H11 119.4 . . . no
C5 C6 C20 82.41(13) . . . ?
H9 C6 H7 168.9 . . . no
H9 C6 C4 116.0 . . . no
H9 C6 C8 54.9 . . . no
H9 C6 C13 85.4 . . . no
H9 C6 H9 58.7 . . . no
H9 C6 H12 127.8 . . . no
H9 C6 H18 87.7 . . . no
H9 C6 H17 70.6 . . . no
H9 C6 C22 119.0 . . . no
H9 C6 H11 89.7 . . . no
H9 C6 C20 94.7 . . . no
H7 C6 C4 52.9 . . . no
H7 C6 C8 114.0 . . . no
H7 C6 C13 83.5 . . . no
H7 C6 H9 129.4 . . . no
H7 C6 H12 60.1 . . . no
H7 C6 H18 93.6 . . . no
H7 C6 H17 103.5 . . . no
H7 C6 C22 61.9 . . . no
H7 C6 H11 99.8 . . . no
H7 C6 C20 84.1 . . . no
C4 C6 C8 61.08(9) . . . ?
C4 C6 C13 30.58(7) . . . ?
C4 C6 H9 142.8 . . . no
C4 C6 H12 103.1 . . . no
C4 C6 H18 98.4 . . . no
C4 C6 H17 74.5 . . . no
C4 C6 C22 77.79(9) . . . ?
C4 C6 H11 141.6 . . . no
C4 C6 C20 83.11(9) . . . ?
C8 C6 C13 30.51(7) . . . ?
C8 C6 H9 102.2 . . . no
C8 C6 H12 144.1 . . . no
C8 C6 H18 96.1 . . . no
C8 C6 H17 56.3 . . . no
C8 C6 C22 105.51(9) . . . ?
C8 C6 H11 135.6 . . . no
C8 C6 C20 89.02(10) . . . ?
C13 C6 H9 125.9 . . . no
C13 C6 H12 126.9 . . . no
C13 C6 H18 98.2 . . . no
C13 C6 H17 61.3 . . . no
C13 C6 C22 92.01(8) . . . ?
C13 C6 H11 150.3 . . . no
C13 C6 C20 85.28(8) . . . ?
H9 C6 H12 107.2 2_666 2_666 2_666 no
H9 C6 H18 117.2 2_666 2_666 2_666 no
H9 C6 H17 126.2 2_666 2_666 2_666 no
H9 C6 C22 75.5 2_666 2_666 2_666 no
H9 C6 H11 74.4 2_666 2_666 2_666 no
H9 C6 C20 132.1 2_666 2_666 2_666 no
H12 C6 H18 52.1 1_565 1_565 1_565 no
H12 C6 H17 89.3 1_565 1_565 1_565 no
H12 C6 C22 101.5 1_565 1_565 1_565 no
H12 C6 H11 40.9 1_565 1_565 1_565 no
H12 C6 C20 55.9 1_565 1_565 1_565 no
H18 C6 H17 40.2 1_655 1_655 1_655 no
H18 C6 C22 152.2 1_655 1_655 1_655 no
H18 C6 H11 52.2 1_655 1_655 1_655 no
H18 C6 C20 15.3 1_655 1_655 1_655 no
H17 C6 C22 151.9 1_655 1_655 1_655 no
H17 C6 H11 89.4 1_655 1_655 1_655 no
H17 C6 C20 33.5 1_655 1_655 1_655 no
C22 C6 H11 115.8 . . . no
C22 C6 C20 145.99(9) . . . ?
H11 C6 C20 65.9 1_565 1_565 1_565 no
H9 C7 C6 119.7 . . . no
H9 C7 C8 119.5 . . . no
H9 C7 H8 95.1 . . . no
H9 C7 C5 149.9 . . . no
H9 C7 C13 150.0 . . . no
H9 C7 C9 90.6 . . . no
H9 C7 H10 69.2 . . . no
H9 C7 C4 178.4 . . . no
H9 C7 H9 56.6 . . . no
H9 C7 H17 101.4 . . . no
H9 C7 H7 141.4 . . . no
H9 C7 H8 32.1 . . . no
H9 C7 H18 94.0 . . . no
H9 C7 H18 57.9 . . . no
C6 C7 C8 120.7(2) . . . ?
C6 C7 H8 24.7 . . . no
C6 C7 C5 30.19(12) . . . ?
C6 C7 C13 90.2(2) . . . ?
C6 C7 C9 149.7(2) . . . ?
C6 C7 H10 171.0 . . . no
C6 C7 C4 59.48(13) . . . ?
C6 C7 H9 76.1 . . . no
C6 C7 H17 96.2 . . . no
C6 C7 H7 21.7 . . . no
C6 C7 H8 119.1 . . . no
C6 C7 H18 65.2 . . . no
C6 C7 H18 111.8 . . . no
C8 C7 H8 145.4 . . . no
C8 C7 C5 90.5(2) . . . ?
C8 C7 C13 30.53(11) . . . ?
C8 C7 C9 29.02(12) . . . ?
C8 C7 H10 50.4 . . . no
C8 C7 C4 61.24(13) . . . ?
C8 C7 H9 142.9 . . . no
C8 C7 H17 71.1 . . . no
C8 C7 H7 99.1 . . . no
C8 C7 H8 111.2 . . . no
C8 C7 H18 109.3 . . . no
C8 C7 H18 97.8 . . . no
H8 C7 C5 54.9 . . . no
H8 C7 C13 114.9 . . . no
H8 C7 C9 174.3 . . . no
H8 C7 H10 164.2 . . . no
H8 C7 C4 84.1 . . . no
H8 C7 H9 56.8 . . . no
H8 C7 H17 103.3 . . . no
H8 C7 H7 46.3 . . . no
H8 C7 H8 98.4 . . . no
H8 C7 H18 64.2 . . . no
H8 C7 H18 100.4 . . . no
C5 C7 C13 60.00(9) . . . ?
C5 C7 C9 119.53(12) . . . ?
C5 C7 H10 140.9 . . . no
C5 C7 C4 29.29(7) . . . ?
C5 C7 H9 100.9 . . . no
C5 C7 H17 86.0 . . . no
C5 C7 H7 8.5 . . . no
C5 C7 H8 141.3 . . . no
C5 C7 H18 72.7 . . . no
C5 C7 H18 120.5 . . . no
C13 C7 C9 59.54(9) . . . ?
C13 C7 H10 80.9 . . . no
C13 C7 C4 30.71(7) . . . ?
C13 C7 H9 142.1 . . . no
C13 C7 H17 71.4 . . . no
C13 C7 H7 68.5 . . . no
C13 C7 H8 135.3 . . . no
C13 C7 H18 97.6 . . . no
C13 C7 H18 111.9 . . . no
C9 C7 H10 21.3 . . . no
C9 C7 C4 90.25(10) . . . ?
C9 C7 H9 126.4 . . . no
C9 C7 H17 76.4 . . . no
C9 C7 H7 128.1 . . . no
C9 C7 H8 85.9 . . . no
C9 C7 H18 116.5 . . . no
C9 C7 H18 83.4 . . . no
H10 C7 C4 111.6 . . . no
H10 C7 H9 110.3 . . . no
H10 C7 H17 82.2 . . . no
H10 C7 H7 149.4 . . . no
H10 C7 H8 67.6 . . . no
H10 C7 H18 117.0 . . . no
H10 C7 H18 73.1 . . . no
C4 C7 H9 123.7 . . . no
C4 C7 H17 77.4 . . . no
C4 C7 H7 37.8 . . . no
C4 C7 H8 149.3 . . . no
C4 C7 H18 84.4 . . . no
C4 C7 H18 120.8 . . . no
H9 C7 H17 144.1 2_666 2_666 2_666 no
H9 C7 H7 93.7 2_666 2_666 2_666 no
H9 C7 H8 43.1 2_666 2_666 2_666 no
H9 C7 H18 107.7 2_666 2_666 2_666 no
H9 C7 H18 106.0 2_666 2_666 2_666 no
H17 C7 H7 89.3 1_655 1_655 1_655 no
H17 C7 H8 130.6 1_655 1_655 1_655 no
H17 C7 H18 40.6 1_655 1_655 1_655 no
H17 C7 H18 43.8 1_655 1_655 1_655 no
H7 C7 H8 135.5 . . . no
H7 C7 H18 70.3 . . . no
H7 C7 H18 119.1 . . . no
H8 C7 H18 124.4 2_666 2_666 2_666 no
H8 C7 H18 89.0 2_666 2_666 2_666 no
H18 C7 H18 48.9 1_655 1_655 1_655 no
C9 C8 C7 121.9(2) . . . ?
C9 C8 C13 119.0(2) . . . ?
C9 C8 H9 97.9 . . . no
C9 C8 H10 23.9 . . . no
C9 C8 C6 150.8(2) . . . ?
C9 C8 C10 29.2(1) . . . ?
C9 C8 C12 88.4(2) . . . ?
C9 C8 C4 149.8(2) . . . ?
C9 C8 C11 59.2(2) . . . ?
C9 C8 C5 178.2(2) . . . ?
C9 C8 H17 99.4 . . . no
C9 C8 H8 142.3 . . . no
C9 C8 H11 20.8 . . . no
C9 C8 H13 96.8 . . . no
C7 C8 C13 119.1(2) . . . ?
C7 C8 H9 24.0 . . . no
C7 C8 H10 97.9 . . . no
C7 C8 C6 28.97(12) . . . ?
C7 C8 C10 151.1(2) . . . ?
C7 C8 C12 149.7(2) . . . ?
C7 C8 C4 88.3(2) . . . ?
C7 C8 C11 178.3(2) . . . ?
C7 C8 C5 59.17(13) . . . ?
C7 C8 H17 82.0 . . . no
C7 C8 H8 20.5 . . . no
C7 C8 H11 142.6 . . . no
C7 C8 H13 141.3 . . . no
C13 C8 H9 143.1 . . . no
C13 C8 H10 142.9 . . . no
C13 C8 C6 90.2(1) . . . ?
C13 C8 C10 89.8(2) . . . ?
C13 C8 C12 30.55(11) . . . ?
C13 C8 C4 30.84(11) . . . ?
C13 C8 C11 59.79(13) . . . ?
C13 C8 C5 59.95(12) . . . ?
C13 C8 H17 89.8 . . . no
C13 C8 H8 98.7 . . . no
C13 C8 H11 98.2 . . . no
C13 C8 H13 22.2 . . . no
H9 C8 H10 74.0 . . . no
H9 C8 C6 53.0 . . . no
H9 C8 C10 127.1 . . . no
H9 C8 C12 173.7 . . . no
H9 C8 C4 112.3 . . . no
H9 C8 C11 157.1 . . . no
H9 C8 C5 83.2 . . . no
H9 C8 H17 83.8 . . . no
H9 C8 H8 44.5 . . . no
H9 C8 H11 118.7 . . . no
H9 C8 H13 165.3 . . . no
H10 C8 C6 126.9 . . . no
H10 C8 C10 53.1 . . . no
H10 C8 C12 112.4 . . . no
H10 C8 C4 173.6 . . . no
H10 C8 C11 83.1 . . . no
H10 C8 C5 157.1 . . . no
H10 C8 H17 96.6 . . . no
H10 C8 H8 118.4 . . . no
H10 C8 H11 44.7 . . . no
H10 C8 H13 120.7 . . . no
C6 C8 C10 178.31(13) . . . ?
C6 C8 C12 120.69(12) . . . ?
C6 C8 C4 59.32(9) . . . ?
C6 C8 C11 149.90(12) . . . ?
C6 C8 C5 30.20(7) . . . ?
C6 C8 H17 81.0 . . . no
C6 C8 H8 8.5 . . . no
C6 C8 H11 171.5 . . . no
C6 C8 H13 112.4 . . . no
C10 C8 C12 59.25(10) . . . ?
C10 C8 C4 120.61(12) . . . ?
C10 C8 C11 30.01(8) . . . ?
C10 C8 C5 149.71(12) . . . ?
C10 C8 H17 100.7 . . . no
C10 C8 H8 171.4 . . . no
C10 C8 H11 8.4 . . . no
C10 C8 H13 67.6 . . . no
C12 C8 C4 61.37(9) . . . ?
C12 C8 C11 29.24(8) . . . ?
C12 C8 C5 90.49(10) . . . ?
C12 C8 H17 95.3 . . . no
C12 C8 H8 129.2 . . . no
C12 C8 H11 67.7 . . . no
C12 C8 H13 8.3 . . . no
C4 C8 C11 90.61(10) . . . ?
C4 C8 C5 29.12(7) . . . ?
C4 C8 H17 85.5 . . . no
C4 C8 H8 67.8 . . . no
C4 C8 H11 129.0 . . . no
C4 C8 H13 53.0 . . . no
C11 C8 C5 119.72(11) . . . ?
C11 C8 H17 99.2 . . . no
C11 C8 H8 158.4 . . . no
C11 C8 H11 38.4 . . . no
C11 C8 H13 37.6 . . . no
C5 C8 H17 82.2 . . . no
C5 C8 H8 38.7 . . . no
C5 C8 H11 158.1 . . . no
C5 C8 H13 82.2 . . . no
H17 C8 H8 81.1 1_655 1_655 1_655 no
H17 C8 H11 100.5 1_655 1_655 1_655 no
H17 C8 H13 93.9 1_655 1_655 1_655 no
H8 C8 H11 163.0 . . . no
H8 C8 H13 120.9 . . . no
H11 C8 H13 76.0 . . . no
H10 C9 C10 119.5 . . . no
H10 C9 C8 120.0 . . . no
H10 C9 H11 95.0 . . . no
H10 C9 C11 149.6 . . . no
H10 C9 C13 150.6 . . . no
H10 C9 C7 90.9 . . . no
H10 C9 H9 69.5 . . . no
H10 C9 C12 178.9 . . . no
H10 C9 H16 43.4 . . . no
H10 C9 H12 140.9 . . . no
H10 C9 H17 102.2 . . . no
C10 C9 C8 120.5(2) . . . ?
C10 C9 H11 24.5 . . . no
C10 C9 C11 30.12(13) . . . ?
C10 C9 C13 89.9(2) . . . ?
C10 C9 C7 149.6(2) . . . ?
C10 C9 H9 171.0 . . . no
C10 C9 C12 59.5(1) . . . ?
C10 C9 H16 81.4 . . . no
C10 C9 H12 21.4 . . . no
C10 C9 H17 109.9 . . . no
C8 C9 H11 145.0 . . . no
C8 C9 C11 90.4(2) . . . ?
C8 C9 C13 30.64(12) . . . ?
C8 C9 C7 29.11(13) . . . ?
C8 C9 H9 50.4 . . . no
C8 C9 C12 61.0(1) . . . ?
C8 C9 H16 150.3 . . . no
C8 C9 H12 99.1 . . . no
C8 C9 H17 57.0 . . . no
H11 C9 C11 54.6 . . . no
H11 C9 C13 114.4 . . . no
H11 C9 C7 174.1 . . . no
H11 C9 H9 164.5 . . . no
H11 C9 C12 84.0 . . . no
H11 C9 H16 58.8 . . . no
H11 C9 H12 45.9 . . . no
H11 C9 H17 119.1 . . . no
C11 C9 C13 59.79(10) . . . ?
C11 C9 C7 119.53(12) . . . ?
C11 C9 H9 140.9 . . . no
C11 C9 C12 29.38(8) . . . ?
C11 C9 H16 109.5 . . . no
C11 C9 H12 8.7 . . . no
C11 C9 H17 94.6 . . . no
C13 C9 C7 59.74(9) . . . ?
C13 C9 H9 81.1 . . . no
C13 C9 C12 30.41(7) . . . ?
C13 C9 H16 157.0 . . . no
C13 C9 H12 68.5 . . . no
C13 C9 H17 64.5 . . . no
C7 C9 H9 21.4 . . . no
C7 C9 C12 90.15(10) . . . ?
C7 C9 H16 126.7 . . . no
C7 C9 H12 128.2 . . . no
C7 C9 H17 59.9 . . . no
H9 C9 C12 111.5 . . . no
H9 C9 H16 106.9 . . . no
H9 C9 H12 149.6 . . . no
H9 C9 H17 66.2 . . . no
C12 C9 H16 135.9 . . . no
C12 C9 H12 38.1 . . . no
C12 C9 H17 78.6 . . . no
H16 C9 H12 101.4 2_656 2_656 2_656 no
H16 C9 H17 98.5 2_656 2_656 2_656 no
H12 C9 H17 99.2 . . . no
H11 C10 C9 120.0 . . . no
H11 C10 C11 119.5 . . . no
H11 C10 H10 95.4 . . . no
H11 C10 H12 95.4 . . . no
H11 C10 C12 149.0 . . . no
H11 C10 C8 150.2 . . . no
H11 C10 C13 179.1 . . . no
H11 C10 H8 54.6 . . . no
H11 C10 H16 50.5 . . . no
H11 C10 H13 140.3 . . . no
H11 C10 H17 26.9 . . . no
H11 C10 H18 52.1 . . . no
H11 C10 H10 76.6 . . . no
C9 C10 C11 120.5(2) . . . ?
C9 C10 H10 24.6 . . . no
C9 C10 H12 144.6 . . . no
C9 C10 C12 91.0(2) . . . ?
C9 C10 C8 30.25(13) . . . ?
C9 C10 C13 60.8(1) . . . ?
C9 C10 H8 145.7 . . . no
C9 C10 H16 73.7 . . . no
C9 C10 H13 99.7 . . . no
C9 C10 H17 116.2 . . . no
C9 C10 H18 151.9 . . . no
C9 C10 H10 86.2 . . . no
C11 C10 H10 145.1 . . . no
C11 C10 H12 24.1 . . . no
C11 C10 C12 29.42(13) . . . ?
C11 C10 C8 90.2(2) . . . ?
C11 C10 C13 59.6(1) . . . ?
C11 C10 H8 75.3 . . . no
C11 C10 H16 156.1 . . . no
C11 C10 H13 20.8 . . . no
C11 C10 H17 116.3 . . . no
C11 C10 H18 74.0 . . . no
C11 C10 H10 107.5 . . . no
H10 C10 H12 169.2 . . . no
H10 C10 C12 115.7 . . . no
H10 C10 C8 54.9 . . . no
H10 C10 C13 85.5 . . . no
H10 C10 H8 132.0 . . . no
H10 C10 H16 51.2 . . . no
H10 C10 H13 124.3 . . . no
H10 C10 H17 94.7 . . . no
H10 C10 H18 136.1 . . . no
H10 C10 H10 78.9 . . . no
H12 C10 C12 53.5 . . . no
H12 C10 C8 114.3 . . . no
H12 C10 C13 83.7 . . . no
H12 C10 H8 55.8 . . . no
H12 C10 H16 138.4 . . . no
H12 C10 H13 44.9 . . . no
H12 C10 H17 95.1 . . . no
H12 C10 H18 52.9 . . . no
H12 C10 H10 103.5 . . . no
C12 C10 C8 60.79(10) . . . ?
C12 C10 C13 30.21(8) . . . ?
C12 C10 H8 100.3 . . . no
C12 C10 H16 154.1 . . . no
C12 C10 H13 8.6 . . . no
C12 C10 H17 139.8 . . . no
C12 C10 H18 100.5 . . . no
C12 C10 H10 108.2 . . . no
C8 C10 C13 30.58(7) . . . ?
C8 C10 H8 144.3 . . . no
C8 C10 H16 102.0 . . . no
C8 C10 H13 69.4 . . . no
C8 C10 H17 140.4 . . . no
C8 C10 H18 149.5 . . . no
C8 C10 H10 95.7 . . . no
C13 C10 H8 124.9 . . . no
C13 C10 H16 130.1 . . . no
C13 C10 H13 38.8 . . . no
C13 C10 H17 152.8 . . . no
C13 C10 H18 127.1 . . . no
C13 C10 H10 103.9 . . . no
H8 C10 H16 104.1 1_545 1_545 1_545 no
H8 C10 H13 93.0 1_545 1_545 1_545 no
H8 C10 H17 74.1 1_545 1_545 1_545 no
H8 C10 H18 57.2 1_545 1_545 1_545 no
H8 C10 H10 59.6 1_545 1_545 1_545 no
H16 C10 H13 158.3 2_656 2_656 2_656 no
H16 C10 H17 43.5 2_656 2_656 2_656 no
H16 C10 H18 85.5 2_656 2_656 2_656 no
H16 C10 H10 91.9 2_656 2_656 2_656 no
H13 C10 H17 133.4 . . . no
H13 C10 H18 92.7 . . . no
H13 C10 H10 108.5 . . . no
H17 C10 H18 42.4 2_656 2_656 2_656 no
H17 C10 H10 102.8 2_656 2_656 2_656 no
H18 C10 H10 113.7 1_645 1_645 1_645 no
H12 C11 C12 119.7 . . . no
H12 C11 C10 119.9 . . . no
H12 C11 H13 95.0 . . . no
H12 C11 H11 95.6 . . . no
H12 C11 C9 149.3 . . . no
H12 C11 C13 149.7 . . . no
H12 C11 C8 179.7 . . . no
H12 C11 H8 51.8 . . . no
H12 C11 H19 52.9 . . . no
H12 C11 H10 140.7 . . . no
H12 C11 H4 39.6 . . . no
H12 C11 H18 45.1 . . . no
H12 C11 H16 103.6 . . . no
H12 C11 H7 29.0 . . . no
C12 C11 C10 120.4(2) . . . ?
C12 C11 H13 24.7 . . . no
C12 C11 H11 144.7 . . . no
C12 C11 C9 91.0(2) . . . ?
C12 C11 C13 29.97(13) . . . ?
C12 C11 C8 60.6(1) . . . ?
C12 C11 H8 143.8 . . . no
C12 C11 H19 104.1 . . . no
C12 C11 H10 99.6 . . . no
C12 C11 H4 80.4 . . . no
C12 C11 H18 146.1 . . . no
C12 C11 H16 76.2 . . . no
C12 C11 H7 111.8 . . . no
C10 C11 H13 145.0 . . . no
C10 C11 H11 24.3 . . . no
C10 C11 C9 29.42(13) . . . ?
C10 C11 C13 90.4(2) . . . ?
C10 C11 C8 59.8(1) . . . ?
C10 C11 H8 79.2 . . . no
C10 C11 H19 110.6 . . . no
C10 C11 H10 20.8 . . . no
C10 C11 H4 158.9 . . . no
C10 C11 H18 82.5 . . . no
C10 C11 H16 89.9 . . . no
C10 C11 H7 120.1 . . . no
H13 C11 H11 169.3 . . . no
H13 C11 C9 115.6 . . . no
H13 C11 C13 54.6 . . . no
H13 C11 C8 85.3 . . . no
H13 C11 H8 128.8 . . . no
H13 C11 H19 89.5 . . . no
H13 C11 H10 124.3 . . . no
H13 C11 H4 55.8 . . . no
H13 C11 H18 127.9 . . . no
H13 C11 H16 80.9 . . . no
H13 C11 H7 90.2 . . . no
H11 C11 C9 53.7 . . . no
H11 C11 C13 114.7 . . . no
H11 C11 C8 84.1 . . . no
H11 C11 H8 59.4 . . . no
H11 C11 H19 96.7 . . . no
H11 C11 H10 45.1 . . . no
H11 C11 H4 134.8 . . . no
H11 C11 H18 61.0 . . . no
H11 C11 H16 96.3 . . . no
H11 C11 H7 99.2 . . . no
C9 C11 C13 61.00(10) . . . ?
C9 C11 C8 30.36(8) . . . ?
C9 C11 H8 103.9 . . . no
C9 C11 H19 123.3 . . . no
C9 C11 H10 8.6 . . . no
C9 C11 H4 170.4 . . . no
C9 C11 H18 108.8 . . . no
C9 C11 H16 82.3 . . . no
C9 C11 H7 142.3 . . . no
C13 C11 C8 30.64(7) . . . ?
C13 C11 H8 145.7 . . . no
C13 C11 H19 119.2 . . . no
C13 C11 H10 69.6 . . . no
C13 C11 H4 110.3 . . . no
C13 C11 H18 152.6 . . . no
C13 C11 H16 74.0 . . . no
C13 C11 H7 136.0 . . . no
C8 C11 H8 128.1 . . . no
C8 C11 H19 127.0 . . . no
C8 C11 H10 39.0 . . . no
C8 C11 H4 140.8 . . . no
C8 C11 H18 134.5 . . . no
C8 C11 H16 76.3 . . . no
C8 C11 H7 151.2 . . . no
H8 C11 H19 95.1 1_545 1_545 1_545 no
H8 C11 H10 96.6 1_545 1_545 1_545 no
H8 C11 H4 81.2 1_545 1_545 1_545 no
H8 C11 H18 58.8 1_545 1_545 1_545 no
H8 C11 H16 137.8 1_545 1_545 1_545 no
H8 C11 H7 40.9 1_545 1_545 1_545 no
H19 C11 H10 120.4 1_645 1_645 1_645 no
H19 C11 H4 63.5 1_645 1_645 1_645 no
H19 C11 H18 42.1 1_645 1_645 1_645 no
H19 C11 H16 50.9 1_645 1_645 1_645 no
H19 C11 H7 81.3 1_645 1_645 1_645 no
H10 C11 H4 175.8 . . . no
H10 C11 H18 101.2 . . . no
H10 C11 H16 84.5 . . . no
H10 C11 H7 136.3 . . . no
H4 C11 H18 80.8 2_657 2_657 2_657 no
H4 C11 H16 99.6 2_657 2_657 2_657 no
H4 C11 H7 40.9 2_657 2_657 2_657 no
H18 C11 H16 79.5 1_645 1_645 1_645 no
H18 C11 H7 68.6 1_645 1_645 1_645 no
H16 C11 H7 131.1 1_655 1_655 1_655 no
H13 C12 C11 119.5 . . . no
H13 C12 C13 119.5 . . . no
H13 C12 H12 94.9 . . . no
H13 C12 C10 149.7 . . . no
H13 C12 C8 150.4 . . . no
H13 C12 C4 90.8 . . . no
H13 C12 C9 179.1 . . . no
H13 C12 H2 48.1 . . . no
H13 C12 N1 61.0 . . . no
H13 C12 H14 57.4 . . . no
H13 C12 C15 74.5 . . . no
H13 C12 H11 140.8 . . . no
H13 C12 C2 53.4 . . . no
H13 C12 H4 43.7 . . . no
H13 C12 H16 101.5 . . . no
H13 C12 C16 91.6 . . . no
C11 C12 C13 121.1(2) . . . ?
C11 C12 H12 24.6 . . . no
C11 C12 C10 30.2(1) . . . ?
C11 C12 C8 90.2(2) . . . ?
C11 C12 C4 149.7(2) . . . ?
C11 C12 C9 59.6(2) . . . ?
C11 C12 H2 139.3 . . . no
C11 C12 N1 179.4(2) . . . ?
C11 C12 H14 119.3 . . . no
C11 C12 C15 116.4(2) . . . ?
C11 C12 H11 21.4 . . . no
C11 C12 C2 154.4(2) . . . ?
C11 C12 H4 75.9 . . . no
C11 C12 H16 81.2 . . . no
C11 C12 C16 93.8(2) . . . ?
C13 C12 H12 145.6 . . . no
C13 C12 C10 90.9(2) . . . ?
C13 C12 C8 30.92(11) . . . ?
C13 C12 C4 28.68(11) . . . ?
C13 C12 C9 61.43(13) . . . ?
C13 C12 H2 84.2 . . . no
C13 C12 N1 58.42(12) . . . ?
C13 C12 H14 92.3 . . . no
C13 C12 C15 79.47(13) . . . ?
C13 C12 H11 99.7 . . . no
C13 C12 C2 71.63(13) . . . ?
C13 C12 H4 162.6 . . . no
C13 C12 H16 87.6 . . . no
C13 C12 C16 84.60(13) . . . ?
H12 C12 C10 54.8 . . . no
H12 C12 C8 114.7 . . . no
H12 C12 C4 174.2 . . . no
H12 C12 C9 84.2 . . . no
H12 C12 H2 123.2 . . . no
H12 C12 N1 155.9 . . . no
H12 C12 H14 107.7 . . . no
H12 C12 C15 112.6 . . . no
H12 C12 H11 45.9 . . . no
H12 C12 C2 138.3 . . . no
H12 C12 H4 51.4 . . . no
H12 C12 H16 85.3 . . . no
H12 C12 C16 95.2 . . . no
C10 C12 C8 59.96(10) . . . ?
C10 C12 C4 119.54(12) . . . ?
C10 C12 C9 29.45(9) . . . ?
C10 C12 H2 145.6 . . . no
C10 C12 N1 149.30(12) . . . ?
C10 C12 H14 126.6 . . . no
C10 C12 C15 114.43(11) . . . ?
C10 C12 H11 8.8 . . . no
C10 C12 C2 150.19(12) . . . ?
C10 C12 H4 106.0 . . . no
C10 C12 H16 78.2 . . . no
C10 C12 C16 91.33(10) . . . ?
C8 C12 C4 59.59(9) . . . ?
C8 C12 C9 30.51(8) . . . ?
C8 C12 H2 109.8 . . . no
C8 C12 N1 89.34(10) . . . ?
C8 C12 H14 109.9 . . . no
C8 C12 C15 93.04(10) . . . ?
C8 C12 H11 68.8 . . . no
C8 C12 C2 100.00(10) . . . ?
C8 C12 H4 165.5 . . . no
C8 C12 H16 81.9 . . . no
C8 C12 C16 85.93(9) . . . ?
C4 C12 C9 90.09(10) . . . ?
C4 C12 H2 61.8 . . . no
C4 C12 N1 29.76(6) . . . ?
C4 C12 H14 74.5 . . . no
C4 C12 C15 67.99(8) . . . ?
C4 C12 H11 128.4 . . . no
C4 C12 C2 46.95(7) . . . ?
C4 C12 H4 134.1 . . . no
C4 C12 H16 94.6 . . . no
C4 C12 C16 83.55(9) . . . ?
C9 C12 H2 132.5 . . . no
C9 C12 N1 119.84(10) . . . ?
C9 C12 H14 122.8 . . . no
C9 C12 C15 105.80(10) . . . ?
C9 C12 H11 38.3 . . . no
C9 C12 C2 127.42(10) . . . ?
C9 C12 H4 135.4 . . . no
C9 C12 H16 78.5 . . . no
C9 C12 C16 88.44(9) . . . ?
H2 C12 N1 41.3 . . . no
H2 C12 H14 87.7 . . . no
H2 C12 C15 98.2 . . . no
H2 C12 H11 145.9 . . . no
H2 C12 C2 15.7 . . . no
H2 C12 H4 84.0 . . . no
H2 C12 H16 67.6 . . . no
H2 C12 C16 121.9 . . . no
N1 C12 H14 60.6 . . . no
N1 C12 C15 63.21(7) . . . ?
N1 C12 H11 158.1 . . . no
N1 C12 C2 26.11(6) . . . ?
N1 C12 H4 104.6 . . . no
N1 C12 H16 99.1 . . . no
N1 C12 C16 85.79(8) . . . ?
H14 C12 C15 17.5 . . . no
H14 C12 H11 125.6 . . . no
H14 C12 C2 79.3 . . . no
H14 C12 H4 74.4 . . . no
H14 C12 H16 155.2 . . . no
H14 C12 C16 36.2 . . . no
C15 C12 H11 115.9 . . . no
C15 C12 C2 86.59(8) . . . ?
C15 C12 H4 89.5 . . . no
C15 C12 H16 161.8 . . . no
C15 C12 C16 23.77(6) . . . ?
H11 C12 C2 154.6 . . . no
H11 C12 H4 97.2 . . . no
H11 C12 H16 78.6 . . . no
H11 C12 C16 92.2 . . . no
C2 C12 H4 94.4 . . . no
C2 C12 H16 77.2 . . . no
C2 C12 C16 110.16(8) . . . ?
H4 C12 H16 99.7 2_657 2_657 2_657 no
H4 C12 C16 90.8 2_657 2_657 2_657 no
H16 C12 C16 166.8 1_655 1_655 1_655 no
C12 C13 C8 118.5(2) . . . ?
C12 C13 C4 123.0(2) . . . ?
C12 C13 H13 24.2 . . . no
C12 C13 C11 28.95(12) . . . ?
C12 C13 C5 151.9(2) . . . ?
C12 C13 C9 88.2(2) . . . ?
C12 C13 C7 148.9(2) . . . ?
C12 C13 N1 92.4(1) . . . ?
C12 C13 C10 58.91(13) . . . ?
C12 C13 C6 177.3(2) . . . ?
C12 C13 H2 68.5 . . . no
C12 C13 C2 83.6(1) . . . ?
C12 C13 C15 75.50(13) . . . ?
C12 C13 H17 110.8 . . . no
C12 C13 H12 20.4 . . . no
C12 C13 H7 143.4 . . . no
C12 C13 H9 140.5 . . . no
C12 C13 H10 96.4 . . . no
C12 C13 C14 98.1(1) . . . ?
C12 C13 H3 95.7 . . . no
C12 C13 H14 63.7 . . . no
C8 C13 C4 118.4(2) . . . ?
C8 C13 H13 142.7 . . . no
C8 C13 C11 89.6(1) . . . ?
C8 C13 C5 89.6(2) . . . ?
C8 C13 C9 30.36(12) . . . ?
C8 C13 C7 30.35(12) . . . ?
C8 C13 N1 149.1(2) . . . ?
C8 C13 C10 59.62(13) . . . ?
C8 C13 C6 59.33(13) . . . ?
C8 C13 H2 148.5 . . . no
C8 C13 C2 148.0(2) . . . ?
C8 C13 C15 118.2(2) . . . ?
C8 C13 H17 64.4 . . . no
C8 C13 H12 98.1 . . . no
C8 C13 H7 98.0 . . . no
C8 C13 H9 22.0 . . . no
C8 C13 H10 22.1 . . . no
C8 C13 C14 113.7(2) . . . ?
C8 C13 H3 131.6 . . . no
C8 C13 H14 132.8 . . . no
C4 C13 H13 98.9 . . . no
C4 C13 C11 151.9(2) . . . ?
C4 C13 C5 28.84(11) . . . ?
C4 C13 C9 148.7(2) . . . ?
C4 C13 C7 88.0(2) . . . ?
C4 C13 N1 30.69(11) . . . ?
C4 C13 C10 177.2(2) . . . ?
C4 C13 C6 59.06(13) . . . ?
C4 C13 H2 64.7 . . . no
C4 C13 C2 47.03(12) . . . ?
C4 C13 C15 76.57(12) . . . ?
C4 C13 H17 95.1 . . . no
C4 C13 H12 143.4 . . . no
C4 C13 H7 20.4 . . . no
C4 C13 H9 96.4 . . . no
C4 C13 H10 140.5 . . . no
C4 C13 C14 56.40(11) . . . ?
C4 C13 H3 44.7 . . . no
C4 C13 H14 76.6 . . . no
H13 C13 C11 53.1 . . . no
H13 C13 C5 127.7 . . . no
H13 C13 C9 112.3 . . . no
H13 C13 C7 173.0 . . . no
H13 C13 N1 68.2 . . . no
H13 C13 C10 83.1 . . . no
H13 C13 C6 157.9 . . . no
H13 C13 H2 49.5 . . . no
H13 C13 C2 61.8 . . . no
H13 C13 C15 66.8 . . . no
H13 C13 H17 116.5 . . . no
H13 C13 H12 44.5 . . . no
H13 C13 H7 119.3 . . . no
H13 C13 H9 164.7 . . . no
H13 C13 H10 120.6 . . . no
H13 C13 C14 84.8 . . . no
H13 C13 H3 76.1 . . . no
H13 C13 H14 51.5 . . . no
C11 C13 C5 177.99(13) . . . ?
C11 C13 C9 59.21(10) . . . ?
C11 C13 C7 119.91(12) . . . ?
C11 C13 N1 121.35(12) . . . ?
C11 C13 C10 29.95(8) . . . ?
C11 C13 C6 148.86(12) . . . ?
C11 C13 H2 93.0 . . . no
C11 C13 C2 109.84(11) . . . ?
C11 C13 C15 88.64(10) . . . ?
C11 C13 H17 99.5 . . . no
C11 C13 H12 8.6 . . . no
C11 C13 H7 172.1 . . . no
C11 C13 H9 111.6 . . . no
C11 C13 H10 67.5 . . . no
C11 C13 C14 112.43(10) . . . ?
C11 C13 H3 118.5 . . . no
C11 C13 H14 82.6 . . . no
C5 C13 C9 119.91(12) . . . ?
C5 C13 C7 59.21(9) . . . ?
C5 C13 N1 59.51(8) . . . ?
C5 C13 C10 149.14(12) . . . ?
C5 C13 C6 30.23(7) . . . ?
C5 C13 H2 88.6 . . . no
C5 C13 C2 71.74(9) . . . ?
C5 C13 C15 90.16(9) . . . ?
C5 C13 H17 81.7 . . . no
C5 C13 H12 172.1 . . . no
C5 C13 H7 8.5 . . . no
C5 C13 H9 67.6 . . . no
C5 C13 H10 111.7 . . . no
C5 C13 C14 66.31(8) . . . ?
C5 C13 H3 63.3 . . . no
C5 C13 H14 96.7 . . . no
C9 C13 C7 60.71(10) . . . ?
C9 C13 N1 179.27(13) . . . ?
C9 C13 C10 29.26(9) . . . ?
C9 C13 C6 89.69(10) . . . ?
C9 C13 H2 139.4 . . . no
C9 C13 C2 154.17(11) . . . ?
C9 C13 C15 113.27(10) . . . ?
C9 C13 H17 73.3 . . . no
C9 C13 H12 67.8 . . . no
C9 C13 H7 128.4 . . . no
C9 C13 H9 52.4 . . . no
C9 C13 H10 8.2 . . . no
C9 C13 C14 122.59(10) . . . ?
C9 C13 H3 144.2 . . . no
C9 C13 H14 121.3 . . . no
C7 C13 N1 118.72(11) . . . ?
C7 C13 C10 89.97(10) . . . ?
C7 C13 C6 28.98(7) . . . ?
C7 C13 H2 136.0 . . . no
C7 C13 C2 124.71(11) . . . ?
C7 C13 C15 114.22(10) . . . ?
C7 C13 H17 63.5 . . . no
C7 C13 H12 128.5 . . . no
C7 C13 H7 67.7 . . . no
C7 C13 H9 8.4 . . . no
C7 C13 H10 52.5 . . . no
C7 C13 C14 98.29(10) . . . ?
C7 C13 H3 110.0 . . . no
C7 C13 H14 130.2 . . . no
N1 C13 C10 151.30(12) . . . ?
N1 C13 C6 89.74(9) . . . ?
N1 C13 H2 41.3 . . . no
N1 C13 C2 26.45(6) . . . ?
N1 C13 C15 66.45(7) . . . ?
N1 C13 H17 107.0 . . . no
N1 C13 H12 112.8 . . . no
N1 C13 H7 51.1 . . . no
N1 C13 H9 127.1 . . . no
N1 C13 H10 171.2 . . . no
N1 C13 C14 56.87(7) . . . ?
N1 C13 H3 36.2 . . . no
N1 C13 H14 58.6 . . . no
C10 C13 C6 118.93(11) . . . ?
C10 C13 H2 118.1 . . . no
C10 C13 C2 135.70(11) . . . ?
C10 C13 C15 102.54(10) . . . ?
C10 C13 H17 85.7 . . . no
C10 C13 H12 38.5 . . . no
C10 C13 H7 157.5 . . . no
C10 C13 H9 81.6 . . . no
C10 C13 H10 37.5 . . . no
C10 C13 C14 122.08(9) . . . ?
C10 C13 H3 137.9 . . . no
C10 C13 H14 103.3 . . . no
C6 C13 H2 114.1 . . . no
C6 C13 C2 99.06(9) . . . ?
C6 C13 C15 103.94(9) . . . ?
C6 C13 H17 70.1 . . . no
C6 C13 H12 157.4 . . . no
C6 C13 H7 38.7 . . . no
C6 C13 H9 37.4 . . . no
C6 C13 H10 81.4 . . . no
C6 C13 C14 81.77(8) . . . ?
C6 C13 H3 87.0 . . . no
C6 C13 H14 116.3 . . . no
H2 C13 C2 17.6 . . . no
H2 C13 C15 93.2 . . . no
H2 C13 H17 84.2 . . . no
H2 C13 H12 85.7 . . . no
H2 C13 H7 81.7 . . . no
H2 C13 H9 140.7 . . . no
H2 C13 H10 143.9 . . . no
H2 C13 C14 94.2 . . . no
H2 C13 H3 27.2 . . . no
H2 C13 H14 78.5 . . . no
C2 C13 C15 88.28(8) . . . ?
C2 C13 H17 86.9 . . . no
C2 C13 H12 102.1 . . . no
C2 C13 H7 64.4 . . . no
C2 C13 H9 131.5 . . . no
C2 C13 H10 155.7 . . . no
C2 C13 C14 82.89(7) . . . ?
C2 C13 H3 16.5 . . . no
C2 C13 H14 76.4 . . . no
C15 C13 H17 171.6 . . . no
C15 C13 H12 84.6 . . . no
C15 C13 H7 85.8 . . . no
C15 C13 H9 116.6 . . . no
C15 C13 H10 115.3 . . . no
C15 C13 C14 23.93(5) . . . ?
C15 C13 H3 102.1 . . . no
C15 C13 H14 16.2 . . . no
H17 C13 H12 103.1 1_655 1_655 1_655 no
H17 C13 H7 85.9 1_655 1_655 1_655 no
H17 C13 H9 62.4 1_655 1_655 1_655 no
H17 C13 H10 70.4 1_655 1_655 1_655 no
H17 C13 C14 148.0 1_655 1_655 1_655 no
H17 C13 H3 72.1 1_655 1_655 1_655 no
H17 C13 H14 162.7 1_655 1_655 1_655 no
H12 C13 H7 163.7 . . . no
H12 C13 H9 120.1 . . . no
H12 C13 H10 76.0 . . . no
H12 C13 C14 108.6 . . . no
H12 C13 H3 111.9 . . . no
H12 C13 H14 76.8 . . . no
H7 C13 H9 76.0 . . . no
H7 C13 H10 120.1 . . . no
H7 C13 C14 62.4 . . . no
H7 C13 H3 57.5 . . . no
H7 C13 H14 90.6 . . . no
H9 C13 H10 44.1 . . . no
H9 C13 C14 103.3 . . . no
H9 C13 H3 116.0 . . . no
H9 C13 H14 132.9 . . . no
H10 C13 C14 120.9 . . . no
H10 C13 H3 142.5 . . . no
H10 C13 H14 125.4 . . . no
C14 C13 H3 92.2 . . . no
C14 C13 H14 34.6 . . . no
H3 C13 H14 91.7 . . . no
C15 C14 C23 121.4(2) . . . ?
C15 C14 N2 119.7(2) . . . ?
C15 C14 H14 24.9 . . . no
C15 C14 C16 30.45(12) . . . ?
C15 C14 C18 90.3(1) . . . ?
C15 C14 C3 119.5(2) . . . ?
C15 C14 H6 105.6 . . . no
C15 C14 C22 149.9(2) . . . ?
C15 C14 C1 103.2(2) . . . ?
C15 C14 H20 171.1 . . . no
C15 C14 C17 59.74(13) . . . ?
C15 C14 C4 96.2(1) . . . ?
C15 C14 N1 91.9(1) . . . ?
C15 C14 H5 136.7 . . . no
C15 C14 H4 111.9 . . . no
C15 C14 C5 118.9(1) . . . ?
C15 C14 H3 101.5 . . . no
C15 C14 H15 21.8 . . . no
C15 C14 C13 75.69(13) . . . ?
C15 C14 H7 132.2 . . . no
C15 C14 H2 75.6 . . . no
C15 C14 O1 103.4(1) . . . ?
C23 C14 N2 118.7(2) . . . ?
C23 C14 H14 146.3 . . . no
C23 C14 C16 91.0(1) . . . ?
C23 C14 C18 31.14(11) . . . ?
C23 C14 C3 107.1(2) . . . ?
C23 C14 H6 105.1 . . . no
C23 C14 C22 28.45(11) . . . ?
C23 C14 C1 131.6(2) . . . ?
C23 C14 H20 49.7 . . . no
C23 C14 C17 61.71(12) . . . ?
C23 C14 C4 99.28(13) . . . ?
C23 C14 N1 125.0(1) . . . ?
C23 C14 H5 89.8 . . . no
C23 C14 H4 118.7 . . . no
C23 C14 C5 78.65(12) . . . ?
C23 C14 H3 57.4 . . . no
C23 C14 H15 99.7 . . . no
C23 C14 C13 97.74(13) . . . ?
C23 C14 H7 79.6 . . . no
C23 C14 H2 74.4 . . . no
C23 C14 O1 134.5(2) . . . ?
N2 C14 H14 94.9 . . . no
N2 C14 C16 150.1(2) . . . ?
N2 C14 C18 149.7(2) . . . ?
N2 C14 C3 32.88(10) . . . ?
N2 C14 H6 53.6 . . . no
N2 C14 C22 90.31(13) . . . ?
N2 C14 C1 27.15(10) . . . ?
N2 C14 H20 69.1 . . . no
N2 C14 C17 176.8(1) . . . ?
N2 C14 C4 77.53(11) . . . ?
N2 C14 N1 55.03(10) . . . ?
N2 C14 H5 39.2 . . . no
N2 C14 H4 25.9 . . . no
N2 C14 C5 75.97(11) . . . ?
N2 C14 H3 107.0 . . . no
N2 C14 H15 141.5 . . . no
N2 C14 C13 100.15(12) . . . ?
N2 C14 H7 62.4 . . . no
N2 C14 H2 118.4 . . . no
N2 C14 O1 19.62(9) . . . ?
H14 C14 C16 55.3 . . . no
H14 C14 C18 115.2 . . . no
H14 C14 C3 100.5 . . . no
H14 C14 H6 93.2 . . . no
H14 C14 C22 174.8 . . . no
H14 C14 C1 79.5 . . . no
H14 C14 H20 164.0 . . . no
H14 C14 C17 84.6 . . . no
H14 C14 C4 88.8 . . . no
H14 C14 N1 74.4 . . . no
H14 C14 H5 118.7 . . . no
H14 C14 H4 90.6 . . . no
H14 C14 C5 113.6 . . . no
H14 C14 H3 113.9 . . . no
H14 C14 H15 46.7 . . . no
H14 C14 C13 76.2 . . . no
H14 C14 H7 121.1 . . . no
H14 C14 H2 88.9 . . . no
H14 C14 O1 78.7 . . . no
C16 C14 C18 59.87(10) . . . ?
C16 C14 C3 139.41(12) . . . ?
C16 C14 H6 118.8 . . . no
C16 C14 C22 119.46(11) . . . ?
C16 C14 C1 131.21(12) . . . ?
C16 C14 H20 140.7 . . . no
C16 C14 C17 29.30(8) . . . ?
C16 C14 C4 102.15(10) . . . ?
C16 C14 N1 111.79(10) . . . ?
C16 C14 H5 149.1 . . . no
C16 C14 H4 136.7 . . . no
C16 C14 C5 116.02(10) . . . ?
C16 C14 H3 85.6 . . . no
C16 C14 H15 8.7 . . . no
C16 C14 C13 77.16(8) . . . ?
C16 C14 H7 132.2 . . . no
C16 C14 H2 63.9 . . . no
C16 C14 O1 133.36(10) . . . ?
C18 C14 C3 130.15(12) . . . ?
C18 C14 H6 118.1 . . . no
C18 C14 C22 59.59(9) . . . ?
C18 C14 C1 156.51(12) . . . ?
C18 C14 H20 80.8 . . . no
C18 C14 C17 30.57(8) . . . ?
C18 C14 C4 104.66(10) . . . ?
C18 C14 N1 133.78(10) . . . ?
C18 C14 H5 116.0 . . . no
C18 C14 H4 142.2 . . . no
C18 C14 C5 93.50(9) . . . ?
C18 C14 H3 59.4 . . . no
C18 C14 H15 68.5 . . . no
C18 C14 C13 90.36(9) . . . ?
C18 C14 H7 101.3 . . . no
C18 C14 H2 62.3 . . . no
C18 C14 O1 164.23(10) . . . ?
C3 C14 H6 22.1 . . . no
C3 C14 C22 84.02(10) . . . ?
C3 C14 C1 58.70(9) . . . ?
C3 C14 H20 67.2 . . . no
C3 C14 C17 144.08(11) . . . ?
C3 C14 C4 109.97(10) . . . ?
C3 C14 N1 87.41(9) . . . ?
C3 C14 H5 18.3 . . . no
C3 C14 H4 12.2 . . . no
C3 C14 C5 103.22(9) . . . ?
C3 C14 H3 75.2 . . . no
C3 C14 H15 134.6 . . . no
C3 C14 C13 133.01(10) . . . ?
C3 C14 H7 87.4 . . . no
C3 C14 H2 86.0 . . . no
C3 C14 O1 48.63(7) . . . ?
H6 C14 C22 90.0 . . . no
H6 C14 C1 77.0 . . . no
H6 C14 H20 78.8 . . . no
H6 C14 C17 123.2 . . . no
H6 C14 C4 131.1 . . . no
H6 C14 N1 105.6 . . . no
H6 C14 H5 32.4 . . . no
H6 C14 H4 28.3 . . . no
H6 C14 C5 124.9 . . . no
H6 C14 H3 58.9 . . . no
H6 C14 H15 115.6 . . . no
H6 C14 C13 151.3 . . . no
H6 C14 H7 108.9 . . . no
H6 C14 H2 64.8 . . . no
H6 C14 O1 66.0 . . . no
C22 C14 C1 105.31(10) . . . ?
C22 C14 H20 21.2 . . . no
C22 C14 C17 90.16(10) . . . ?
C22 C14 C4 92.18(9) . . . ?
C22 C14 N1 108.74(9) . . . ?
C22 C14 H5 65.8 . . . no
C22 C14 H4 94.2 . . . no
C22 C14 C5 67.53(8) . . . ?
C22 C14 H3 64.5 . . . no
C22 C14 H15 128.1 . . . no
C22 C14 C13 102.77(9) . . . ?
C22 C14 H7 61.4 . . . no
C22 C14 H2 88.7 . . . no
C22 C14 O1 106.45(9) . . . ?
C1 C14 H20 85.2 . . . no
C1 C14 C17 155.11(11) . . . ?
C1 C14 C4 55.38(8) . . . ?
C1 C14 N1 28.83(6) . . . ?
C1 C14 H5 66.2 . . . no
C1 C14 H4 49.0 . . . no
C1 C14 C5 63.20(8) . . . ?
C1 C14 H3 133.8 . . . no
C1 C14 H15 123.4 . . . no
C1 C14 C13 74.88(8) . . . ?
C1 C14 H7 55.5 . . . no
C1 C14 H2 139.4 . . . no
C1 C14 O1 11.22(5) . . . ?
H20 C14 C17 111.4 . . . no
H20 C14 C4 86.2 . . . no
H20 C14 N1 94.2 . . . no
H20 C14 H5 49.3 . . . no
H20 C14 H4 75.7 . . . no
H20 C14 C5 62.2 . . . no
H20 C14 H3 74.0 . . . no
H20 C14 H15 149.4 . . . no
H20 C14 C13 104.3 . . . no
H20 C14 H7 50.8 . . . no
H20 C14 H2 99.9 . . . no
H20 C14 O1 85.4 . . . no
C17 C14 C4 105.64(9) . . . ?
C17 C14 N1 127.71(9) . . . ?
C17 C14 H5 138.7 . . . no
C17 C14 H4 150.9 . . . no
C17 C14 C5 107.14(9) . . . ?
C17 C14 H3 70.4 . . . no
C17 C14 H15 38.0 . . . no
C17 C14 C13 82.85(8) . . . ?
C17 C14 H7 120.5 . . . no
C17 C14 H2 58.4 . . . no
C17 C14 O1 161.56(10) . . . ?
C4 C14 N1 29.27(6) . . . ?
C4 C14 H5 108.2 . . . no
C4 C14 H4 102.9 . . . no
C4 C14 C5 24.81(6) . . . ?
C4 C14 H3 155.9 . . . no
C4 C14 H15 100.8 . . . no
C4 C14 C13 25.07(6) . . . ?
C4 C14 H7 36.0 . . . no
C4 C14 H2 164.0 . . . no
C4 C14 O1 66.60(7) . . . ?
N1 C14 H5 92.7 . . . no
N1 C14 H4 77.8 . . . no
N1 C14 C5 46.38(6) . . . ?
N1 C14 H3 161.7 . . . no
N1 C14 H15 106.4 . . . no
N1 C14 C13 46.07(6) . . . ?
N1 C14 H7 47.6 . . . no
N1 C14 H2 160.6 . . . no
N1 C14 O1 39.61(5) . . . ?
H5 C14 H4 29.0 . . . no
H5 C14 C5 94.4 . . . no
H5 C14 H3 69.0 . . . no
H5 C14 H15 147.6 . . . no
H5 C14 C13 133.3 . . . no
H5 C14 H7 78.3 . . . no
H5 C14 H2 86.7 . . . no
H5 C14 O1 58.3 . . . no
H4 C14 C5 101.1 . . . no
H4 C14 H3 85.6 . . . no
H4 C14 H15 130.1 . . . no
H4 C14 C13 123.8 . . . no
H4 C14 H7 86.4 . . . no
H4 C14 H2 92.9 . . . no
H4 C14 O1 38.2 . . . no
C5 C14 H3 131.9 . . . no
C5 C14 H15 117.7 . . . no
C5 C14 C13 43.39(6) . . . ?
C5 C14 H7 16.2 . . . no
C5 C14 H2 153.0 . . . no
C5 C14 O1 73.19(6) . . . ?
H3 C14 H15 90.2 1_455 1_455 1_455 no
H3 C14 C13 149.7 1_455 1_455 1_455 no
H3 C14 H7 124.4 1_455 1_455 1_455 no
H3 C14 H2 26.0 1_455 1_455 1_455 no
H3 C14 O1 123.7 1_455 1_455 1_455 no
H15 C14 C13 76.4 . . . no
H15 C14 H7 133.8 . . . no
H15 C14 H2 66.7 . . . no
H15 C14 O1 124.9 . . . no
C13 C14 H7 58.3 . . . no
C13 C14 H2 139.8 . . . no
C13 C14 O1 85.64(7) . . . ?
H7 C14 H2 149.9 . . . no
H7 C14 O1 63.8 . . . no
H2 C14 O1 128.3 1_455 1_455 1_455 no
H14 C15 C14 118.6 . . . no
H14 C15 C16 121.3 . . . no
H14 C15 H15 97.3 . . . no
H14 C15 C17 150.6 . . . no
H14 C15 N2 87.8 . . . no
H14 C15 C23 148.3 . . . no
H14 C15 C18 178.2 . . . no
H14 C15 C1 69.2 . . . no
H14 C15 H13 57.1 . . . no
H14 C15 H1 56.1 . . . no
H14 C15 H6 90.0 . . . no
H14 C15 N1 70.1 . . . no
H14 C15 C12 74.2 . . . no
H14 C15 C4 91.8 . . . no
H14 C15 C13 92.8 . . . no
H14 C15 H16 142.1 . . . no
H14 C15 C3 87.9 . . . no
H14 C15 O1 38.6 . . . no
H14 C15 H2 120.6 . . . no
H14 C15 H2 55.2 . . . no
C14 C15 C16 120.1(2) . . . ?
C14 C15 H15 144.1 . . . no
C14 C15 C17 90.8(2) . . . ?
C14 C15 N2 30.92(11) . . . ?
C14 C15 C23 29.79(11) . . . ?
C14 C15 C18 60.44(13) . . . ?
C14 C15 C1 51.33(12) . . . ?
C14 C15 H13 107.6 . . . no
C14 C15 H1 136.7 . . . no
C14 C15 H6 49.6 . . . no
C14 C15 N1 62.84(12) . . . ?
C14 C15 C12 103.9(1) . . . ?
C14 C15 C4 59.02(12) . . . ?
C14 C15 C13 80.38(13) . . . ?
C14 C15 H16 99.3 . . . no
C14 C15 C3 39.58(12) . . . ?
C14 C15 O1 157.1(2) . . . ?
C14 C15 H2 81.8 . . . no
C14 C15 H2 111.8 . . . no
C16 C15 H15 24.0 . . . no
C16 C15 C17 29.37(13) . . . ?
C16 C15 N2 151.0(2) . . . ?
C16 C15 C23 90.3(2) . . . ?
C16 C15 C18 59.7(1) . . . ?
C16 C15 C1 160.9(2) . . . ?
C16 C15 H13 101.6 . . . no
C16 C15 H1 82.6 . . . no
C16 C15 H6 131.4 . . . no
C16 C15 N1 138.5(2) . . . ?
C16 C15 C12 89.4(1) . . . ?
C16 C15 C4 115.5(2) . . . ?
C16 C15 C13 93.9(1) . . . ?
C16 C15 H16 20.9 . . . no
C16 C15 C3 143.6(2) . . . ?
C16 C15 O1 82.7(2) . . . ?
C16 C15 H2 71.2 . . . no
C16 C15 H2 103.8 . . . no
H15 C15 C17 53.3 . . . no
H15 C15 N2 174.8 . . . no
H15 C15 C23 114.3 . . . no
H15 C15 C18 83.7 . . . no
H15 C15 C1 159.2 . . . no
H15 C15 H13 89.7 . . . no
H15 C15 H1 64.5 . . . no
H15 C15 H6 138.8 . . . no
H15 C15 N1 136.3 . . . no
H15 C15 C12 83.1 . . . no
H15 C15 C4 122.3 . . . no
H15 C15 C13 97.2 . . . no
H15 C15 H16 44.8 . . . no
H15 C15 C3 155.2 . . . no
H15 C15 O1 58.7 . . . no
H15 C15 H2 81.2 . . . no
H15 C15 H2 89.3 . . . no
C17 C15 N2 121.61(12) . . . ?
C17 C15 C23 60.97(9) . . . ?
C17 C15 C18 30.32(8) . . . ?
C17 C15 C1 138.02(11) . . . ?
C17 C15 H13 114.8 . . . no
C17 C15 H1 104.5 . . . no
C17 C15 H6 112.6 . . . no
C17 C15 N1 128.23(10) . . . ?
C17 C15 C12 98.13(9) . . . ?
C17 C15 C4 102.79(10) . . . ?
C17 C15 C13 90.13(9) . . . ?
C17 C15 H16 8.6 . . . no
C17 C15 C3 119.09(11) . . . ?
C17 C15 O1 112.08(10) . . . ?
C17 C15 H2 62.0 . . . no
C17 C15 H2 118.1 . . . no
N2 C15 C23 60.67(8) . . . ?
N2 C15 C18 91.30(10) . . . ?
N2 C15 C1 25.25(6) . . . ?
N2 C15 H13 94.0 . . . no
N2 C15 H1 118.0 . . . no
N2 C15 H6 39.5 . . . no
N2 C15 N1 46.79(6) . . . ?
N2 C15 C12 99.43(9) . . . ?
N2 C15 C4 58.37(7) . . . ?
N2 C15 C13 83.63(8) . . . ?
N2 C15 H16 130.1 . . . no
N2 C15 C3 23.19(6) . . . ?
N2 C15 O1 126.32(10) . . . ?
N2 C15 H2 95.2 . . . no
N2 C15 H2 92.7 . . . no
C23 C15 C18 30.65(7) . . . ?
C23 C15 C1 79.85(9) . . . ?
C23 C15 H13 118.4 . . . no
C23 C15 H1 139.4 . . . no
C23 C15 H6 67.8 . . . no
C23 C15 N1 84.87(8) . . . ?
C23 C15 C12 106.50(10) . . . ?
C23 C15 C4 70.28(8) . . . ?
C23 C15 C13 81.86(9) . . . ?
C23 C15 H16 69.5 . . . no
C23 C15 C3 64.29(8) . . . ?
C23 C15 O1 172.87(10) . . . ?
C23 C15 H2 68.9 . . . no
C23 C15 H2 123.8 . . . no
C18 C15 C1 109.41(10) . . . ?
C18 C15 H13 121.4 . . . no
C18 C15 H1 125.7 . . . no
C18 C15 H6 90.3 . . . no
C18 C15 N1 108.10(9) . . . ?
C18 C15 C12 104.41(9) . . . ?
C18 C15 C4 86.35(8) . . . ?
C18 C15 C13 85.53(8) . . . ?
C18 C15 H16 38.9 . . . no
C18 C15 C3 91.83(9) . . . ?
C18 C15 O1 142.38(10) . . . ?
C18 C15 H2 61.0 . . . no
C18 C15 H2 126.4 . . . no
C1 C15 H13 69.7 . . . no
C1 C15 H1 115.5 . . . no
C1 C15 H6 59.5 . . . no
C1 C15 N1 25.15(5) . . . ?
C1 C15 C12 77.99(8) . . . ?
C1 C15 C4 45.77(6) . . . ?
C1 C15 C13 68.69(7) . . . ?
C1 C15 H16 146.0 . . . no
C1 C15 C3 43.91(6) . . . ?
C1 C15 O1 106.38(8) . . . ?
C1 C15 H2 119.1 . . . no
C1 C15 H2 95.2 . . . no
H13 C15 H1 102.2 . . . no
H13 C15 H6 127.0 . . . no
H13 C15 N1 47.8 . . . no
H13 C15 C12 17.5 . . . no
H13 C15 C4 49.9 . . . no
H13 C15 C13 37.7 . . . no
H13 C15 H16 112.2 . . . no
H13 C15 C3 113.1 . . . no
H13 C15 O1 62.0 . . . no
H13 C15 H2 170.3 . . . no
H13 C15 H2 111.5 . . . no
H1 C15 H6 87.4 2_657 2_657 2_657 no
H1 C15 N1 125.6 2_657 2_657 2_657 no
H1 C15 C12 113.3 2_657 2_657 2_657 no
H1 C15 C4 147.7 2_657 2_657 2_657 no
H1 C15 C13 138.3 2_657 2_657 2_657 no
H1 C15 H16 97.7 2_657 2_657 2_657 no
H1 C15 C3 99.7 2_657 2_657 2_657 no
H1 C15 O1 41.3 2_657 2_657 2_657 no
H1 C15 H2 71.0 2_657 2_657 2_657 no
H1 C15 H2 25.9 2_657 2_657 2_657 no
H6 C15 N1 84.3 . . . no
H6 C15 C12 137.4 . . . no
H6 C15 C4 97.7 . . . no
H6 C15 C13 122.9 . . . no
H6 C15 H16 118.0 . . . no
H6 C15 C3 16.4 . . . no
H6 C15 O1 118.2 . . . no
H6 C15 H2 60.6 . . . no
H6 C15 H2 62.2 . . . no
N1 C15 C12 53.28(6) . . . ?
N1 C15 C4 25.59(5) . . . ?
N1 C15 C13 44.58(6) . . . ?
N1 C15 H16 133.2 . . . no
N1 C15 C3 68.26(7) . . . ?
N1 C15 O1 99.34(7) . . . ?
N1 C15 H2 141.8 . . . no
N1 C15 H2 113.0 . . . no
C12 C15 C4 45.27(6) . . . ?
C12 C15 C13 25.03(6) . . . ?
C12 C15 H16 96.5 . . . no
C12 C15 C3 121.54(9) . . . ?
C12 C15 O1 72.06(7) . . . ?
C12 C15 H2 159.7 . . . no
C12 C15 H2 127.4 . . . no
C4 C15 C13 25.26(6) . . . ?
C4 C15 H16 107.7 . . . no
C4 C15 C3 81.52(8) . . . ?
C4 C15 O1 111.40(8) . . . ?
C4 C15 H2 138.6 . . . no
C4 C15 H2 138.6 . . . no
C13 C15 H16 92.1 . . . no
C13 C15 C3 106.78(8) . . . ?
C13 C15 O1 97.06(8) . . . ?
C13 C15 H2 146.6 . . . no
C13 C15 H2 148.0 . . . no
H16 C15 C3 126.2 . . . no
H16 C15 O1 103.6 . . . no
H16 C15 H2 63.2 . . . no
H16 C15 H2 113.7 . . . no
C3 C15 O1 122.58(8) . . . ?
C3 C15 H2 75.3 . . . no
C3 C15 H2 73.8 . . . no
O1 C15 H2 110.0 2_657 2_657 2_657 no
O1 C15 H2 59.9 2_657 2_657 2_657 no
H2 C15 H2 65.4 1_455 1_455 1_455 no
H15 C16 C17 119.9 . . . no
H15 C16 C15 120.0 . . . no
H15 C16 H16 95.0 . . . no
H15 C16 H14 96.7 . . . no
H15 C16 C14 149.5 . . . no
H15 C16 C18 149.9 . . . no
H15 C16 C23 179.2 . . . no
H15 C16 H19 36.1 . . . no
H15 C16 H1 61.2 . . . no
H15 C16 H2 111.3 . . . no
H15 C16 O1 46.5 . . . no
H15 C16 C12 89.0 . . . no
H15 C16 H10 67.9 . . . no
C17 C16 C15 120.0(2) . . . ?
C17 C16 H16 24.9 . . . no
C17 C16 H14 143.4 . . . no
C17 C16 C14 90.6(2) . . . ?
C17 C16 C18 29.99(12) . . . ?
C17 C16 C23 60.5(1) . . . ?
C17 C16 H19 87.1 . . . no
C17 C16 H1 140.5 . . . no
C17 C16 H2 72.2 . . . no
C17 C16 O1 166.4(2) . . . ?
C17 C16 C12 116.2(2) . . . ?
C17 C16 H10 61.1 . . . no
C15 C16 H16 144.9 . . . no
C15 C16 H14 23.4 . . . no
C15 C16 C14 29.44(12) . . . ?
C15 C16 C18 90.0(2) . . . ?
C15 C16 C23 59.57(13) . . . ?
C15 C16 H19 147.9 . . . no
C15 C16 H1 71.9 . . . no
C15 C16 H2 84.8 . . . no
C15 C16 O1 73.6(1) . . . ?
C15 C16 C12 66.85(13) . . . ?
C15 C16 H10 151.0 . . . no
H16 C16 H14 168.3 . . . no
H16 C16 C14 115.5 . . . no
H16 C16 C18 54.9 . . . no
H16 C16 C23 85.4 . . . no
H16 C16 H19 63.1 . . . no
H16 C16 H1 130.4 . . . no
H16 C16 H2 79.6 . . . no
H16 C16 O1 141.5 . . . no
H16 C16 C12 120.3 . . . no
H16 C16 H10 42.8 . . . no
H14 C16 C14 52.8 . . . no
H14 C16 C18 113.4 . . . no
H14 C16 C23 82.9 . . . no
H14 C16 H19 127.5 . . . no
H14 C16 H1 55.7 . . . no
H14 C16 H2 94.8 . . . no
H14 C16 O1 50.2 . . . no
H14 C16 C12 61.4 . . . no
H14 C16 H10 145.1 . . . no
C14 C16 C18 60.62(9) . . . ?
C14 C16 C23 30.13(7) . . . ?
C14 C16 H19 162.9 . . . no
C14 C16 H1 95.2 . . . no
C14 C16 H2 74.9 . . . no
C14 C16 O1 103.00(10) . . . ?
C14 C16 C12 77.32(8) . . . ?
C14 C16 H10 136.6 . . . no
C18 C16 C23 30.49(7) . . . ?
C18 C16 H19 115.8 . . . no
C18 C16 H1 136.1 . . . no
C18 C16 H2 66.9 . . . no
C18 C16 O1 163.60(10) . . . ?
C18 C16 C12 105.74(9) . . . ?
C18 C16 H10 86.6 . . . no
C23 C16 H19 143.9 . . . no
C23 C16 H1 118.0 . . . no
C23 C16 H2 68.0 . . . no
C23 C16 O1 133.12(9) . . . ?
C23 C16 C12 91.49(8) . . . ?
C23 C16 H10 112.8 . . . no
H19 C16 H1 76.2 1_545 1_545 1_545 no
H19 C16 H2 88.2 1_545 1_545 1_545 no
H19 C16 O1 80.0 1_545 1_545 1_545 no
H19 C16 C12 118.8 1_545 1_545 1_545 no
H19 C16 H10 55.3 1_545 1_545 1_545 no
H1 C16 H2 71.7 2_657 2_657 2_657 no
H1 C16 O1 39.7 2_657 2_657 2_657 no
H1 C16 C12 103.2 2_657 2_657 2_657 no
H1 C16 H10 127.8 2_657 2_657 2_657 no
H2 C16 O1 111.3 1_455 1_455 1_455 no
H2 C16 C12 151.1 1_455 1_455 1_455 no
H2 C16 H10 119.8 1_455 1_455 1_455 no
O1 C16 C12 67.43(6) 2_657 2_657 2_657 ?
O1 C16 H10 107.3 2_657 2_657 2_657 no
C12 C16 H10 86.4 . . . no
H16 C17 C16 119.8 . . . no
H16 C17 C18 118.9 . . . no
H16 C17 H15 95.2 . . . no
H16 C17 C15 150.3 . . . no
H16 C17 C23 149.5 . . . no
H16 C17 C19 90.0 . . . no
H16 C17 H17 68.3 . . . no
H16 C17 C14 178.1 . . . no
H16 C17 H2 105.3 . . . no
H16 C17 H10 41.5 . . . no
H16 C17 H11 51.5 . . . no
H16 C17 H14 142.1 . . . no
H16 C17 H19 52.4 . . . no
H16 C17 H3 117.4 . . . no
C16 C17 C18 121.3(2) . . . ?
C16 C17 H15 24.6 . . . no
C16 C17 C15 30.60(12) . . . ?
C16 C17 C23 90.6(2) . . . ?
C16 C17 C19 150.1(2) . . . ?
C16 C17 H17 171.8 . . . no
C16 C17 C14 60.09(13) . . . ?
C16 C17 H2 83.5 . . . no
C16 C17 H10 96.7 . . . no
C16 C17 H11 132.7 . . . no
C16 C17 H14 22.3 . . . no
C16 C17 H19 69.4 . . . no
C16 C17 H3 96.5 . . . no
C18 C17 H15 145.9 . . . no
C18 C17 C15 90.7(1) . . . ?
C18 C17 C23 30.65(11) . . . ?
C18 C17 C19 28.87(12) . . . ?
C18 C17 H17 50.6 . . . no
C18 C17 C14 61.18(12) . . . ?
C18 C17 H2 80.3 . . . no
C18 C17 H10 129.4 . . . no
C18 C17 H11 86.9 . . . no
C18 C17 H14 99.0 . . . no
C18 C17 H19 161.8 . . . no
C18 C17 H3 54.1 . . . no
H15 C17 C15 55.2 . . . no
H15 C17 C23 115.2 . . . no
H15 C17 C19 174.7 . . . no
H15 C17 H17 163.5 . . . no
H15 C17 C14 84.7 . . . no
H15 C17 H2 90.2 . . . no
H15 C17 H10 76.7 . . . no
H15 C17 H11 118.3 . . . no
H15 C17 H14 46.9 . . . no
H15 C17 H19 46.0 . . . no
H15 C17 H3 110.9 . . . no
C15 C17 C23 60.04(9) . . . ?
C15 C17 C19 119.54(12) . . . ?
C15 C17 H17 141.2 . . . no
C15 C17 C14 29.50(7) . . . ?
C15 C17 H2 75.7 . . . no
C15 C17 H10 121.5 . . . no
C15 C17 H11 140.3 . . . no
C15 C17 H14 8.3 . . . no
C15 C17 H19 98.7 . . . no
C15 C17 H3 76.8 . . . no
C23 C17 C19 59.51(9) . . . ?
C23 C17 H17 81.2 . . . no
C23 C17 C14 30.54(7) . . . ?
C23 C17 H2 74.5 . . . no
C23 C17 H10 144.5 . . . no
C23 C17 H11 110.1 . . . no
C23 C17 H14 68.4 . . . no
C23 C17 H19 154.3 . . . no
C23 C17 H3 51.6 . . . no
C19 C17 H17 21.7 . . . no
C19 C17 C14 90.05(10) . . . ?
C19 C17 H2 87.7 . . . no
C19 C17 H10 107.9 . . . no
C19 C17 H11 65.8 . . . no
C19 C17 H14 127.9 . . . no
C19 C17 H19 138.6 . . . no
C19 C17 H3 65.8 . . . no
H17 C17 C14 111.7 . . . no
H17 C17 H2 93.4 . . . no
H17 C17 H10 90.5 . . . no
H17 C17 H11 52.3 . . . no
H17 C17 H14 149.6 . . . no
H17 C17 H19 118.1 . . . no
H17 C17 H3 77.8 . . . no
C14 C17 H2 72.8 . . . no
C14 C17 H10 140.2 . . . no
C14 C17 H11 130.2 . . . no
C14 C17 H14 37.8 . . . no
C14 C17 H19 127.0 . . . no
C14 C17 H3 60.9 . . . no
H2 C17 H10 140.8 1_455 1_455 1_455 no
H2 C17 H11 142.1 1_455 1_455 1_455 no
H2 C17 H14 77.8 1_455 1_455 1_455 no
H2 C17 H19 86.9 1_455 1_455 1_455 no
H2 C17 H3 26.3 1_455 1_455 1_455 no
H10 C17 H11 43.0 2_656 2_656 2_656 no
H10 C17 H14 114.9 2_656 2_656 2_656 no
H10 C17 H19 57.4 2_656 2_656 2_656 no
H10 C17 H3 158.9 2_656 2_656 2_656 no
H11 C17 H14 139.8 2_656 2_656 2_656 no
H11 C17 H19 95.5 2_656 2_656 2_656 no
H11 C17 H3 130.0 2_656 2_656 2_656 no
H14 C17 H19 90.8 . . . no
H14 C17 H3 82.3 . . . no
H19 C17 H3 112.9 1_545 1_545 1_545 no
C19 C18 C17 122.2(2) . . . ?
C19 C18 C23 118.7(2) . . . ?
C19 C18 H16 97.6 . . . no
C19 C18 H17 24.4 . . . no
C19 C18 C20 28.81(13) . . . ?
C19 C18 C16 151.0(2) . . . ?
C19 C18 C14 149.5(2) . . . ?
C19 C18 C22 88.3(2) . . . ?
C19 C18 C15 178.2(2) . . . ?
C19 C18 C21 59.1(1) . . . ?
C19 C18 H3 95.9 . . . no
C19 C18 H2 109.3 . . . no
C19 C18 H18 20.3 . . . no
C19 C18 H15 142.4 . . . no
C19 C18 H20 96.8 . . . no
C19 C18 H11 66.3 . . . no
C19 C18 C2 100.5(1) . . . ?
C17 C18 C23 119.0(2) . . . ?
C17 C18 H16 24.7 . . . no
C17 C18 H17 97.8 . . . no
C17 C18 C20 151.0(2) . . . ?
C17 C18 C16 28.74(12) . . . ?
C17 C18 C14 88.3(2) . . . ?
C17 C18 C22 149.4(2) . . . ?
C17 C18 C15 59.00(13) . . . ?
C17 C18 C21 178.6(2) . . . ?
C17 C18 H3 102.6 . . . no
C17 C18 H2 74.1 . . . no
C17 C18 H18 142.5 . . . no
C17 C18 H15 20.2 . . . no
C17 C18 H20 141.0 . . . no
C17 C18 H11 68.8 . . . no
C17 C18 C2 89.78(13) . . . ?
C23 C18 H16 143.7 . . . no
C23 C18 H17 143.1 . . . no
C23 C18 C20 89.9(2) . . . ?
C23 C18 C16 90.3(2) . . . ?
C23 C18 C14 30.78(12) . . . ?
C23 C18 C22 30.41(12) . . . ?
C23 C18 C15 60.04(13) . . . ?
C23 C18 C21 59.60(13) . . . ?
C23 C18 H3 69.7 . . . no
C23 C18 H2 85.8 . . . no
C23 C18 H18 98.5 . . . no
C23 C18 H15 98.8 . . . no
C23 C18 H20 22.0 . . . no
C23 C18 H11 143.0 . . . no
C23 C18 C2 78.44(12) . . . ?
H16 C18 H17 73.2 . . . no
H16 C18 C20 126.4 . . . no
H16 C18 C16 53.4 . . . no
H16 C18 C14 112.9 . . . no
H16 C18 C22 174.1 . . . no
H16 C18 C15 83.7 . . . no
H16 C18 C21 156.7 . . . no
H16 C18 H3 107.5 . . . no
H16 C18 H2 80.5 . . . no
H16 C18 H18 117.8 . . . no
H16 C18 H15 44.9 . . . no
H16 C18 H20 165.6 . . . no
H16 C18 H11 51.9 . . . no
H16 C18 C2 94.5 . . . no
H17 C18 C20 53.2 . . . no
H17 C18 C16 126.6 . . . no
H17 C18 C14 173.7 . . . no
H17 C18 C22 112.7 . . . no
H17 C18 C15 156.8 . . . no
H17 C18 C21 83.5 . . . no
H17 C18 H3 102.7 . . . no
H17 C18 H2 104.3 . . . no
H17 C18 H18 44.7 . . . no
H17 C18 H15 118.0 . . . no
H17 C18 H20 121.2 . . . no
H17 C18 H11 50.1 . . . no
H17 C18 C2 101.8 . . . no
C20 C18 C16 179.28(13) . . . ?
C20 C18 C14 120.69(12) . . . ?
C20 C18 C22 59.51(10) . . . ?
C20 C18 C15 149.93(12) . . . ?
C20 C18 C21 30.31(8) . . . ?
C20 C18 H3 85.9 . . . no
C20 C18 H2 109.9 . . . no
C20 C18 H18 8.5 . . . no
C20 C18 H15 171.2 . . . no
C20 C18 H20 68.0 . . . no
C20 C18 H11 88.9 . . . no
C20 C18 C2 95.80(10) . . . ?
C16 C18 C14 59.52(9) . . . ?
C16 C18 C22 120.71(12) . . . ?
C16 C18 C15 30.26(8) . . . ?
C16 C18 C21 149.90(11) . . . ?
C16 C18 H3 93.6 . . . no
C16 C18 H2 69.5 . . . no
C16 C18 H18 171.2 . . . no
C16 C18 H15 8.5 . . . no
C16 C18 H20 112.3 . . . no
C16 C18 H11 91.4 . . . no
C16 C18 C2 83.57(9) . . . ?
C14 C18 C22 61.19(9) . . . ?
C14 C18 C15 29.26(7) . . . ?
C14 C18 C21 90.39(10) . . . ?
C14 C18 H3 74.2 . . . no
C14 C18 H2 75.7 . . . no
C14 C18 H18 129.2 . . . no
C14 C18 H15 68.0 . . . no
C14 C18 H20 52.7 . . . no
C14 C18 H11 134.7 . . . no
C14 C18 C2 76.42(8) . . . ?
C22 C18 C15 90.45(10) . . . ?
C22 C18 C21 29.19(8) . . . ?
C22 C18 H3 70.9 . . . no
C22 C18 H2 96.7 . . . no
C22 C18 H18 68.1 . . . no
C22 C18 H15 129.2 . . . no
C22 C18 H20 8.5 . . . no
C22 C18 H11 132.3 . . . no
C22 C18 C2 83.49(8) . . . ?
C15 C18 C21 119.64(10) . . . ?
C15 C18 H3 82.5 . . . no
C15 C18 H2 69.6 . . . no
C15 C18 H18 158.5 . . . no
C15 C18 H15 38.8 . . . no
C15 C18 H20 82.0 . . . no
C15 C18 H11 115.4 . . . no
C15 C18 C2 78.03(8) . . . ?
C21 C18 H3 76.7 . . . no
C21 C18 H2 105.3 . . . no
C21 C18 H18 38.9 . . . no
C21 C18 H15 158.4 . . . no
C21 C18 H20 37.7 . . . no
C21 C18 H11 112.4 . . . no
C21 C18 C2 89.61(8) . . . ?
H3 C18 H2 28.6 1_455 1_455 1_455 no
H3 C18 H18 88.8 1_455 1_455 1_455 no
H3 C18 H15 96.3 1_455 1_455 1_455 no
H3 C18 H20 70.1 1_455 1_455 1_455 no
H3 C18 H11 146.9 1_455 1_455 1_455 no
H3 C18 C2 13.2 1_455 1_455 1_455 no
H2 C18 H18 110.2 1_455 1_455 1_455 no
H2 C18 H15 70.2 1_455 1_455 1_455 no
H2 C18 H20 93.9 1_455 1_455 1_455 no
H2 C18 H11 128.9 1_455 1_455 1_455 no
H2 C18 C2 15.7 1_455 1_455 1_455 no
H18 C18 H15 162.7 . . . no
H18 C18 H20 76.5 . . . no
H18 C18 H11 82.1 . . . no
H18 C18 C2 97.4 . . . no
H15 C18 H20 120.8 . . . no
H15 C18 H11 84.7 . . . no
H15 C18 C2 85.1 . . . no
H20 C18 H11 136.7 . . . no
H20 C18 C2 82.0 . . . no
H11 C18 C2 138.4 2_656 2_656 2_656 no
H17 C19 C20 119.4 . . . no
H17 C19 C18 119.5 . . . no
H17 C19 H18 94.8 . . . no
H17 C19 C21 149.9 . . . no
H17 C19 C23 150.2 . . . no
H17 C19 C17 90.6 . . . no
H17 C19 H16 68.7 . . . no
H17 C19 C22 178.5 . . . no
H17 C19 H11 50.9 . . . no
H17 C19 H18 40.3 . . . no
H17 C19 H19 141.1 . . . no
H17 C19 H3 118.8 . . . no
H17 C19 H9 103.6 . . . no
C20 C19 C18 121.2(2) . . . ?
C20 C19 H18 24.6 . . . no
C20 C19 C21 30.53(13) . . . ?
C20 C19 C23 90.3(2) . . . ?
C20 C19 C17 150.0(2) . . . ?
C20 C19 H16 171.9 . . . no
C20 C19 C22 59.90(13) . . . ?
C20 C19 H11 130.4 . . . no
C20 C19 H18 86.3 . . . no
C20 C19 H19 21.8 . . . no
C20 C19 H3 90.9 . . . no
C20 C19 H9 60.0 . . . no
C18 C19 H18 145.7 . . . no
C18 C19 C21 90.6(2) . . . ?
C18 C19 C23 30.82(12) . . . ?
C18 C19 C17 28.89(12) . . . ?
C18 C19 H16 50.8 . . . no
C18 C19 C22 61.25(13) . . . ?
C18 C19 H11 89.4 . . . no
C18 C19 H18 145.5 . . . no
C18 C19 H19 99.4 . . . no
C18 C19 H3 59.3 . . . no
C18 C19 H9 106.9 . . . no
H18 C19 C21 55.1 . . . no
H18 C19 C23 114.9 . . . no
H18 C19 C17 174.6 . . . no
H18 C19 H16 163.5 . . . no
H18 C19 C22 84.5 . . . no
H18 C19 H11 115.7 . . . no
H18 C19 H18 63.7 . . . no
H18 C19 H19 46.4 . . . no
H18 C19 H3 104.9 . . . no
H18 C19 H9 62.0 . . . no
C21 C19 C23 59.81(9) . . . ?
C21 C19 C17 119.51(12) . . . ?
C21 C19 H16 141.4 . . . no
C21 C19 C22 29.37(8) . . . ?
C21 C19 H11 138.4 . . . no
C21 C19 H18 114.3 . . . no
C21 C19 H19 8.8 . . . no
C21 C19 H3 73.8 . . . no
C21 C19 H9 65.4 . . . no
C23 C19 C17 59.71(9) . . . ?
C23 C19 H16 81.6 . . . no
C23 C19 C22 30.44(7) . . . ?
C23 C19 H11 112.1 . . . no
C23 C19 H18 157.7 . . . no
C23 C19 H19 68.6 . . . no
C23 C19 H3 53.9 . . . no
C23 C19 H9 92.5 . . . no
C17 C19 H16 21.9 . . . no
C17 C19 C22 90.15(10) . . . ?
C17 C19 H11 68.4 . . . no
C17 C19 H18 121.3 . . . no
C17 C19 H19 128.3 . . . no
C17 C19 H3 71.8 . . . no
C17 C19 H9 117.2 . . . no
H16 C19 C22 112.0 . . . no
H16 C19 H11 54.6 . . . no
H16 C19 H18 101.5 . . . no
H16 C19 H19 150.1 . . . no
H16 C19 H3 83.6 . . . no
H16 C19 H9 120.8 . . . no
C22 C19 H11 130.6 . . . no
C22 C19 H18 140.0 . . . no
C22 C19 H19 38.1 . . . no
C22 C19 H3 60.3 . . . no
C22 C19 H9 77.2 . . . no
H11 C19 H18 56.1 2_656 2_656 2_656 no
H11 C19 H19 137.5 2_656 2_656 2_656 no
H11 C19 H3 138.3 2_656 2_656 2_656 no
H11 C19 H9 74.8 2_656 2_656 2_656 no
H18 C19 H19 106.3 2_566 2_566 2_566 no
H18 C19 H3 148.1 2_566 2_566 2_566 no
H18 C19 H9 66.8 2_566 2_566 2_566 no
H19 C19 H3 78.7 . . . no
H19 C19 H9 62.8 . . . no
H3 C19 H9 137.0 1_455 1_455 1_455 no
H18 C20 C19 119.7 . . . no
H18 C20 C21 120.1 . . . no
H18 C20 H17 94.6 . . . no
H18 C20 H19 96.2 . . . no
H18 C20 C22 149.4 . . . no
H18 C20 C18 149.7 . . . no
H18 C20 C23 179.6 . . . no
H18 C20 H9 84.3 . . . no
H18 C20 H12 58.3 . . . no
H18 C20 H20 141.1 . . . no
H18 C20 H17 22.8 . . . no
H18 C20 H18 54.1 . . . no
H18 C20 C6 60.2 . . . no
C19 C20 C21 120.2(2) . . . ?
C19 C20 H17 25.1 . . . no
C19 C20 H19 144.1 . . . no
C19 C20 C22 90.9(2) . . . ?
C19 C20 C18 30.04(12) . . . ?
C19 C20 C23 60.65(13) . . . ?
C19 C20 H9 97.5 . . . no
C19 C20 H12 138.8 . . . no
C19 C20 H20 99.2 . . . no
C19 C20 H17 110.3 . . . no
C19 C20 H18 70.0 . . . no
C19 C20 C6 87.1(1) . . . ?
C21 C20 H17 145.3 . . . no
C21 C20 H19 23.9 . . . no
C21 C20 C22 29.33(13) . . . ?
C21 C20 C18 90.2(2) . . . ?
C21 C20 C23 59.6(1) . . . ?
C21 C20 H9 87.8 . . . no
C21 C20 H12 77.1 . . . no
C21 C20 H20 21.0 . . . no
C21 C20 H17 124.7 . . . no
C21 C20 H18 157.0 . . . no
C21 C20 C6 123.4(2) . . . ?
H17 C20 H19 169.2 . . . no
H17 C20 C22 116.0 . . . no
H17 C20 C18 55.1 . . . no
H17 C20 C23 85.7 . . . no
H17 C20 H9 96.5 . . . no
H17 C20 H12 126.9 . . . no
H17 C20 H20 124.3 . . . no
H17 C20 H17 87.3 . . . no
H17 C20 H18 47.7 . . . no
H17 C20 C6 71.9 . . . no
H19 C20 C22 53.2 . . . no
H19 C20 C18 114.1 . . . no
H19 C20 C23 83.5 . . . no
H19 C20 H9 84.7 . . . no
H19 C20 H12 60.0 . . . no
H19 C20 H20 44.9 . . . no
H19 C20 H17 102.8 . . . no
H19 C20 H18 141.4 . . . no
H19 C20 C6 113.7 . . . no
C22 C20 C18 60.87(9) . . . ?
C22 C20 C23 30.26(7) . . . ?
C22 C20 H9 92.1 . . . no
C22 C20 H12 99.5 . . . no
C22 C20 H20 8.3 . . . no
C22 C20 H17 149.1 . . . no
C22 C20 H18 150.9 . . . no
C22 C20 C6 127.08(10) . . . ?
C18 C20 C23 30.61(7) . . . ?
C18 C20 H9 97.7 . . . no
C18 C20 H12 137.6 . . . no
C18 C20 H20 69.2 . . . no
C18 C20 H17 137.1 . . . no
C18 C20 H18 98.0 . . . no
C18 C20 C6 104.81(10) . . . ?
C23 C20 H9 96.0 . . . no
C23 C20 H12 121.2 . . . no
C23 C20 H20 38.6 . . . no
C23 C20 H17 157.6 . . . no
C23 C20 H18 126.3 . . . no
C23 C20 C6 119.67(9) . . . ?
H9 C20 H12 121.6 2_666 2_666 2_666 no
H9 C20 H20 91.0 2_666 2_666 2_666 no
H9 C20 H17 63.7 2_666 2_666 2_666 no
H9 C20 H18 69.8 2_666 2_666 2_666 no
H9 C20 C6 140.6 2_666 2_666 2_666 no
H12 C20 H20 93.1 1_465 1_465 1_465 no
H12 C20 H17 79.6 1_465 1_465 1_465 no
H12 C20 H18 109.4 1_465 1_465 1_465 no
H12 C20 C6 55.0 1_465 1_465 1_465 no
H20 C20 H17 142.8 . . . no
H20 C20 H18 155.8 . . . no
H20 C20 C6 127.1 . . . no
H17 C20 H18 40.2 2_566 2_566 2_566 no
H17 C20 C6 77.9 2_566 2_566 2_566 no
H18 C20 C6 75.3 2_566 2_566 2_566 no
H19 C21 C22 120.0 . . . no
H19 C21 C20 119.8 . . . no
H19 C21 H20 95.7 . . . no
H19 C21 H18 96.0 . . . no
H19 C21 C19 149.0 . . . no
H19 C21 C23 150.1 . . . no
H19 C21 C18 179.1 . . . no
H19 C21 H12 58.5 . . . no
H19 C21 H15 36.9 . . . no
H19 C21 H17 140.4 . . . no
H19 C21 H9 94.4 . . . no
H19 C21 H3 127.9 . . . no
H19 C21 H4 75.4 . . . no
C22 C21 C20 120.2(2) . . . ?
C22 C21 H20 24.3 . . . no
C22 C21 H18 144.0 . . . no
C22 C21 C19 91.0(2) . . . ?
C22 C21 C23 30.12(12) . . . ?
C22 C21 C18 60.7(1) . . . ?
C22 C21 H12 138.2 . . . no
C22 C21 H15 86.4 . . . no
C22 C21 H17 99.6 . . . no
C22 C21 H9 108.0 . . . no
C22 C21 H3 61.3 . . . no
C22 C21 H4 92.9 . . . no
C20 C21 H20 144.5 . . . no
C20 C21 H18 23.8 . . . no
C20 C21 C19 29.22(13) . . . ?
C20 C21 C23 90.1(2) . . . ?
C20 C21 C18 59.5(1) . . . ?
C20 C21 H12 77.0 . . . no
C20 C21 H15 149.3 . . . no
C20 C21 H17 20.6 . . . no
C20 C21 H9 67.2 . . . no
C20 C21 H3 82.6 . . . no
C20 C21 H4 101.7 . . . no
H20 C21 H18 168.3 . . . no
H20 C21 C19 115.3 . . . no
H20 C21 C23 54.4 . . . no
H20 C21 C18 85.1 . . . no
H20 C21 H12 127.4 . . . no
H20 C21 H15 63.2 . . . no
H20 C21 H17 124.0 . . . no
H20 C21 H9 113.2 . . . no
H20 C21 H3 74.8 . . . no
H20 C21 H4 86.3 . . . no
H18 C21 C19 53.0 . . . no
H18 C21 C23 113.9 . . . no
H18 C21 C18 83.3 . . . no
H18 C21 H12 59.8 . . . no
H18 C21 H15 127.9 . . . no
H18 C21 H17 44.4 . . . no
H18 C21 H9 66.0 . . . no
H18 C21 H3 97.7 . . . no
H18 C21 H4 96.4 . . . no
C19 C21 C23 60.87(10) . . . ?
C19 C21 C18 30.26(8) . . . ?
C19 C21 H12 99.5 . . . no
C19 C21 H15 163.4 . . . no
C19 C21 H17 8.7 . . . no
C19 C21 H9 73.7 . . . no
C19 C21 H3 65.4 . . . no
C19 C21 H4 105.6 . . . no
C23 C21 C18 30.61(7) . . . ?
C23 C21 H12 137.1 . . . no
C23 C21 H15 115.3 . . . no
C23 C21 H17 69.5 . . . no
C23 C21 H9 97.6 . . . no
C23 C21 H3 50.8 . . . no
C23 C21 H4 100.1 . . . no
C18 C21 H12 121.4 . . . no
C18 C21 H15 143.6 . . . no
C18 C21 H17 38.9 . . . no
C18 C21 H9 84.8 . . . no
C18 C21 H3 52.8 . . . no
C18 C21 H4 105.1 . . . no
H12 C21 H15 93.3 1_465 1_465 1_465 no
H12 C21 H17 92.6 1_465 1_465 1_465 no
H12 C21 H9 113.7 1_465 1_465 1_465 no
H12 C21 H3 86.7 1_465 1_465 1_465 no
H12 C21 H4 45.4 1_465 1_465 1_465 no
H15 C21 H17 163.0 1_565 1_565 1_565 no
H15 C21 H9 91.5 1_565 1_565 1_565 no
H15 C21 H3 126.4 1_565 1_565 1_565 no
H15 C21 H4 90.9 1_565 1_565 1_565 no
H17 C21 H9 71.5 . . . no
H17 C21 H3 69.9 . . . no
H17 C21 H4 104.5 . . . no
H9 C21 H3 136.9 2_666 2_666 2_666 no
H9 C21 H4 159.1 2_666 2_666 2_666 no
H3 C21 H4 53.2 1_455 1_455 1_455 no
H20 C22 C21 120.2 . . . no
H20 C22 C23 119.0 . . . no
H20 C22 H19 95.8 . . . no
H20 C22 C20 150.6 . . . no
H20 C22 C18 149.8 . . . no
H20 C22 C14 90.6 . . . no
H20 C22 C19 179.8 . . . no
H20 C22 N2 60.7 . . . no
H20 C22 H5 43.4 . . . no
H20 C22 H3 111.4 . . . no
H20 C22 H7 55.8 . . . no
H20 C22 C5 72.5 . . . no
H20 C22 H18 142.0 . . . no
H20 C22 C3 54.0 . . . no
H20 C22 H15 52.8 . . . no
H20 C22 H6 68.2 . . . no
H20 C22 C6 89.7 . . . no
H20 C22 H5 79.5 . . . no
C21 C22 C23 120.8(2) . . . ?
C21 C22 H19 24.3 . . . no
C21 C22 C20 30.46(13) . . . ?
C21 C22 C18 90.1(2) . . . ?
C21 C22 C14 149.3(2) . . . ?
C21 C22 C19 59.6(1) . . . ?
C21 C22 N2 177.2(2) . . . ?
C21 C22 H5 138.4 . . . no
C21 C22 H3 96.1 . . . no
C21 C22 H7 122.0 . . . no
C21 C22 C5 119.8(2) . . . ?
C21 C22 H18 21.8 . . . no
C21 C22 C3 151.6(2) . . . ?
C21 C22 H15 69.8 . . . no
C21 C22 H6 142.6 . . . no
C21 C22 C6 97.3(2) . . . ?
C21 C22 H5 89.8 . . . no
C23 C22 H19 145.2 . . . no
C23 C22 C20 90.4(2) . . . ?
C23 C22 C18 30.76(11) . . . ?
C23 C22 C14 28.45(11) . . . ?
C23 C22 C19 61.19(13) . . . ?
C23 C22 N2 58.34(12) . . . ?
C23 C22 H5 87.9 . . . no
C23 C22 H3 61.7 . . . no
C23 C22 H7 91.5 . . . no
C23 C22 C5 78.49(13) . . . ?
C23 C22 H18 99.0 . . . no
C23 C22 C3 72.02(13) . . . ?
C23 C22 H15 162.1 . . . no
C23 C22 H6 64.1 . . . no
C23 C22 C6 83.21(13) . . . ?
C23 C22 H5 100.4 . . . no
H19 C22 C20 54.8 . . . no
H19 C22 C18 114.4 . . . no
H19 C22 C14 173.6 . . . no
H19 C22 C19 84.0 . . . no
H19 C22 N2 156.4 . . . no
H19 C22 H5 121.0 . . . no
H19 C22 H3 107.4 . . . no
H19 C22 H7 109.8 . . . no
H19 C22 C5 115.2 . . . no
H19 C22 H18 46.2 . . . no
H19 C22 C3 137.2 . . . no
H19 C22 H15 46.6 . . . no
H19 C22 H6 137.6 . . . no
H19 C22 C6 98.1 . . . no
H19 C22 H5 84.9 . . . no
C20 C22 C18 59.62(10) . . . ?
C20 C22 C14 118.82(12) . . . ?
C20 C22 C19 29.19(8) . . . ?
C20 C22 N2 148.58(12) . . . ?
C20 C22 H5 148.1 . . . no
C20 C22 H3 81.1 . . . no
C20 C22 H7 129.2 . . . no
C20 C22 C5 117.41(10) . . . ?
C20 C22 H18 8.6 . . . no
C20 C22 C3 147.40(11) . . . ?
C20 C22 H15 99.2 . . . no
C20 C22 H6 131.9 . . . no
C20 C22 C6 94.46(9) . . . ?
C20 C22 H5 95.9 . . . no
C18 C22 C14 59.21(9) . . . ?
C18 C22 C19 30.43(8) . . . ?
C18 C22 N2 89.09(10) . . . ?
C18 C22 H5 114.0 . . . no
C18 C22 H3 61.3 . . . no
C18 C22 H7 109.8 . . . no
C18 C22 C5 93.21(9) . . . ?
C18 C22 H18 68.2 . . . no
C18 C22 C3 99.69(10) . . . ?
C18 C22 H15 154.2 . . . no
C18 C22 H6 88.2 . . . no
C18 C22 C6 85.94(9) . . . ?
C18 C22 H5 102.5 . . . no
C14 C22 C19 89.64(10) . . . ?
C14 C22 N2 29.92(6) . . . ?
C14 C22 H5 63.8 . . . no
C14 C22 H3 69.5 . . . no
C14 C22 H7 74.3 . . . no
C14 C22 C5 67.35(8) . . . ?
C14 C22 H18 127.4 . . . no
C14 C22 C3 47.44(7) . . . ?
C14 C22 H15 139.5 . . . no
C14 C22 H6 45.0 . . . no
C14 C22 C6 82.51(8) . . . ?
C14 C22 H5 95.7 . . . no
C19 C22 N2 119.48(10) . . . ?
C19 C22 H5 136.8 . . . no
C19 C22 H3 68.8 . . . no
C19 C22 H7 124.2 . . . no
C19 C22 C5 107.51(9) . . . ?
C19 C22 H18 37.8 . . . no
C19 C22 C3 126.18(10) . . . ?
C19 C22 H15 127.0 . . . no
C19 C22 H6 112.0 . . . no
C19 C22 C6 90.25(8) . . . ?
C19 C22 H5 100.6 . . . no
N2 C22 H5 40.1 . . . no
N2 C22 H3 81.2 . . . no
N2 C22 H7 60.7 . . . no
N2 C22 C5 62.89(7) . . . ?
N2 C22 H18 157.2 . . . no
N2 C22 C3 26.28(5) . . . ?
N2 C22 H15 111.8 . . . no
N2 C22 H6 34.7 . . . no
N2 C22 C6 85.27(8) . . . ?
N2 C22 H5 87.8 . . . no
H5 C22 H3 70.1 . . . no
H5 C22 H7 82.7 . . . no
H5 C22 C5 93.4 . . . no
H5 C22 H18 147.5 . . . no
H5 C22 C3 16.3 . . . no
H5 C22 H15 91.8 . . . no
H5 C22 H6 25.8 . . . no
H5 C22 C6 116.9 . . . no
H5 C22 H5 53.3 . . . no
H3 C22 H7 141.6 1_455 1_455 1_455 no
H3 C22 C5 136.7 1_455 1_455 1_455 no
H3 C22 H18 85.2 1_455 1_455 1_455 no
H3 C22 C3 66.5 1_455 1_455 1_455 no
H3 C22 H15 134.5 1_455 1_455 1_455 no
H3 C22 H6 51.2 1_455 1_455 1_455 no
H3 C22 C6 144.5 1_455 1_455 1_455 no
H3 C22 H5 41.8 1_455 1_455 1_455 no
H7 C22 C5 17.2 . . . no
H7 C22 H18 128.4 . . . no
H7 C22 C3 79.7 . . . no
H7 C22 H15 70.8 . . . no
H7 C22 H6 93.4 . . . no
H7 C22 C6 35.7 . . . no
H7 C22 H5 133.4 . . . no
C5 C22 H18 119.1 . . . no
C5 C22 C3 86.45(8) . . . ?
C5 C22 H15 83.7 . . . no
C5 C22 H6 97.6 . . . no
C5 C22 C6 23.66(5) . . . ?
C5 C22 H5 146.6 . . . no
H18 C22 C3 151.4 . . . no
H18 C22 H15 90.8 . . . no
H18 C22 H6 136.4 . . . no
H18 C22 C6 95.5 . . . no
H18 C22 H5 94.2 . . . no
C3 C22 H15 105.7 . . . no
C3 C22 H6 15.5 . . . no
C3 C22 C6 109.86(8) . . . ?
C3 C22 H5 62.1 . . . no
H15 C22 H6 117.6 1_565 1_565 1_565 no
H15 C22 C6 81.0 1_565 1_565 1_565 no
H15 C22 H5 93.6 1_565 1_565 1_565 no
H6 C22 C6 119.8 . . . no
H6 C22 H5 54.4 . . . no
C6 C22 H5 169.0 . . . no
C14 C23 C22 123.1(2) . . . ?
C14 C23 C18 118.1(2) . . . ?
C14 C23 H20 98.9 . . . no
C14 C23 C21 152.1(2) . . . ?
C14 C23 C15 28.76(11) . . . ?
C14 C23 C19 148.5(2) . . . ?
C14 C23 C17 87.8(2) . . . ?
C14 C23 N2 30.89(10) . . . ?
C14 C23 H3 96.9 . . . no
C14 C23 C20 177.3(2) . . . ?
C14 C23 C16 58.86(12) . . . ?
C14 C23 H6 49.3 . . . no
C14 C23 C3 47.58(11) . . . ?
C14 C23 H5 64.1 . . . no
C14 C23 C5 76.25(12) . . . ?
C14 C23 H14 19.9 . . . no
C14 C23 H19 143.7 . . . no
C14 C23 C4 56.00(11) . . . ?
C14 C23 H17 140.1 . . . no
C14 C23 H16 96.4 . . . no
C14 C23 H2 82.3 . . . no
C14 C23 H7 76.7 . . . no
C14 C23 C2 89.36(12) . . . ?
C14 C23 C1 31.23(11) . . . ?
C22 C23 C18 118.8(2) . . . ?
C22 C23 H20 24.2 . . . no
C22 C23 C21 29.05(12) . . . ?
C22 C23 C15 151.9(2) . . . ?
C22 C23 C19 88.4(2) . . . ?
C22 C23 C17 149.1(2) . . . ?
C22 C23 N2 92.2(1) . . . ?
C22 C23 H3 91.3 . . . no
C22 C23 C20 59.36(13) . . . ?
C22 C23 C16 178.0(2) . . . ?
C22 C23 H6 92.2 . . . no
C22 C23 C3 82.82(13) . . . ?
C22 C23 H5 66.0 . . . no
C22 C23 C5 76.42(12) . . . ?
C22 C23 H14 143.0 . . . no
C22 C23 H19 20.6 . . . no
C22 C23 C4 98.75(13) . . . ?
C22 C23 H17 96.8 . . . no
C22 C23 H16 140.5 . . . no
C22 C23 H2 117.4 . . . no
C22 C23 H7 64.5 . . . no
C22 C23 C2 101.65(13) . . . ?
C22 C23 C1 94.38(13) . . . ?
C18 C23 H20 143.1 . . . no
C18 C23 C21 89.8(2) . . . ?
C18 C23 C15 89.3(2) . . . ?
C18 C23 C19 30.46(13) . . . ?
C18 C23 C17 30.32(13) . . . ?
C18 C23 N2 148.9(2) . . . ?
C18 C23 H3 81.1 . . . no
C18 C23 C20 59.5(1) . . . ?
C18 C23 C16 59.2(1) . . . ?
C18 C23 H6 129.7 . . . no
C18 C23 C3 146.6(2) . . . ?
C18 C23 H5 152.0 . . . no
C18 C23 C5 119.97(13) . . . ?
C18 C23 H14 98.2 . . . no
C18 C23 H19 98.2 . . . no
C18 C23 C4 115.3(1) . . . ?
C18 C23 H17 22.0 . . . no
C18 C23 H16 21.7 . . . no
C18 C23 H2 69.7 . . . no
C18 C23 H7 134.2 . . . no
C18 C23 C2 78.15(12) . . . ?
C18 C23 C1 144.6(2) . . . ?
H20 C23 C21 53.3 . . . no
H20 C23 C15 127.6 . . . no
H20 C23 C19 112.6 . . . no
H20 C23 C17 173.4 . . . no
H20 C23 N2 68.0 . . . no
H20 C23 H3 95.3 . . . no
H20 C23 C20 83.6 . . . no
H20 C23 C16 157.7 . . . no
H20 C23 H6 74.4 . . . no
H20 C23 C3 61.7 . . . no
H20 C23 H5 46.4 . . . no
H20 C23 C5 66.5 . . . no
H20 C23 H14 118.7 . . . no
H20 C23 H19 44.9 . . . no
H20 C23 C4 84.2 . . . no
H20 C23 H17 121.1 . . . no
H20 C23 H16 164.7 . . . no
H20 C23 H2 118.9 . . . no
H20 C23 H7 51.2 . . . no
H20 C23 C2 103.9 . . . no
H20 C23 C1 70.7 . . . no
C21 C23 C15 178.77(12) . . . ?
C21 C23 C19 59.32(10) . . . ?
C21 C23 C17 120.10(12) . . . ?
C21 C23 N2 121.25(11) . . . ?
C21 C23 H3 86.1 . . . no
C21 C23 C20 30.31(8) . . . ?
C21 C23 C16 149.00(12) . . . ?
C21 C23 H6 113.1 . . . no
C21 C23 C3 108.45(10) . . . ?
C21 C23 H5 91.2 . . . no
C21 C23 C5 90.92(9) . . . ?
C21 C23 H14 172.0 . . . no
C21 C23 H19 8.4 . . . no
C21 C23 C4 114.67(10) . . . ?
C21 C23 H17 67.8 . . . no
C21 C23 H16 111.4 . . . no
C21 C23 H2 109.0 . . . no
C21 C23 H7 84.3 . . . no
C21 C23 C2 96.24(9) . . . ?
C21 C23 C1 122.72(10) . . . ?
C15 C23 C19 119.76(11) . . . ?
C15 C23 C17 58.99(9) . . . ?
C15 C23 N2 59.62(8) . . . ?
C15 C23 H3 92.9 . . . no
C15 C23 C20 148.76(11) . . . ?
C15 C23 C16 30.10(7) . . . ?
C15 C23 H6 66.9 . . . no
C15 C23 C3 71.96(9) . . . ?
C15 C23 H5 89.2 . . . no
C15 C23 C5 90.26(9) . . . ?
C15 C23 H14 8.9 . . . no
C15 C23 H19 172.5 . . . no
C15 C23 C4 66.49(8) . . . ?
C15 C23 H17 111.3 . . . no
C15 C23 H16 67.7 . . . no
C15 C23 H2 69.9 . . . no
C15 C23 H7 97.0 . . . no
C15 C23 C2 82.75(9) . . . ?
C15 C23 C1 58.38(8) . . . ?
C19 C23 C17 60.78(10) . . . ?
C19 C23 N2 177.26(11) . . . ?
C19 C23 H3 80.1 . . . no
C19 C23 C20 29.01(8) . . . ?
C19 C23 C16 89.67(10) . . . ?
C19 C23 H6 138.1 . . . no
C19 C23 C3 151.16(11) . . . ?
C19 C23 H5 140.1 . . . no
C19 C23 C5 116.28(9) . . . ?
C19 C23 H14 128.6 . . . no
C19 C23 H19 67.7 . . . no
C19 C23 C4 125.76(10) . . . ?
C19 C23 H17 8.5 . . . no
C19 C23 H16 52.1 . . . no
C19 C23 H2 82.0 . . . no
C19 C23 H7 123.6 . . . no
C19 C23 C2 82.70(8) . . . ?
C19 C23 C1 167.42(10) . . . ?
C17 C23 N2 118.58(11) . . . ?
C17 C23 H3 84.1 . . . no
C17 C23 C20 89.79(10) . . . ?
C17 C23 C16 28.90(8) . . . ?
C17 C23 H6 110.6 . . . no
C17 C23 C3 124.14(11) . . . ?
C17 C23 H5 138.7 . . . no
C17 C23 C5 115.27(10) . . . ?
C17 C23 H14 67.9 . . . no
C17 C23 H19 128.5 . . . no
C17 C23 C4 99.33(9) . . . ?
C17 C23 H17 52.3 . . . no
C17 C23 H16 8.7 . . . no
C17 C23 H2 62.1 . . . no
C17 C23 H7 131.0 . . . no
C17 C23 C2 76.37(8) . . . ?
C17 C23 C1 115.65(10) . . . ?
N2 C23 H3 97.2 . . . no
N2 C23 C20 151.46(11) . . . ?
N2 C23 C16 89.71(9) . . . ?
N2 C23 H6 39.2 . . . no
N2 C23 C3 26.54(6) . . . ?
N2 C23 H5 38.4 . . . no
N2 C23 C5 66.46(7) . . . ?
N2 C23 H14 50.8 . . . no
N2 C23 H19 112.9 . . . no
N2 C23 C4 56.77(7) . . . ?
N2 C23 H17 170.4 . . . no
N2 C23 H16 127.2 . . . no
N2 C23 H2 95.3 . . . no
N2 C23 H7 59.0 . . . no
N2 C23 C2 94.56(8) . . . ?
N2 C23 C1 15.09(6) . . . ?
H3 C23 C20 81.8 1_455 1_455 1_455 no
H3 C23 C16 88.6 1_455 1_455 1_455 no
H3 C23 H6 58.0 1_455 1_455 1_455 no
H3 C23 C3 72.8 1_455 1_455 1_455 no
H3 C23 H5 71.0 1_455 1_455 1_455 no
H3 C23 C5 158.7 1_455 1_455 1_455 no
H3 C23 H14 94.7 1_455 1_455 1_455 no
H3 C23 H19 87.6 1_455 1_455 1_455 no
H3 C23 C4 152.2 1_455 1_455 1_455 no
H3 C23 H17 79.6 1_455 1_455 1_455 no
H3 C23 H16 82.5 1_455 1_455 1_455 no
H3 C23 H2 26.1 1_455 1_455 1_455 no
H3 C23 H7 143.1 1_455 1_455 1_455 no
H3 C23 C2 10.6 1_455 1_455 1_455 no
H3 C23 C1 112.1 1_455 1_455 1_455 no
C20 C23 C16 118.69(10) . . . ?
C20 C23 H6 130.9 . . . no
C20 C23 C3 133.68(10) . . . ?
C20 C23 H5 117.4 . . . no
C20 C23 C5 105.80(9) . . . ?
C20 C23 H14 157.6 . . . no
C20 C23 H19 38.7 . . . no
C20 C23 C4 125.55(9) . . . ?
C20 C23 H17 37.5 . . . no
C20 C23 H16 81.1 . . . no
C20 C23 H2 95.7 . . . no
C20 C23 H7 105.7 . . . no
C20 C23 C2 89.02(8) . . . ?
C20 C23 C1 151.44(10) . . . ?
C16 C23 H6 89.4 . . . no
C16 C23 C3 99.02(9) . . . ?
C16 C23 H5 115.8 . . . no
C16 C23 C5 104.25(9) . . . ?
C16 C23 H14 39.0 . . . no
C16 C23 H19 157.4 . . . no
C16 C23 C4 82.20(8) . . . ?
C16 C23 H17 81.2 . . . no
C16 C23 H16 37.6 . . . no
C16 C23 H2 62.5 . . . no
C16 C23 H7 116.6 . . . no
C16 C23 C2 78.34(8) . . . ?
C16 C23 C1 87.48(8) . . . ?
H6 C23 C3 17.2 . . . no
H6 C23 H5 28.1 . . . no
H6 C23 C5 104.5 . . . no
H6 C23 H14 61.2 . . . no
H6 C23 H19 107.3 . . . no
H6 C23 C4 95.6 . . . no
H6 C23 H17 136.8 . . . no
H6 C23 H16 116.2 . . . no
H6 C23 H2 60.7 . . . no
H6 C23 H7 93.8 . . . no
H6 C23 C2 56.1 . . . no
H6 C23 C1 54.2 . . . no
C3 C23 H5 17.2 . . . no
C3 C23 C5 88.30(8) . . . ?
C3 C23 H14 64.4 . . . no
C3 C23 H19 101.1 . . . no
C3 C23 C4 82.84(7) . . . ?
C3 C23 H17 152.3 . . . no
C3 C23 H16 130.9 . . . no
C3 C23 H2 77.9 . . . no
C3 C23 H7 76.7 . . . no
C3 C23 C2 72.37(7) . . . ?
C3 C23 C1 41.39(6) . . . ?
H5 C23 C5 88.0 . . . no
H5 C23 H14 81.5 . . . no
H5 C23 H19 83.9 . . . no
H5 C23 C4 89.5 . . . no
H5 C23 H17 145.0 . . . no
H5 C23 H16 143.9 . . . no
H5 C23 H2 83.6 . . . no
H5 C23 H7 73.7 . . . no
H5 C23 C2 73.9 . . . no
H5 C23 C1 51.2 . . . no
C5 C23 H14 85.4 . . . no
C5 C23 H19 86.6 . . . no
C5 C23 C4 23.83(6) . . . ?
C5 C23 H17 118.7 . . . no
C5 C23 H16 118.0 . . . no
C5 C23 H2 158.5 . . . no
C5 C23 H7 16.0 . . . no
C5 C23 C2 160.63(8) . . . ?
C5 C23 C1 52.91(6) . . . ?
H14 C23 H19 163.6 . . . no
H14 C23 C4 62.1 . . . no
H14 C23 H17 120.2 . . . no
H14 C23 H16 76.5 . . . no
H14 C23 H2 73.8 . . . no
H14 C23 H7 90.4 . . . no
H14 C23 C2 85.1 . . . no
H14 C23 C1 49.7 . . . no
H19 C23 C4 110.4 . . . no
H19 C23 H17 76.2 . . . no
H19 C23 H16 119.8 . . . no
H19 C23 H2 112.0 . . . no
H19 C23 H7 78.3 . . . no
H19 C23 C2 98.1 . . . no
H19 C23 C1 114.5 . . . no
C4 C23 H17 124.3 . . . no
C4 C23 H16 104.7 . . . no
C4 C23 H2 135.9 . . . no
C4 C23 H7 34.4 . . . no
C4 C23 C2 145.36(9) . . . ?
C4 C23 C1 41.68(5) . . . ?
H17 C23 H16 43.7 . . . no
H17 C23 H2 77.8 . . . no
H17 C23 H7 128.2 . . . no
H17 C23 C2 80.6 . . . no
H17 C23 C1 163.7 . . . no
H16 C23 H2 63.0 . . . no
H16 C23 H7 134.0 . . . no
H16 C23 C2 76.0 . . . no
H16 C23 C1 124.2 . . . no
H2 C23 H7 154.0 1_455 1_455 1_455 no
H2 C23 C2 15.9 1_455 1_455 1_455 no
H2 C23 C1 107.4 1_455 1_455 1_455 no
H7 C23 C2 147.6 . . . no
H7 C23 C1 48.1 . . . no
C2 C23 C1 108.67(7) 1_455 1_455 1_455 ?
C2 H1 H2 36.3 . . . no
C2 H1 H3 36.2 . . . no
C2 H1 N1 42.3 . . . no
C2 H1 O1 104.7 . . . no
C2 H1 C1 75.8 . . . no
C2 H1 H14 105.6 . . . no
C2 H1 H6 110.7 . . . no
C2 H1 H5 90.5 . . . no
C2 H1 H15 156.2 . . . no
C2 H1 H20 137.2 . . . no
C2 H1 C15 117.2 . . . no
C2 H1 C16 142.5 . . . no
C2 H1 C4 27.1 . . . no
C2 H1 H13 42.9 . . . no
C2 H1 C3 107.2 . . . no
H2 H1 H3 60.0 . . . no
H2 H1 N1 67.6 . . . no
H2 H1 O1 126.8 . . . no
H2 H1 C1 99.0 . . . no
H2 H1 H14 89.4 . . . no
H2 H1 H6 100.3 . . . no
H2 H1 H5 121.7 . . . no
H2 H1 H15 130.6 . . . no
H2 H1 H20 168.4 . . . no
H2 H1 C15 92.8 . . . no
H2 H1 C16 113.5 . . . no
H2 H1 C4 58.3 . . . no
H2 H1 H13 32.5 . . . no
H2 H1 C3 100.9 . . . no
H3 H1 N1 67.2 . . . no
H3 H1 O1 114.2 . . . no
H3 H1 C1 93.3 . . . no
H3 H1 H14 141.8 . . . no
H3 H1 H6 80.8 . . . no
H3 H1 H5 61.8 . . . no
H3 H1 H15 167.4 . . . no
H3 H1 H20 109.3 . . . no
H3 H1 C15 152.0 . . . no
H3 H1 C16 170.0 . . . no
H3 H1 C4 51.0 . . . no
H3 H1 H13 78.5 . . . no
H3 H1 C3 75.6 . . . no
N1 H1 O1 63.2 . . . no
N1 H1 C1 33.8 . . . no
N1 H1 H14 80.7 . . . no
N1 H1 H6 147.7 . . . no
N1 H1 H5 87.7 . . . no
N1 H1 H15 121.2 . . . no
N1 H1 H20 113.9 . . . no
N1 H1 C15 97.7 . . . no
N1 H1 C16 118.7 . . . no
N1 H1 C4 16.7 . . . no
N1 H1 H13 46.7 . . . no
N1 H1 C3 141.9 . . . no
O1 H1 C1 29.4 . . . no
O1 H1 H14 64.3 . . . no
O1 H1 H6 132.3 . . . no
O1 H1 H5 75.7 . . . no
O1 H1 H15 66.5 . . . no
O1 H1 H20 60.1 . . . no
O1 H1 C15 75.3 . . . no
O1 H1 C16 75.7 . . . no
O1 H1 C4 77.6 . . . no
O1 H1 H13 95.7 . . . no
O1 H1 C3 130.3 . . . no
C1 H1 H14 67.7 . . . no
C1 H1 H6 153.4 . . . no
C1 H1 H5 81.2 . . . no
C1 H1 H15 91.4 . . . no
C1 H1 H20 85.6 . . . no
C1 H1 C15 83.9 . . . no
C1 H1 C16 95.3 . . . no
C1 H1 C4 48.9 . . . no
C1 H1 H13 70.8 . . . no
C1 H1 C3 148.0 . . . no
H14 H1 H6 130.5 2_657 2_657 2_657 no
H14 H1 H5 139.5 2_657 2_657 2_657 no
H14 H1 H15 50.7 2_657 2_657 2_657 no
H14 H1 H20 102.2 2_657 2_657 2_657 no
H14 H1 C15 17.4 2_657 2_657 2_657 no
H14 H1 C16 39.8 2_657 2_657 2_657 no
H14 H1 C4 94.5 2_657 2_657 2_657 no
H14 H1 H13 64.2 2_657 2_657 2_657 no
H14 H1 C3 136.9 2_657 2_657 2_657 no
H6 H1 H5 73.1 1_655 1_655 1_655 no
H6 H1 H15 89.8 1_655 1_655 1_655 no
H6 H1 H20 72.2 1_655 1_655 1_655 no
H6 H1 C15 113.1 1_655 1_655 1_655 no
H6 H1 C16 93.6 1_655 1_655 1_655 no
H6 H1 C4 131.8 1_655 1_655 1_655 no
H6 H1 H13 132.0 1_655 1_655 1_655 no
H6 H1 C3 6.7 1_655 1_655 1_655 no
H5 H1 H15 107.6 2_667 2_667 2_667 no
H5 H1 H20 48.2 2_667 2_667 2_667 no
H5 H1 C15 144.1 2_667 2_667 2_667 no
H5 H1 C16 124.7 2_667 2_667 2_667 no
H5 H1 C4 83.0 2_667 2_667 2_667 no
H5 H1 H13 129.5 2_667 2_667 2_667 no
H5 H1 C3 67.0 2_667 2_667 2_667 no
H15 H1 H20 59.5 2_657 2_657 2_657 no
H15 H1 C15 40.3 2_657 2_657 2_657 no
H15 H1 C16 17.1 2_657 2_657 2_657 no
H15 H1 C4 137.8 2_657 2_657 2_657 no
H15 H1 H13 114.1 2_657 2_657 2_657 no
H15 H1 C3 94.3 2_657 2_657 2_657 no
H20 H1 C15 98.3 2_667 2_667 2_667 no
H20 H1 C16 76.5 2_667 2_667 2_667 no
H20 H1 C4 119.8 2_667 2_667 2_667 no
H20 H1 H13 155.8 2_667 2_667 2_667 no
H20 H1 C3 70.6 2_667 2_667 2_667 no
C15 H1 C16 25.5 2_657 2_657 2_657 no
C15 H1 C4 110.7 2_657 2_657 2_657 no
C15 H1 H13 74.3 2_657 2_657 2_657 no
C15 H1 C3 119.6 2_657 2_657 2_657 no
C16 H1 C4 133.9 2_657 2_657 2_657 no
C16 H1 H13 99.7 2_657 2_657 2_657 no
C16 H1 C3 99.3 2_657 2_657 2_657 no
C4 H1 H13 46.9 . . . no
C4 H1 C3 126.5 . . . no
H13 H1 C3 133.3 . . . no
C2 H2 H1 35.6 . . . no
C2 H2 H3 36.5 . . . no
C2 H2 N1 42.5 . . . no
C2 H2 H13 114.0 . . . no
C2 H2 C4 60.5 . . . no
C2 H2 C12 110.9 . . . no
C2 H2 C13 88.3 . . . no
C2 H2 H14 80.7 . . . no
C2 H2 C1 37.4 . . . no
C2 H2 C17 124.9 . . . no
C2 H2 C18 99.4 . . . no
C2 H2 C16 136.4 . . . no
C2 H2 H6 70.8 . . . no
C2 H2 C23 87.2 . . . no
C2 H2 O1 33.1 . . . no
C2 H2 C15 119.1 . . . no
C2 H2 H6 140.4 . . . no
C2 H2 C14 97.3 . . . no
C2 H2 C15 88.3 . . . no
C2 H2 H16 129.9 . . . no
H1 H2 H3 60.0 . . . no
H1 H2 N1 67.5 . . . no
H1 H2 H13 126.6 . . . no
H1 H2 C4 93.3 . . . no
H1 H2 C12 134.6 . . . no
H1 H2 C13 120.1 . . . no
H1 H2 H14 60.6 . . . no
H1 H2 C1 51.7 . . . no
H1 H2 C17 140.0 . . . no
H1 H2 C18 118.8 . . . no
H1 H2 C16 131.3 . . . no
H1 H2 H6 52.6 . . . no
H1 H2 C23 97.0 . . . no
H1 H2 O1 32.1 . . . no
H1 H2 C15 107.4 . . . no
H1 H2 H6 113.1 . . . no
H1 H2 C14 93.1 . . . no
H1 H2 C15 61.3 . . . no
H1 H2 H16 154.1 . . . no
H3 H2 N1 67.1 . . . no
H3 H2 H13 129.0 . . . no
H3 H2 C4 66.4 . . . no
H3 H2 C12 115.2 . . . no
H3 H2 C13 88.1 . . . no
H3 H2 H14 116.3 . . . no
H3 H2 C1 71.0 . . . no
H3 H2 C17 89.1 . . . no
H3 H2 C18 63.6 . . . no
H3 H2 C16 100.7 . . . no
H3 H2 H6 59.6 . . . no
H3 H2 C23 51.3 . . . no
H3 H2 O1 69.5 . . . no
H3 H2 C15 88.7 . . . no
H3 H2 H6 171.5 . . . no
H3 H2 C14 66.3 . . . no
H3 H2 C15 120.9 . . . no
H3 H2 H16 97.3 . . . no
N1 H2 H13 71.5 . . . no
N1 H2 C4 29.9 . . . no
N1 H2 C12 69.9 . . . no
N1 H2 C13 53.2 . . . no
N1 H2 H14 71.0 . . . no
N1 H2 C1 19.3 . . . no
N1 H2 C17 126.2 . . . no
N1 H2 C18 109.9 . . . no
N1 H2 C16 150.5 . . . no
N1 H2 H6 113.2 . . . no
N1 H2 C23 113.7 . . . no
N1 H2 O1 39.2 . . . no
N1 H2 C15 154.8 . . . no
N1 H2 H6 116.0 . . . no
N1 H2 C14 133.1 . . . no
N1 H2 C15 85.3 . . . no
N1 H2 H16 117.6 . . . no
H13 H2 C4 62.9 . . . no
H13 H2 C12 18.1 . . . no
H13 H2 C13 42.4 . . . no
H13 H2 H14 74.8 . . . no
H13 H2 C1 79.8 . . . no
H13 H2 C17 92.1 . . . no
H13 H2 C18 106.3 . . . no
H13 H2 C16 100.7 . . . no
H13 H2 H6 170.8 . . . no
H13 H2 C23 130.8 . . . no
H13 H2 O1 95.8 . . . no
H13 H2 C15 123.8 . . . no
H13 H2 H6 58.6 . . . no
H13 H2 C14 140.3 . . . no
H13 H2 C15 82.9 . . . no
H13 H2 H16 76.6 . . . no
C4 H2 C12 52.4 . . . no
C4 H2 C13 27.7 . . . no
C4 H2 H14 96.6 . . . no
C4 H2 C1 49.3 . . . no
C4 H2 C17 96.7 . . . no
C4 H2 C18 84.5 . . . no
C4 H2 C16 120.9 . . . no
C4 H2 H6 125.3 . . . no
C4 H2 C23 96.8 . . . no
C4 H2 O1 68.6 . . . no
C4 H2 C15 133.9 . . . no
C4 H2 H6 120.6 . . . no
C4 H2 C14 120.1 . . . no
C4 H2 C15 111.5 . . . no
C4 H2 H16 87.8 . . . no
C12 H2 C13 27.2 . . . no
C12 H2 H14 91.4 . . . no
C12 H2 C1 83.3 . . . no
C12 H2 C17 79.7 . . . no
C12 H2 C18 89.7 . . . no
C12 H2 C16 93.9 . . . no
C12 H2 H6 169.6 . . . no
C12 H2 C23 114.0 . . . no
C12 H2 O1 102.5 . . . no
C12 H2 C15 117.9 . . . no
C12 H2 H6 73.0 . . . no
C12 H2 C14 128.1 . . . no
C12 H2 C15 100.7 . . . no
C12 H2 H16 64.0 . . . no
C13 H2 H14 102.9 . . . no
C13 H2 C1 71.2 . . . no
C13 H2 C17 79.9 . . . no
C13 H2 C18 78.4 . . . no
C13 H2 C16 101.5 . . . no
C13 H2 H6 146.7 . . . no
C13 H2 C23 99.1 . . . no
C13 H2 O1 91.8 . . . no
C13 H2 C15 122.2 . . . no
C13 H2 H6 100.1 . . . no
C13 H2 C14 120.2 . . . no
C13 H2 C15 116.1 . . . no
C13 H2 H16 67.0 . . . no
H14 H2 C1 55.3 2_657 2_657 2_657 no
H14 H2 C17 154.4 2_657 2_657 2_657 no
H14 H2 C18 178.7 2_657 2_657 2_657 no
H14 H2 C16 135.8 2_657 2_657 2_657 no
H14 H2 H6 99.0 2_657 2_657 2_657 no
H14 H2 C23 154.4 2_657 2_657 2_657 no
H14 H2 O1 47.9 2_657 2_657 2_657 no
H14 H2 C15 129.5 2_657 2_657 2_657 no
H14 H2 H6 59.8 2_657 2_657 2_657 no
H14 H2 C14 136.8 2_657 2_657 2_657 no
H14 H2 C15 14.9 2_657 2_657 2_657 no
H14 H2 H16 145.0 2_657 2_657 2_657 no
C1 H2 C17 145.0 . . . no
C1 H2 C18 125.3 . . . no
C1 H2 C16 168.8 . . . no
C1 H2 H6 102.4 . . . no
C1 H2 C23 122.0 . . . no
C1 H2 O1 20.7 . . . no
C1 H2 C15 156.0 . . . no
C1 H2 H6 109.3 . . . no
C1 H2 C14 134.7 . . . no
C1 H2 C15 68.5 . . . no
C1 H2 H16 136.9 . . . no
C17 H2 C18 25.6 1_655 1_655 1_655 no
C17 H2 C16 24.3 1_655 1_655 1_655 no
C17 H2 H6 91.0 1_655 1_655 1_655 no
C17 H2 C23 43.4 1_655 1_655 1_655 no
C17 H2 O1 157.4 1_655 1_655 1_655 no
C17 H2 C15 42.3 1_655 1_655 1_655 no
C17 H2 H6 94.6 1_655 1_655 1_655 no
C17 H2 C14 48.7 1_655 1_655 1_655 no
C17 H2 C15 144.7 1_655 1_655 1_655 no
C17 H2 H16 15.7 1_655 1_655 1_655 no
C18 H2 C16 43.6 1_655 1_655 1_655 no
C18 H2 H6 79.9 1_655 1_655 1_655 no
C18 H2 C23 24.5 1_655 1_655 1_655 no
C18 H2 O1 132.2 1_655 1_655 1_655 no
C18 H2 C15 49.4 1_655 1_655 1_655 no
C18 H2 H6 120.1 1_655 1_655 1_655 no
C18 H2 C14 41.9 1_655 1_655 1_655 no
C18 H2 C15 164.0 1_655 1_655 1_655 no
C18 H2 H16 35.5 1_655 1_655 1_655 no
C16 H2 H6 78.9 1_655 1_655 1_655 no
C16 H2 C23 49.5 1_655 1_655 1_655 no
C16 H2 O1 163.3 1_655 1_655 1_655 no
C16 H2 C15 24.0 1_655 1_655 1_655 no
C16 H2 H6 80.1 1_655 1_655 1_655 no
C16 H2 C14 41.2 1_655 1_655 1_655 no
C16 H2 C15 122.7 1_655 1_655 1_655 no
C16 H2 H16 34.6 1_655 1_655 1_655 no
H6 H2 C23 55.6 1_655 1_655 1_655 no
H6 H2 O1 84.5 1_655 1_655 1_655 no
H6 H2 C15 55.0 1_655 1_655 1_655 no
H6 H2 H6 112.6 1_655 1_655 1_655 no
H6 H2 C14 42.2 1_655 1_655 1_655 no
H6 H2 C15 89.6 1_655 1_655 1_655 no
H6 H2 H16 106.7 1_655 1_655 1_655 no
C23 H2 O1 119.0 1_655 1_655 1_655 no
C23 H2 C15 41.2 1_655 1_655 1_655 no
C23 H2 H6 128.6 1_655 1_655 1_655 no
C23 H2 C14 23.4 1_655 1_655 1_655 no
C23 H2 C15 144.3 1_655 1_655 1_655 no
C23 H2 H16 57.2 1_655 1_655 1_655 no
O1 H2 C15 139.5 . . . no
O1 H2 H6 107.5 . . . no
O1 H2 C14 122.9 . . . no
O1 H2 C15 57.5 . . . no
O1 H2 H16 155.9 . . . no
C15 H2 H6 88.9 1_655 1_655 1_655 no
C15 H2 C14 22.6 1_655 1_655 1_655 no
C15 H2 C15 114.6 1_655 1_655 1_655 no
C15 H2 H16 56.3 1_655 1_655 1_655 no
H6 H2 C14 110.8 2_657 2_657 2_657 no
H6 H2 C15 53.2 2_657 2_657 2_657 no
H6 H2 H16 88.2 2_657 2_657 2_657 no
C14 H2 C15 123.5 1_655 1_655 1_655 no
C14 H2 H16 64.4 1_655 1_655 1_655 no
C15 H2 H16 141.4 2_657 2_657 2_657 no
C2 H3 H1 35.6 . . . no
C2 H3 H2 36.6 . . . no
C2 H3 N1 43.1 . . . no
C2 H3 H5 110.4 . . . no
C2 H3 C4 71.4 . . . no
C2 H3 C23 137.9 . . . no
C2 H3 H6 97.5 . . . no
C2 H3 C18 123.4 . . . no
C2 H3 C1 45.8 . . . no
C2 H3 C22 163.5 . . . no
C2 H3 C5 92.7 . . . no
C2 H3 H4 118.8 . . . no
C2 H3 C3 115.9 . . . no
C2 H3 H7 96.3 . . . no
C2 H3 C14 117.5 . . . no
C2 H3 O1 47.5 . . . no
C2 H3 C19 128.9 . . . no
C2 H3 C13 69.7 . . . no
C2 H3 H5 120.4 . . . no
C2 H3 C17 100.6 . . . no
C2 H3 H13 41.0 . . . no
C2 H3 C3 110.1 . . . no
C2 H3 C21 168.5 . . . no
C2 H3 H20 157.0 . . . no
H1 H3 H2 60.0 . . . no
H1 H3 N1 67.8 . . . no
H1 H3 H5 84.0 . . . no
H1 H3 C4 101.1 . . . no
H1 H3 C23 130.7 . . . no
H1 H3 H6 67.3 . . . no
H1 H3 C18 140.0 . . . no
H1 H3 C1 55.6 . . . no
H1 H3 C22 138.2 . . . no
H1 H3 C5 115.2 . . . no
H1 H3 H4 104.7 . . . no
H1 H3 C3 93.2 . . . no
H1 H3 H7 109.4 . . . no
H1 H3 C14 105.0 . . . no
H1 H3 O1 40.1 . . . no
H1 H3 C19 160.0 . . . no
H1 H3 C13 104.8 . . . no
H1 H3 H5 86.3 . . . no
H1 H3 C17 118.9 . . . no
H1 H3 H13 76.0 . . . no
H1 H3 C3 79.2 . . . no
H1 H3 C21 155.8 . . . no
H1 H3 H20 124.7 . . . no
H2 H3 N1 67.9 . . . no
H2 H3 H5 143.8 . . . no
H2 H3 C4 80.2 . . . no
H2 H3 C23 102.6 . . . no
H2 H3 H6 92.8 . . . no
H2 H3 C18 87.8 . . . no
H2 H3 C1 79.8 . . . no
H2 H3 C22 129.5 . . . no
H2 H3 C5 105.2 . . . no
H2 H3 H4 154.2 . . . no
H2 H3 C3 151.7 . . . no
H2 H3 H7 117.5 . . . no
H2 H3 C14 87.8 . . . no
H2 H3 O1 84.0 . . . no
H2 H3 C19 100.2 . . . no
H2 H3 C13 64.7 . . . no
H2 H3 H5 118.4 . . . no
H2 H3 C17 64.6 . . . no
H2 H3 H13 31.0 . . . no
H2 H3 C3 103.0 . . . no
H2 H3 C21 138.2 . . . no
H2 H3 H20 133.6 . . . no
N1 H3 H5 97.1 . . . no
N1 H3 C4 33.6 . . . no
N1 H3 C23 153.2 . . . no
N1 H3 H6 134.9 . . . no
N1 H3 C18 124.1 . . . no
N1 H3 C1 22.8 . . . no
N1 H3 C22 151.8 . . . no
N1 H3 C5 50.2 . . . no
N1 H3 H4 87.4 . . . no
N1 H3 C3 94.8 . . . no
N1 H3 H7 53.7 . . . no
N1 H3 C14 155.1 . . . no
N1 H3 O1 43.8 . . . no
N1 H3 C19 109.3 . . . no
N1 H3 C13 46.0 . . . no
N1 H3 H5 146.0 . . . no
N1 H3 C17 112.4 . . . no
N1 H3 H13 45.8 . . . no
N1 H3 C3 146.0 . . . no
N1 H3 C21 129.2 . . . no
N1 H3 H20 157.7 . . . no
H5 H3 C4 105.8 2_667 2_667 2_667 no
H5 H3 C23 103.6 2_667 2_667 2_667 no
H5 H3 H6 74.5 2_667 2_667 2_667 no
H5 H3 C18 126.0 2_667 2_667 2_667 no
H5 H3 C1 76.9 2_667 2_667 2_667 no
H5 H3 C22 79.0 2_667 2_667 2_667 no
H5 H3 C5 86.3 2_667 2_667 2_667 no
H5 H3 H4 28.2 2_667 2_667 2_667 no
H5 H3 C3 11.2 2_667 2_667 2_667 no
H5 H3 H7 69.2 2_667 2_667 2_667 no
H5 H3 C14 106.0 2_667 2_667 2_667 no
H5 H3 O1 64.4 2_667 2_667 2_667 no
H5 H3 C19 115.9 2_667 2_667 2_667 no
H5 H3 C13 128.4 2_667 2_667 2_667 no
H5 H3 H5 57.1 2_667 2_667 2_667 no
H5 H3 C17 147.6 2_667 2_667 2_667 no
H5 H3 H13 142.3 2_667 2_667 2_667 no
H5 H3 C3 70.6 2_667 2_667 2_667 no
H5 H3 C21 77.1 2_667 2_667 2_667 no
H5 H3 H20 68.6 2_667 2_667 2_667 no
C4 H3 C23 122.3 . . . no
C4 H3 H6 168.3 . . . no
C4 H3 C18 95.3 . . . no
C4 H3 C1 52.1 . . . no
C4 H3 C22 120.1 . . . no
C4 H3 C5 25.0 . . . no
C4 H3 H4 83.1 . . . no
C4 H3 C3 97.8 . . . no
C4 H3 H7 38.9 . . . no
C4 H3 C14 140.5 . . . no
C4 H3 O1 74.1 . . . no
C4 H3 C19 76.4 . . . no
C4 H3 C13 22.9 . . . no
C4 H3 H5 160.9 . . . no
C4 H3 C17 92.7 . . . no
C4 H3 H13 49.4 . . . no
C4 H3 C3 176.4 . . . no
C4 H3 C21 98.6 . . . no
C4 H3 H20 131.6 . . . no
C23 H3 H6 68.2 1_655 1_655 1_655 no
C23 H3 C18 29.2 1_655 1_655 1_655 no
C23 H3 C1 173.7 1_655 1_655 1_655 no
C23 H3 C22 27.0 1_655 1_655 1_655 no
C23 H3 C5 114.0 1_655 1_655 1_655 no
C23 H3 H4 102.9 1_655 1_655 1_655 no
C23 H3 C3 102.2 1_655 1_655 1_655 no
C23 H3 H7 119.0 1_655 1_655 1_655 no
C23 H3 C14 25.7 1_655 1_655 1_655 no
C23 H3 O1 162.9 1_655 1_655 1_655 no
C23 H3 C19 46.0 1_655 1_655 1_655 no
C23 H3 C13 107.2 1_655 1_655 1_655 no
C23 H3 H5 60.8 1_655 1_655 1_655 no
C23 H3 C17 44.3 1_655 1_655 1_655 no
C23 H3 H13 113.7 1_655 1_655 1_655 no
C23 H3 C3 59.1 1_655 1_655 1_655 no
C23 H3 C21 43.0 1_655 1_655 1_655 no
C23 H3 H20 35.0 1_655 1_655 1_655 no
H6 H3 C18 93.7 1_655 1_655 1_655 no
H6 H3 C1 117.7 1_655 1_655 1_655 no
H6 H3 C22 71.5 1_655 1_655 1_655 no
H6 H3 C5 160.5 1_655 1_655 1_655 no
H6 H3 H4 100.1 1_655 1_655 1_655 no
H6 H3 C3 83.9 1_655 1_655 1_655 no
H6 H3 H7 143.7 1_655 1_655 1_655 no
H6 H3 C14 47.4 1_655 1_655 1_655 no
H6 H3 O1 96.0 1_655 1_655 1_655 no
H6 H3 C19 114.2 1_655 1_655 1_655 no
H6 H3 C13 156.1 1_655 1_655 1_655 no
H6 H3 H5 26.1 1_655 1_655 1_655 no
H6 H3 C17 92.7 1_655 1_655 1_655 no
H6 H3 H13 123.7 1_655 1_655 1_655 no
H6 H3 C3 12.6 1_655 1_655 1_655 no
H6 H3 C21 92.8 1_655 1_655 1_655 no
H6 H3 H20 59.7 1_655 1_655 1_655 no
C18 H3 C1 146.5 1_655 1_655 1_655 no
C18 H3 C22 47.8 1_655 1_655 1_655 no
C18 H3 C5 94.6 1_655 1_655 1_655 no
C18 H3 H4 113.3 1_655 1_655 1_655 no
C18 H3 C3 120.4 1_655 1_655 1_655 no
C18 H3 H7 106.2 1_655 1_655 1_655 no
C18 H3 C14 46.4 1_655 1_655 1_655 no
C18 H3 O1 167.6 1_655 1_655 1_655 no
C18 H3 C19 24.8 1_655 1_655 1_655 no
C18 H3 C13 78.2 1_655 1_655 1_655 no
C18 H3 H5 89.9 1_655 1_655 1_655 no
C18 H3 C17 23.3 1_655 1_655 1_655 no
C18 H3 H13 88.1 1_655 1_655 1_655 no
C18 H3 C3 86.7 1_655 1_655 1_655 no
C18 H3 C21 50.5 1_655 1_655 1_655 no
C18 H3 H20 60.5 1_655 1_655 1_655 no
C1 H3 C22 150.2 . . . no
C1 H3 C5 59.7 . . . no
C1 H3 H4 74.5 . . . no
C1 H3 C3 77.0 . . . no
C1 H3 H7 55.1 . . . no
C1 H3 C14 160.4 . . . no
C1 H3 O1 22.1 . . . no
C1 H3 C19 128.0 . . . no
C1 H3 C13 68.3 . . . no
C1 H3 H5 123.4 . . . no
C1 H3 C17 134.3 . . . no
C1 H3 H13 65.5 . . . no
C1 H3 C3 126.4 . . . no
C1 H3 C21 132.0 . . . no
C1 H3 H20 144.8 . . . no
C22 H3 C5 101.6 1_655 1_655 1_655 no
C22 H3 H4 76.0 1_655 1_655 1_655 no
C22 H3 C3 76.0 1_655 1_655 1_655 no
C22 H3 H7 99.8 1_655 1_655 1_655 no
C22 H3 C14 46.0 1_655 1_655 1_655 no
C22 H3 O1 143.5 1_655 1_655 1_655 no
C22 H3 C19 51.0 1_655 1_655 1_655 no
C22 H3 C13 115.7 1_655 1_655 1_655 no
C22 H3 H5 52.5 1_655 1_655 1_655 no
C22 H3 C17 68.6 1_655 1_655 1_655 no
C22 H3 H13 135.8 1_655 1_655 1_655 no
C22 H3 C3 59.2 1_655 1_655 1_655 no
C22 H3 C21 22.6 1_655 1_655 1_655 no
C22 H3 H20 14.6 1_655 1_655 1_655 no
C5 H3 H4 60.4 . . . no
C5 H3 C3 76.6 . . . no
C5 H3 H7 17.3 . . . no
C5 H3 C14 139.0 . . . no
C5 H3 O1 78.7 . . . no
C5 H3 C19 70.6 . . . no
C5 H3 C13 43.4 . . . no
C5 H3 H5 136.3 . . . no
C5 H3 C17 101.8 . . . no
C5 H3 H13 74.2 . . . no
C5 H3 C3 151.9 . . . no
C5 H3 C21 79.0 . . . no
C5 H3 H20 110.0 . . . no
H4 H3 C3 17.1 2_667 2_667 2_667 no
H4 H3 H7 44.3 2_667 2_667 2_667 no
H4 H3 C14 117.3 2_667 2_667 2_667 no
H4 H3 O1 72.6 2_667 2_667 2_667 no
H4 H3 C19 94.7 2_667 2_667 2_667 no
H4 H3 C13 103.8 2_667 2_667 2_667 no
H4 H3 H5 78.0 2_667 2_667 2_667 no
H4 H3 C17 136.1 2_667 2_667 2_667 no
H4 H3 H13 130.3 2_667 2_667 2_667 no
H4 H3 C3 93.3 2_667 2_667 2_667 no
H4 H3 C21 63.8 2_667 2_667 2_667 no
H4 H3 H20 71.9 2_667 2_667 2_667 no
C3 H3 H7 59.8 2_667 2_667 2_667 no
C3 H3 C14 109.6 2_667 2_667 2_667 no
C3 H3 O1 68.5 2_667 2_667 2_667 no
C3 H3 C19 106.8 2_667 2_667 2_667 no
C3 H3 C13 119.6 2_667 2_667 2_667 no
C3 H3 H5 64.0 2_667 2_667 2_667 no
C3 H3 C17 143.5 2_667 2_667 2_667 no
C3 H3 H13 140.5 2_667 2_667 2_667 no
C3 H3 C3 78.6 2_667 2_667 2_667 no
C3 H3 C21 70.1 2_667 2_667 2_667 no
C3 H3 H20 67.8 2_667 2_667 2_667 no
H7 H3 C14 144.3 . . . no
H7 H3 O1 69.8 . . . no
H7 H3 C19 81.4 . . . no
H7 H3 C13 59.8 . . . no
H7 H3 H5 122.1 . . . no
H7 H3 C17 117.5 . . . no
H7 H3 H13 87.7 . . . no
H7 H3 C3 137.6 . . . no
H7 H3 C21 78.0 . . . no
H7 H3 H20 104.3 . . . no
C14 H3 O1 142.1 1_655 1_655 1_655 no
C14 H3 C19 68.9 1_655 1_655 1_655 no
C14 H3 C13 119.6 1_655 1_655 1_655 no
C14 H3 H5 50.8 1_655 1_655 1_655 no
C14 H3 C17 48.7 1_655 1_655 1_655 no
C14 H3 H13 109.9 1_655 1_655 1_655 no
C14 H3 C3 42.1 1_655 1_655 1_655 no
C14 H3 C21 66.6 1_655 1_655 1_655 no
C14 H3 H20 45.8 1_655 1_655 1_655 no
O1 H3 C19 149.1 . . . no
O1 H3 C13 89.9 . . . no
O1 H3 H5 102.2 . . . no
O1 H3 C17 147.8 . . . no
O1 H3 H13 80.0 . . . no
O1 H3 C3 104.3 . . . no
O1 H3 C21 136.3 . . . no
O1 H3 H20 131.5 . . . no
C19 H3 C13 65.3 1_655 1_655 1_655 no
C19 H3 H5 102.5 1_655 1_655 1_655 no
C19 H3 C17 42.4 1_655 1_655 1_655 no
C19 H3 H13 88.0 1_655 1_655 1_655 no
C19 H3 C3 104.5 1_655 1_655 1_655 no
C19 H3 C21 40.8 1_655 1_655 1_655 no
C19 H3 H20 65.5 1_655 1_655 1_655 no
C13 H3 H5 167.7 . . . no
C13 H3 C17 71.0 . . . no
C13 H3 H13 34.8 . . . no
C13 H3 C3 160.5 . . . no
C13 H3 C21 98.8 . . . no
C13 H3 H20 130.0 . . . no
H5 H3 C17 99.1 1_655 1_655 1_655 no
H5 H3 H13 149.4 1_655 1_655 1_655 no
H5 H3 C3 15.7 1_655 1_655 1_655 no
H5 H3 C21 70.8 1_655 1_655 1_655 no
H5 H3 H20 38.5 1_655 1_655 1_655 no
C17 H3 H13 69.4 1_655 1_655 1_655 no
C17 H3 C3 90.3 1_655 1_655 1_655 no
C17 H3 C21 73.8 1_655 1_655 1_655 no
C17 H3 H20 79.2 1_655 1_655 1_655 no
H13 H3 C3 133.9 . . . no
H13 H3 C21 128.0 . . . no
H13 H3 H20 148.3 . . . no
C3 H3 C21 80.3 1_655 1_655 1_655 no
C3 H3 H20 47.1 1_655 1_655 1_655 no
C21 H3 H20 33.2 1_655 1_655 1_655 no
C3 H4 H5 35.8 . . . no
C3 H4 H6 35.2 . . . no
C3 H4 N2 43.5 . . . no
C3 H4 O1 106.9 . . . no
C3 H4 H7 140.6 . . . no
C3 H4 C1 77.5 . . . no
C3 H4 H12 150.7 . . . no
C3 H4 H13 111.2 . . . no
C3 H4 H3 83.2 . . . no
C3 H4 C5 138.0 . . . no
C3 H4 C14 32.7 . . . no
C3 H4 C11 143.6 . . . no
C3 H4 C12 124.4 . . . no
C3 H4 H19 103.7 . . . no
C3 H4 C21 102.8 . . . no
H5 H4 H6 60.0 . . . no
H5 H4 N2 67.0 . . . no
H5 H4 O1 113.9 . . . no
H5 H4 H7 109.3 . . . no
H5 H4 C1 93.0 . . . no
H5 H4 H12 145.8 . . . no
H5 H4 H13 144.4 . . . no
H5 H4 H3 47.7 . . . no
H5 H4 C5 103.6 . . . no
H5 H4 C14 64.7 . . . no
H5 H4 C11 154.7 . . . no
H5 H4 C12 154.0 . . . no
H5 H4 H19 97.0 . . . no
H5 H4 C21 87.4 . . . no
H6 H4 N2 67.3 . . . no
H6 H4 O1 128.0 . . . no
H6 H4 H7 165.0 . . . no
H6 H4 C1 99.5 . . . no
H6 H4 H12 115.6 . . . no
H6 H4 H13 84.6 . . . no
H6 H4 H3 97.0 . . . no
H6 H4 C5 153.8 . . . no
H6 H4 C14 49.6 . . . no
H6 H4 C11 109.4 . . . no
H6 H4 C12 94.7 . . . no
H6 H4 H19 74.9 . . . no
H6 H4 C21 80.5 . . . no
N2 H4 O1 64.3 . . . no
N2 H4 H7 120.2 . . . no
N2 H4 C1 34.4 . . . no
N2 H4 H12 146.0 . . . no
N2 H4 H13 97.5 . . . no
N2 H4 H3 108.4 . . . no
N2 H4 C5 128.2 . . . no
N2 H4 C14 18.2 . . . no
N2 H4 C11 133.1 . . . no
N2 H4 C12 110.7 . . . no
N2 H4 H19 142.1 . . . no
N2 H4 C21 145.8 . . . no
O1 H4 H7 64.7 . . . no
O1 H4 C1 30.0 . . . no
O1 H4 H12 95.3 . . . no
O1 H4 H13 83.9 . . . no
O1 H4 H3 115.1 . . . no
O1 H4 C5 76.2 . . . no
O1 H4 C14 80.0 . . . no
O1 H4 C11 90.8 . . . no
O1 H4 C12 85.5 . . . no
O1 H4 H19 147.7 . . . no
O1 H4 C21 149.8 . . . no
H7 H4 C1 91.2 2_667 2_667 2_667 no
H7 H4 H12 66.4 2_667 2_667 2_667 no
H7 H4 H13 106.2 2_667 2_667 2_667 no
H7 H4 H3 68.6 2_667 2_667 2_667 no
H7 H4 C5 11.6 2_667 2_667 2_667 no
H7 H4 C14 138.4 2_667 2_667 2_667 no
H7 H4 C11 75.7 2_667 2_667 2_667 no
H7 H4 C12 94.3 2_667 2_667 2_667 no
H7 H4 H19 97.3 2_667 2_667 2_667 no
H7 H4 C21 88.8 2_667 2_667 2_667 no
C1 H4 H12 120.4 . . . no
C1 H4 H13 89.1 . . . no
C1 H4 H3 117.4 . . . no
C1 H4 C5 101.8 . . . no
C1 H4 C14 50.4 . . . no
C1 H4 C11 111.9 . . . no
C1 H4 C12 97.3 . . . no
C1 H4 H19 163.9 . . . no
C1 H4 C21 179.6 . . . no
H12 H4 H13 51.5 2_657 2_657 2_657 no
H12 H4 H3 104.8 2_657 2_657 2_657 no
H12 H4 C5 65.2 2_657 2_657 2_657 no
H12 H4 C14 141.9 2_657 2_657 2_657 no
H12 H4 C11 13.7 2_657 2_657 2_657 no
H12 H4 C12 37.3 2_657 2_657 2_657 no
H12 H4 H19 52.4 2_657 2_657 2_657 no
H12 H4 C21 59.2 2_657 2_657 2_657 no
H13 H4 H3 152.6 2_657 2_657 2_657 no
H13 H4 C5 110.7 2_657 2_657 2_657 no
H13 H4 C14 90.4 2_657 2_657 2_657 no
H13 H4 C11 37.9 2_657 2_657 2_657 no
H13 H4 C12 14.3 2_657 2_657 2_657 no
H13 H4 H19 75.4 2_657 2_657 2_657 no
H13 H4 C21 90.5 2_657 2_657 2_657 no
H3 H4 C5 59.5 2_667 2_667 2_667 no
H3 H4 C14 111.5 2_667 2_667 2_667 no
H3 H4 C11 118.3 2_667 2_667 2_667 no
H3 H4 C12 140.7 2_667 2_667 2_667 no
H3 H4 H19 78.6 2_667 2_667 2_667 no
H3 H4 C21 63.0 2_667 2_667 2_667 no
C5 H4 C14 145.9 2_667 2_667 2_667 no
C5 H4 C11 76.4 2_667 2_667 2_667 no
C5 H4 C12 97.5 2_667 2_667 2_667 no
C5 H4 H19 88.1 2_667 2_667 2_667 no
C5 H4 C21 78.3 2_667 2_667 2_667 no
C14 H4 C11 128.3 . . . no
C14 H4 C12 104.6 . . . no
C14 H4 H19 124.0 . . . no
C14 H4 C21 129.8 . . . no
C11 H4 C12 23.7 2_657 2_657 2_657 no
C11 H4 H19 57.7 2_657 2_657 2_657 no
C11 H4 C21 67.7 2_657 2_657 2_657 no
C12 H4 H19 68.5 2_657 2_657 2_657 no
C12 H4 C21 82.3 2_657 2_657 2_657 no
H19 H4 C21 15.8 2_567 2_567 2_567 no
C3 H5 H4 35.7 . . . no
C3 H5 H6 35.2 . . . no
C3 H5 N2 43.8 . . . no
C3 H5 H20 112.8 . . . no
C3 H5 H3 139.2 . . . no
C3 H5 H1 158.2 . . . no
C3 H5 C14 53.4 . . . no
C3 H5 C2 145.5 . . . no
C3 H5 C22 103.8 . . . no
C3 H5 C1 47.7 . . . no
C3 H5 H5 120.4 . . . no
C3 H5 O1 116.5 . . . no
C3 H5 O1 49.4 . . . no
C3 H5 C23 78.4 . . . no
C3 H5 H6 148.8 . . . no
C3 H5 H7 77.8 . . . no
C3 H5 N1 121.9 . . . no
C3 H5 C1 112.4 . . . no
C3 H5 H3 84.5 . . . no
C3 H5 H20 99.8 . . . no
C3 H5 C3 133.8 . . . no
C3 H5 C22 103.0 . . . no
H4 H5 H6 60.0 . . . no
H4 H5 N2 67.3 . . . no
H4 H5 H20 137.2 . . . no
H4 H5 H3 104.1 . . . no
H4 H5 H1 127.2 . . . no
H4 H5 C14 86.3 . . . no
H4 H5 C2 110.5 . . . no
H4 H5 C22 135.4 . . . no
H4 H5 C1 55.5 . . . no
H4 H5 H5 134.0 . . . no
H4 H5 O1 104.7 . . . no
H4 H5 O1 39.8 . . . no
H4 H5 C23 112.4 . . . no
H4 H5 H6 151.2 . . . no
H4 H5 H7 44.1 . . . no
H4 H5 N1 90.3 . . . no
H4 H5 C1 90.1 . . . no
H4 H5 H3 115.0 . . . no
H4 H5 H20 95.7 . . . no
H4 H5 C3 143.1 . . . no
H4 H5 C22 89.5 . . . no
H6 H5 N2 67.4 . . . no
H6 H5 H20 113.9 . . . no
H6 H5 H3 136.3 . . . no
H6 H5 H1 165.0 . . . no
H6 H5 C14 59.2 . . . no
H6 H5 C2 154.3 . . . no
H6 H5 C22 98.3 . . . no
H6 H5 C1 80.3 . . . no
H6 H5 H5 85.3 . . . no
H6 H5 O1 149.1 . . . no
H6 H5 O1 84.6 . . . no
H6 H5 C23 74.1 . . . no
H6 H5 H6 113.8 . . . no
H6 H5 H7 103.4 . . . no
H6 H5 N1 148.8 . . . no
H6 H5 C1 147.4 . . . no
H6 H5 H3 55.0 . . . no
H6 H5 H20 70.3 . . . no
H6 H5 C3 98.7 . . . no
H6 H5 C22 79.2 . . . no
N2 H5 H20 71.7 . . . no
N2 H5 H3 148.7 . . . no
N2 H5 H1 126.7 . . . no
N2 H5 C14 27.0 . . . no
N2 H5 C2 134.1 . . . no
N2 H5 C22 68.3 . . . no
N2 H5 C1 23.4 . . . no
N2 H5 H5 128.7 . . . no
N2 H5 O1 82.1 . . . no
N2 H5 O1 44.7 . . . no
N2 H5 C23 49.7 . . . no
N2 H5 H6 139.3 . . . no
N2 H5 H7 90.0 . . . no
N2 H5 N1 111.9 . . . no
N2 H5 C1 90.1 . . . no
N2 H5 H3 86.5 . . . no
N2 H5 H20 137.4 . . . no
N2 H5 C3 135.8 . . . no
N2 H5 C22 145.6 . . . no
H20 H5 H3 104.5 . . . no
H20 H5 H1 70.7 . . . no
H20 H5 C14 60.6 . . . no
H20 H5 C2 89.4 . . . no
H20 H5 C22 16.6 . . . no
H20 H5 C1 81.9 . . . no
H20 H5 H5 82.3 . . . no
H20 H5 O1 57.1 . . . no
H20 H5 O1 100.3 . . . no
H20 H5 C23 39.9 . . . no
H20 H5 H6 71.5 . . . no
H20 H5 H7 126.3 . . . no
H20 H5 N1 94.0 . . . no
H20 H5 C1 78.2 . . . no
H20 H5 H3 73.2 . . . no
H20 H5 H20 123.3 . . . no
H20 H5 C3 77.5 . . . no
H20 H5 C22 132.6 . . . no
H3 H5 H1 34.3 2_667 2_667 2_667 no
H3 H5 C14 164.3 2_667 2_667 2_667 no
H3 H5 C2 18.1 2_667 2_667 2_667 no
H3 H5 C22 116.2 2_667 2_667 2_667 no
H3 H5 C1 126.7 2_667 2_667 2_667 no
H3 H5 H5 79.7 2_667 2_667 2_667 no
H3 H5 O1 70.9 2_667 2_667 2_667 no
H3 H5 O1 109.0 2_667 2_667 2_667 no
H3 H5 C23 142.1 2_667 2_667 2_667 no
H3 H5 H6 59.3 2_667 2_667 2_667 no
H3 H5 H7 66.8 2_667 2_667 2_667 no
H3 H5 N1 36.9 2_667 2_667 2_667 no
H3 H5 C1 59.2 2_667 2_667 2_667 no
H3 H5 H3 122.9 2_667 2_667 2_667 no
H3 H5 H20 71.6 2_667 2_667 2_667 no
H3 H5 C3 69.3 2_667 2_667 2_667 no
H3 H5 C22 59.1 2_667 2_667 2_667 no
H1 H5 C14 130.1 2_667 2_667 2_667 no
H1 H5 C2 19.1 2_667 2_667 2_667 no
H1 H5 C22 84.3 2_667 2_667 2_667 no
H1 H5 C1 114.7 2_667 2_667 2_667 no
H1 H5 H5 81.2 2_667 2_667 2_667 no
H1 H5 O1 45.7 2_667 2_667 2_667 no
H1 H5 O1 109.1 2_667 2_667 2_667 no
H1 H5 C23 110.1 2_667 2_667 2_667 no
H1 H5 H6 52.9 2_667 2_667 2_667 no
H1 H5 H7 83.1 2_667 2_667 2_667 no
H1 H5 N1 37.3 2_667 2_667 2_667 no
H1 H5 C1 46.1 2_667 2_667 2_667 no
H1 H5 H3 116.4 2_667 2_667 2_667 no
H1 H5 H20 95.1 2_667 2_667 2_667 no
H1 H5 C3 67.8 2_667 2_667 2_667 no
H1 H5 C22 87.4 2_667 2_667 2_667 no
C14 H5 C2 146.5 . . . no
C14 H5 C22 50.5 . . . no
C14 H5 C1 50.4 . . . no
C14 H5 H5 101.7 . . . no
C14 H5 O1 95.3 . . . no
C14 H5 O1 71.5 . . . no
C14 H5 C23 26.1 . . . no
C14 H5 H6 115.5 . . . no
C14 H5 H7 116.6 . . . no
C14 H5 N1 133.4 . . . no
C14 H5 C1 109.9 . . . no
C14 H5 H3 60.2 . . . no
C14 H5 H20 119.7 . . . no
C14 H5 C3 109.3 . . . no
C14 H5 C22 133.9 . . . no
C2 H5 C22 103.3 2_667 2_667 2_667 no
C2 H5 C1 115.4 2_667 2_667 2_667 no
C2 H5 H5 87.3 2_667 2_667 2_667 no
C2 H5 O1 53.2 2_667 2_667 2_667 no
C2 H5 O1 102.6 2_667 2_667 2_667 no
C2 H5 C23 129.1 2_667 2_667 2_667 no
C2 H5 H6 61.7 2_667 2_667 2_667 no
C2 H5 H7 67.8 2_667 2_667 2_667 no
C2 H5 N1 26.1 2_667 2_667 2_667 no
C2 H5 C1 44.4 2_667 2_667 2_667 no
C2 H5 H3 128.4 2_667 2_667 2_667 no
C2 H5 H20 88.1 2_667 2_667 2_667 no
C2 H5 C3 74.9 2_667 2_667 2_667 no
C2 H5 C22 76.8 2_667 2_667 2_667 no
C22 H5 C1 84.3 . . . no
C22 H5 H5 74.3 . . . no
C22 H5 O1 73.4 . . . no
C22 H5 O1 105.6 . . . no
C22 H5 C23 26.1 . . . no
C22 H5 H6 71.4 . . . no
C22 H5 H7 140.3 . . . no
C22 H5 N1 110.4 . . . no
C22 H5 C1 94.5 . . . no
C22 H5 H3 57.4 . . . no
C22 H5 H20 113.9 . . . no
C22 H5 C3 73.1 . . . no
C22 H5 C22 126.7 . . . no
C1 H5 H5 152.1 . . . no
C1 H5 O1 69.4 . . . no
C1 H5 O1 22.5 . . . no
C1 H5 C23 71.0 . . . no
C1 H5 H6 153.1 . . . no
C1 H5 H7 67.5 . . . no
C1 H5 N1 90.6 . . . no
C1 H5 C1 71.2 . . . no
C1 H5 H3 109.8 . . . no
C1 H5 H20 147.0 . . . no
C1 H5 C3 157.0 . . . no
C1 H5 C22 144.9 . . . no
H5 H5 O1 119.3 2_567 2_567 2_567 no
H5 H5 O1 169.7 2_567 2_567 2_567 no
H5 H5 C23 82.2 2_567 2_567 2_567 no
H5 H5 H6 28.5 2_567 2_567 2_567 no
H5 H5 H7 139.7 2_567 2_567 2_567 no
H5 H5 N1 113.4 2_567 2_567 2_567 no
H5 H5 C1 127.2 2_567 2_567 2_567 no
H5 H5 H3 43.2 2_567 2_567 2_567 no
H5 H5 H20 41.0 2_567 2_567 2_567 no
H5 H5 C3 13.4 2_567 2_567 2_567 no
H5 H5 C22 52.4 2_567 2_567 2_567 no
O1 H5 O1 69.8 2_667 2_667 2_667 no
O1 H5 C23 90.0 2_667 2_667 2_667 no
O1 H5 H6 92.2 2_667 2_667 2_667 no
O1 H5 H7 70.9 2_667 2_667 2_667 no
O1 H5 N1 41.2 2_667 2_667 2_667 no
O1 H5 C1 21.1 2_667 2_667 2_667 no
O1 H5 H3 130.2 2_667 2_667 2_667 no
O1 H5 H20 140.5 2_667 2_667 2_667 no
O1 H5 C3 106.8 2_667 2_667 2_667 no
O1 H5 C22 130.0 2_667 2_667 2_667 no
O1 H5 C23 93.4 . . . no
O1 H5 H6 161.6 . . . no
O1 H5 H7 45.4 . . . no
O1 H5 N1 76.5 . . . no
O1 H5 C1 63.0 . . . no
O1 H5 H3 127.8 . . . no
O1 H5 H20 135.3 . . . no
O1 H5 C3 176.6 . . . no
O1 H5 C22 126.7 . . . no
C23 H5 H6 90.3 . . . no
C23 H5 H7 138.1 . . . no
C23 H5 N1 130.9 . . . no
C23 H5 C1 109.9 . . . no
C23 H5 H3 48.3 . . . no
C23 H5 H20 113.1 . . . no
C23 H5 C3 86.5 . . . no
C23 H5 C22 128.8 . . . no
H6 H5 H7 126.2 2_567 2_567 2_567 no
H6 H5 N1 87.4 2_567 2_567 2_567 no
H6 H5 C1 98.8 2_567 2_567 2_567 no
H6 H5 H3 66.7 2_567 2_567 2_567 no
H6 H5 H20 57.9 2_567 2_567 2_567 no
H6 H5 C3 15.1 2_567 2_567 2_567 no
H6 H5 C22 62.0 2_567 2_567 2_567 no
H7 H5 N1 46.2 2_667 2_667 2_667 no
H7 H5 C1 51.1 2_667 2_667 2_667 no
H7 H5 H3 157.7 2_667 2_667 2_667 no
H7 H5 H20 104.6 2_667 2_667 2_667 no
H7 H5 C3 134.1 2_667 2_667 2_667 no
H7 H5 C22 90.1 2_667 2_667 2_667 no
N1 H5 C1 23.6 2_667 2_667 2_667 no
N1 H5 H3 153.5 2_667 2_667 2_667 no
N1 H5 H20 106.8 2_667 2_667 2_667 no
N1 H5 C3 100.9 2_667 2_667 2_667 no
N1 H5 C22 92.4 2_667 2_667 2_667 no
C1 H5 H3 150.8 2_667 2_667 2_667 no
C1 H5 H20 130.3 2_667 2_667 2_667 no
C1 H5 C3 113.8 2_667 2_667 2_667 no
C1 H5 C22 116.0 2_667 2_667 2_667 no
H3 H5 H20 64.9 1_455 1_455 1_455 no
H3 H5 C3 54.2 1_455 1_455 1_455 no
H3 H5 C22 80.6 1_455 1_455 1_455 no
H20 H5 C3 47.4 2_567 2_567 2_567 no
H20 H5 C22 15.7 2_567 2_567 2_567 no
C3 H5 C22 55.2 2_567 2_567 2_567 no
C3 H6 H4 35.5 . . . no
C3 H6 H5 35.7 . . . no
C3 H6 N2 43.2 . . . no
C3 H6 C14 76.6 . . . no
C3 H6 H1 153.9 . . . no
C3 H6 H3 125.5 . . . no
C3 H6 H13 92.9 . . . no
C3 H6 C1 37.6 . . . no
C3 H6 C15 93.6 . . . no
C3 H6 C2 143.1 . . . no
C3 H6 C23 81.4 . . . no
C3 H6 H5 101.8 . . . no
C3 H6 H20 54.8 . . . no
C3 H6 H14 91.3 . . . no
C3 H6 H20 112.9 . . . no
C3 H6 H2 145.0 . . . no
C3 H6 H19 107.6 . . . no
C3 H6 O1 33.1 . . . no
C3 H6 H2 129.4 . . . no
C3 H6 C22 69.3 . . . no
C3 H6 H12 76.8 . . . no
H4 H6 H5 60.0 . . . no
H4 H6 N2 67.2 . . . no
H4 H6 C14 102.1 . . . no
H4 H6 H1 159.2 . . . no
H4 H6 H3 158.8 . . . no
H4 H6 H13 64.5 . . . no
H4 H6 C1 50.9 . . . no
H4 H6 C15 108.2 . . . no
H4 H6 C2 171.9 . . . no
H4 H6 C23 114.8 . . . no
H4 H6 H5 118.3 . . . no
H4 H6 H20 89.9 . . . no
H4 H6 H14 96.7 . . . no
H4 H6 H20 103.3 . . . no
H4 H6 H2 171.3 . . . no
H4 H6 H19 78.9 . . . no
H4 H6 O1 31.1 . . . no
H4 H6 H2 105.9 . . . no
H4 H6 C22 104.7 . . . no
H4 H6 H12 41.4 . . . no
H5 H6 N2 67.0 . . . no
H5 H6 C14 88.4 . . . no
H5 H6 H1 119.7 . . . no
H5 H6 H3 98.9 . . . no
H5 H6 H13 124.4 . . . no
H5 H6 C1 70.2 . . . no
H5 H6 C15 112.5 . . . no
H5 H6 C2 114.5 . . . no
H5 H6 C23 77.8 . . . no
H5 H6 H5 66.2 . . . no
H5 H6 H20 40.5 . . . no
H5 H6 H14 118.4 . . . no
H5 H6 H20 83.8 . . . no
H5 H6 H2 126.0 . . . no
H5 H6 H19 99.2 . . . no
H5 H6 O1 68.6 . . . no
H5 H6 H2 164.8 . . . no
H5 H6 C22 55.8 . . . no
H5 H6 H12 94.2 . . . no
N2 H6 C14 35.3 . . . no
N2 H6 H1 133.3 . . . no
N2 H6 H3 104.6 . . . no
N2 H6 H13 89.1 . . . no
N2 H6 C1 19.3 . . . no
N2 H6 C15 50.5 . . . no
N2 H6 C2 117.2 . . . no
N2 H6 C23 50.8 . . . no
N2 H6 H5 116.4 . . . no
N2 H6 H20 50.9 . . . no
N2 H6 H14 51.6 . . . no
N2 H6 H20 150.4 . . . no
N2 H6 H2 108.3 . . . no
N2 H6 H19 145.9 . . . no
N2 H6 O1 39.5 . . . no
N2 H6 H2 103.3 . . . no
N2 H6 C22 55.0 . . . no
N2 H6 H12 101.2 . . . no
C14 H6 H1 98.7 . . . no
C14 H6 H3 73.7 . . . no
C14 H6 H13 99.7 . . . no
C14 H6 C1 51.6 . . . no
C14 H6 C15 24.8 . . . no
C14 H6 C2 83.2 . . . no
C14 H6 C23 25.6 . . . no
C14 H6 H5 104.5 . . . no
C14 H6 H20 53.2 . . . no
C14 H6 H14 37.8 . . . no
C14 H6 H20 145.0 . . . no
C14 H6 H2 73.0 . . . no
C14 H6 H19 171.6 . . . no
C14 H6 O1 72.4 . . . no
C14 H6 H2 89.4 . . . no
C14 H6 C22 45.0 . . . no
C14 H6 H12 129.3 . . . no
H1 H6 H3 32.0 1_455 1_455 1_455 no
H1 H6 H13 113.2 1_455 1_455 1_455 no
H1 H6 C1 149.8 1_455 1_455 1_455 no
H1 H6 C15 91.3 1_455 1_455 1_455 no
H1 H6 C2 16.3 1_455 1_455 1_455 no
H1 H6 C23 84.0 1_455 1_455 1_455 no
H1 H6 H5 54.0 1_455 1_455 1_455 no
H1 H6 H20 101.6 1_455 1_455 1_455 no
H1 H6 H14 100.5 1_455 1_455 1_455 no
H1 H6 H20 57.4 1_455 1_455 1_455 no
H1 H6 H2 27.1 1_455 1_455 1_455 no
H1 H6 H19 80.7 1_455 1_455 1_455 no
H1 H6 O1 168.2 1_455 1_455 1_455 no
H1 H6 H2 75.5 1_455 1_455 1_455 no
H1 H6 C22 89.1 1_455 1_455 1_455 no
H1 H6 H12 122.6 1_455 1_455 1_455 no
H3 H6 H13 136.3 1_455 1_455 1_455 no
H3 H6 C1 123.6 1_455 1_455 1_455 no
H3 H6 C15 77.0 1_455 1_455 1_455 no
H3 H6 C2 17.6 1_455 1_455 1_455 no
H3 H6 C23 53.8 1_455 1_455 1_455 no
H3 H6 H5 46.2 1_455 1_455 1_455 no
H3 H6 H20 70.8 1_455 1_455 1_455 no
H3 H6 H14 92.1 1_455 1_455 1_455 no
H3 H6 H20 73.9 1_455 1_455 1_455 no
H3 H6 H2 27.6 1_455 1_455 1_455 no
H3 H6 H19 108.4 1_455 1_455 1_455 no
H3 H6 O1 144.0 1_455 1_455 1_455 no
H3 H6 H2 94.9 1_455 1_455 1_455 no
H3 H6 C22 57.3 1_455 1_455 1_455 no
H3 H6 H12 154.0 1_455 1_455 1_455 no
H13 H6 C1 72.9 2_657 2_657 2_657 no
H13 H6 C15 81.0 2_657 2_657 2_657 no
H13 H6 C2 121.0 2_657 2_657 2_657 no
H13 H6 C23 124.9 2_657 2_657 2_657 no
H13 H6 H5 153.9 2_657 2_657 2_657 no
H13 H6 H20 139.4 2_657 2_657 2_657 no
H13 H6 H14 64.1 2_657 2_657 2_657 no
H13 H6 H20 112.8 2_657 2_657 2_657 no
H13 H6 H2 108.8 2_657 2_657 2_657 no
H13 H6 H19 73.0 2_657 2_657 2_657 no
H13 H6 O1 62.2 2_657 2_657 2_657 no
H13 H6 H2 41.4 2_657 2_657 2_657 no
H13 H6 C22 142.4 2_657 2_657 2_657 no
H13 H6 H12 40.2 2_657 2_657 2_657 no
C1 H6 C15 59.6 . . . no
C1 H6 C2 134.7 . . . no
C1 H6 C23 69.9 . . . no
C1 H6 H5 130.6 . . . no
C1 H6 H20 66.5 . . . no
C1 H6 H14 54.0 . . . no
C1 H6 H20 150.0 . . . no
C1 H6 H2 123.0 . . . no
C1 H6 H19 127.8 . . . no
C1 H6 O1 20.9 . . . no
C1 H6 H2 96.8 . . . no
C1 H6 C22 73.2 . . . no
C1 H6 H12 82.0 . . . no
C15 H6 C2 79.2 . . . no
C15 H6 C23 45.3 . . . no
C15 H6 H5 118.9 . . . no
C15 H6 H20 77.8 . . . no
C15 H6 H14 17.1 . . . no
C15 H6 H20 148.6 . . . no
C15 H6 H2 64.4 . . . no
C15 H6 H19 146.9 . . . no
C15 H6 O1 77.3 . . . no
C15 H6 H2 64.6 . . . no
C15 H6 C22 68.0 . . . no
C15 H6 H12 118.4 . . . no
C2 H6 C23 67.7 1_455 1_455 1_455 no
C2 H6 H5 54.0 1_455 1_455 1_455 no
C2 H6 H20 88.4 1_455 1_455 1_455 no
C2 H6 H14 91.2 1_455 1_455 1_455 no
C2 H6 H20 69.5 1_455 1_455 1_455 no
C2 H6 H2 16.7 1_455 1_455 1_455 no
C2 H6 H19 96.8 1_455 1_455 1_455 no
C2 H6 O1 155.4 1_455 1_455 1_455 no
C2 H6 H2 80.1 1_455 1_455 1_455 no
C2 H6 C22 74.5 1_455 1_455 1_455 no
C2 H6 H12 138.4 1_455 1_455 1_455 no
C23 H6 H5 79.0 . . . no
C23 H6 H20 37.4 . . . no
C23 H6 H14 61.3 . . . no
C23 H6 H20 119.8 . . . no
C23 H6 H2 63.7 . . . no
C23 H6 H19 160.3 . . . no
C23 H6 O1 90.2 . . . no
C23 H6 H2 105.8 . . . no
C23 H6 C22 23.7 . . . no
C23 H6 H12 151.9 . . . no
H5 H6 H20 65.4 2_567 2_567 2_567 no
H5 H6 H14 135.8 2_567 2_567 2_567 no
H5 H6 H20 41.5 2_567 2_567 2_567 no
H5 H6 H2 70.2 2_567 2_567 2_567 no
H5 H6 H19 82.0 2_567 2_567 2_567 no
H5 H6 O1 134.9 2_567 2_567 2_567 no
H5 H6 H2 128.8 2_567 2_567 2_567 no
H5 H6 C22 63.7 2_567 2_567 2_567 no
H5 H6 H12 122.7 2_567 2_567 2_567 no
H20 H6 H14 90.2 . . . no
H20 H6 H20 103.1 . . . no
H20 H6 H2 92.6 . . . no
H20 H6 H19 135.2 . . . no
H20 H6 O1 79.5 . . . no
H20 H6 H2 142.1 . . . no
H20 H6 C22 15.9 . . . no
H20 H6 H12 130.5 . . . no
H14 H6 H20 155.9 . . . no
H14 H6 H2 75.0 . . . no
H14 H6 H19 133.9 . . . no
H14 H6 O1 67.7 . . . no
H14 H6 H2 54.4 . . . no
H14 H6 C22 82.8 . . . no
H14 H6 H12 101.3 . . . no
H20 H6 H2 84.2 2_567 2_567 2_567 no
H20 H6 H19 40.7 2_567 2_567 2_567 no
H20 H6 O1 134.1 2_567 2_567 2_567 no
H20 H6 H2 106.3 2_567 2_567 2_567 no
H20 H6 C22 104.7 2_567 2_567 2_567 no
H20 H6 H12 85.4 2_567 2_567 2_567 no
H2 H6 H19 104.9 1_455 1_455 1_455 no
H2 H6 O1 141.7 1_455 1_455 1_455 no
H2 H6 H2 67.4 1_455 1_455 1_455 no
H2 H6 C22 77.1 1_455 1_455 1_455 no
H2 H6 H12 136.9 1_455 1_455 1_455 no
H19 H6 O1 106.9 2_567 2_567 2_567 no
H19 H6 H2 82.3 2_567 2_567 2_567 no
H19 H6 C22 143.1 2_567 2_567 2_567 no
H19 H6 H12 47.0 2_567 2_567 2_567 no
O1 H6 H2 96.3 . . . no
O1 H6 C22 89.7 . . . no
O1 H6 H12 61.9 . . . no
H2 H6 C22 129.3 2_657 2_657 2_657 no
H2 H6 H12 75.7 2_657 2_657 2_657 no
C22 H6 H12 145.9 . . . no
C5 H7 C4 36.2 . . . no
C5 H7 C6 35.9 . . . no
C5 H7 H8 59.9 . . . no
C5 H7 H4 138.1 . . . no
C5 H7 O1 165.6 . . . no
C5 H7 N1 69.5 . . . no
C5 H7 H20 104.7 . . . no
C5 H7 H12 106.2 . . . no
C5 H7 C1 92.2 . . . no
C5 H7 N2 91.0 . . . no
C5 H7 C22 88.1 . . . no
C5 H7 C3 135.9 . . . no
C5 H7 H3 78.3 . . . no
C5 H7 H5 121.7 . . . no
C5 H7 C7 21.9 . . . no
C5 H7 C13 21.9 . . . no
C5 H7 C14 70.4 . . . no
C5 H7 C2 75.6 . . . no
C5 H7 C1 163.3 . . . no
C5 H7 C23 70.1 . . . no
C5 H7 C11 110.6 . . . no
C4 H7 C6 72.1 . . . no
C4 H7 H8 96.0 . . . no
C4 H7 H4 120.2 . . . no
C4 H7 O1 137.3 . . . no
C4 H7 N1 33.4 . . . no
C4 H7 H20 104.0 . . . no
C4 H7 H12 130.8 . . . no
C4 H7 C1 57.6 . . . no
C4 H7 N2 65.2 . . . no
C4 H7 C22 93.2 . . . no
C4 H7 C3 112.0 . . . no
C4 H7 H3 53.3 . . . no
C4 H7 H5 95.1 . . . no
C4 H7 C7 58.1 . . . no
C4 H7 C13 14.3 . . . no
C4 H7 C14 54.8 . . . no
C4 H7 C2 44.1 . . . no
C4 H7 C1 127.5 . . . no
C4 H7 C23 69.3 . . . no
C4 H7 C11 139.0 . . . no
C6 H7 H8 24.0 . . . no
C6 H7 H4 135.5 . . . no
C6 H7 O1 145.7 . . . no
C6 H7 N1 105.4 . . . no
C6 H7 H20 98.5 . . . no
C6 H7 H12 79.2 . . . no
C6 H7 C1 126.0 . . . no
C6 H7 N2 115.4 . . . no
C6 H7 C22 82.4 . . . no
C6 H7 C3 143.0 . . . no
C6 H7 H3 106.3 . . . no
C6 H7 H5 140.7 . . . no
C6 H7 C7 14.0 . . . no
C6 H7 C13 57.8 . . . no
C6 H7 C14 90.9 . . . no
C6 H7 C2 108.8 . . . no
C6 H7 C1 159.5 . . . no
C6 H7 C23 77.4 . . . no
C6 H7 C11 80.1 . . . no
H8 H7 H4 122.0 . . . no
H8 H7 O1 123.4 . . . no
H8 H7 N1 129.4 . . . no
H8 H7 H20 93.0 . . . no
H8 H7 H12 61.6 . . . no
H8 H7 C1 147.5 . . . no
H8 H7 N2 129.0 . . . no
H8 H7 C22 80.7 . . . no
H8 H7 C3 132.4 . . . no
H8 H7 H3 123.2 . . . no
H8 H7 H5 140.4 . . . no
H8 H7 C7 38.0 . . . no
H8 H7 C13 81.8 . . . no
H8 H7 C14 105.2 . . . no
H8 H7 C2 130.0 . . . no
H8 H7 C1 136.0 . . . no
H8 H7 C23 85.7 . . . no
H8 H7 C11 59.8 . . . no
H4 H7 O1 54.4 2_667 2_667 2_667 no
H4 H7 N1 95.0 2_667 2_667 2_667 no
H4 H7 H20 116.5 2_667 2_667 2_667 no
H4 H7 H12 60.4 2_667 2_667 2_667 no
H4 H7 C1 89.5 2_667 2_667 2_667 no
H4 H7 N2 107.8 2_667 2_667 2_667 no
H4 H7 C22 133.6 2_667 2_667 2_667 no
H4 H7 C3 10.9 2_667 2_667 2_667 no
H4 H7 H3 67.1 2_667 2_667 2_667 no
H4 H7 H5 26.6 2_667 2_667 2_667 no
H4 H7 C7 140.0 2_667 2_667 2_667 no
H4 H7 C13 129.3 2_667 2_667 2_667 no
H4 H7 C14 132.3 2_667 2_667 2_667 no
H4 H7 C2 77.0 2_667 2_667 2_667 no
H4 H7 C1 44.7 2_667 2_667 2_667 no
H4 H7 C23 146.5 2_667 2_667 2_667 no
H4 H7 C11 63.4 2_667 2_667 2_667 no
O1 H7 N1 105.7 2_667 2_667 2_667 no
O1 H7 H20 62.1 2_667 2_667 2_667 no
O1 H7 H12 86.3 2_667 2_667 2_667 no
O1 H7 C1 79.7 2_667 2_667 2_667 no
O1 H7 N2 76.4 2_667 2_667 2_667 no
O1 H7 C22 79.2 2_667 2_667 2_667 no
O1 H7 C3 54.4 2_667 2_667 2_667 no
O1 H7 H3 106.8 2_667 2_667 2_667 no
O1 H7 H5 66.0 2_667 2_667 2_667 no
O1 H7 C7 157.4 2_667 2_667 2_667 no
O1 H7 C13 150.1 2_667 2_667 2_667 no
O1 H7 C14 95.6 2_667 2_667 2_667 no
O1 H7 C2 105.5 2_667 2_667 2_667 no
O1 H7 C1 14.6 2_667 2_667 2_667 no
O1 H7 C23 95.8 2_667 2_667 2_667 no
O1 H7 C11 80.7 2_667 2_667 2_667 no
N1 H7 H20 100.1 . . . no
N1 H7 H12 139.4 . . . no
N1 H7 C1 28.6 . . . no
N1 H7 N2 48.5 . . . no
N1 H7 C22 98.6 . . . no
N1 H7 C3 84.7 . . . no
N1 H7 H3 38.9 . . . no
N1 H7 H5 68.4 . . . no
N1 H7 C7 91.4 . . . no
N1 H7 C13 47.6 . . . no
N1 H7 C14 54.6 . . . no
N1 H7 C2 23.0 . . . no
N1 H7 C1 94.4 . . . no
N1 H7 C23 77.4 . . . no
N1 H7 C11 148.8 . . . no
H20 H7 H12 119.3 . . . no
H20 H7 C1 77.5 . . . no
H20 H7 N2 52.2 . . . no
H20 H7 C22 17.3 . . . no
H20 H7 C3 114.9 . . . no
H20 H7 H3 136.2 . . . no
H20 H7 H5 120.7 . . . no
H20 H7 C7 101.0 . . . no
H20 H7 C13 104.6 . . . no
H20 H7 C14 50.1 . . . no
H20 H7 C2 120.9 . . . no
H20 H7 C1 72.7 . . . no
H20 H7 C23 36.6 . . . no
H20 H7 C11 109.5 . . . no
H12 H7 C1 149.4 1_565 1_565 1_565 no
H12 H7 N2 162.8 1_565 1_565 1_565 no
H12 H7 C22 121.8 1_565 1_565 1_565 no
H12 H7 C3 71.0 1_565 1_565 1_565 no
H12 H7 H3 100.7 1_565 1_565 1_565 no
H12 H7 H5 82.6 1_565 1_565 1_565 no
H12 H7 C7 90.1 1_565 1_565 1_565 no
H12 H7 C13 122.3 1_565 1_565 1_565 no
H12 H7 C14 164.6 1_565 1_565 1_565 no
H12 H7 C2 116.7 1_565 1_565 1_565 no
H12 H7 C1 89.0 1_565 1_565 1_565 no
H12 H7 C23 140.9 1_565 1_565 1_565 no
H12 H7 C11 9.8 1_565 1_565 1_565 no
C1 H7 N2 26.7 . . . no
C1 H7 C22 82.2 . . . no
C1 H7 C3 78.8 . . . no
C1 H7 H3 58.7 . . . no
C1 H7 H5 66.8 . . . no
C1 H7 C7 112.8 . . . no
C1 H7 C13 71.0 . . . no
C1 H7 C14 45.4 . . . no
C1 H7 C2 43.9 . . . no
C1 H7 C1 71.1 . . . no
C1 H7 C23 68.1 . . . no
C1 H7 C11 152.6 . . . no
N2 H7 C22 55.5 . . . no
N2 H7 C3 98.1 . . . no
N2 H7 H3 84.4 . . . no
N2 H7 H5 90.0 . . . no
N2 H7 C7 105.9 . . . no
N2 H7 C13 74.7 . . . no
N2 H7 C14 24.7 . . . no
N2 H7 C2 68.7 . . . no
N2 H7 C1 74.3 . . . no
N2 H7 C23 43.6 . . . no
N2 H7 C11 155.8 . . . no
C22 H7 C3 132.1 . . . no
C22 H7 H3 137.5 . . . no
C22 H7 H5 136.3 . . . no
C22 H7 C7 83.9 . . . no
C22 H7 C13 90.8 . . . no
C22 H7 C14 44.2 . . . no
C22 H7 C2 121.5 . . . no
C22 H7 C1 89.9 . . . no
C22 H7 C23 24.1 . . . no
C22 H7 C11 112.6 . . . no
C3 H7 H3 60.0 2_667 2_667 2_667 no
C3 H7 H5 17.0 2_667 2_667 2_667 no
C3 H7 C7 144.0 2_667 2_667 2_667 no
C3 H7 C13 122.7 2_667 2_667 2_667 no
C3 H7 C14 122.4 2_667 2_667 2_667 no
C3 H7 C2 68.1 2_667 2_667 2_667 no
C3 H7 C1 42.3 2_667 2_667 2_667 no
C3 H7 C23 139.4 2_667 2_667 2_667 no
C3 H7 C11 74.3 2_667 2_667 2_667 no
H3 H7 H5 43.9 . . . no
H3 H7 C7 95.7 . . . no
H3 H7 C13 62.7 . . . no
H3 H7 C14 93.5 . . . no
H3 H7 C2 16.1 . . . no
H3 H7 C1 92.2 . . . no
H3 H7 C23 115.7 . . . no
H3 H7 C11 109.9 . . . no
H5 H7 C7 135.6 2_667 2_667 2_667 no
H5 H7 C13 106.3 2_667 2_667 2_667 no
H5 H7 C14 112.2 2_667 2_667 2_667 no
H5 H7 C2 51.1 2_667 2_667 2_667 no
H5 H7 C1 52.0 2_667 2_667 2_667 no
H5 H7 C23 133.6 2_667 2_667 2_667 no
H5 H7 C11 87.7 2_667 2_667 2_667 no
C7 H7 C13 43.8 . . . no
C7 H7 C14 82.2 . . . no
C7 H7 C2 96.1 . . . no
C7 H7 C1 172.0 . . . no
C7 H7 C23 73.3 . . . no
C7 H7 C11 92.3 . . . no
C13 H7 C14 59.3 . . . no
C13 H7 C2 56.3 . . . no
C13 H7 C1 141.7 . . . no
C13 H7 C23 68.1 . . . no
C13 H7 C11 128.9 . . . no
C14 H7 C2 77.6 . . . no
C14 H7 C1 96.8 . . . no
C14 H7 C23 23.6 . . . no
C14 H7 C11 156.5 . . . no
C2 H7 C1 91.4 . . . no
C2 H7 C23 100.3 . . . no
C2 H7 C11 125.9 . . . no
C1 H7 C23 102.7 2_667 2_667 2_667 no
C1 H7 C11 85.5 2_667 2_667 2_667 no
C23 H7 C11 133.1 . . . no
C6 H8 C7 35.7 . . . no
C6 H8 C5 36.4 . . . no
C6 H8 H9 60.3 . . . no
C6 H8 H7 60.0 . . . no
C6 H8 H9 107.3 . . . no
C6 H8 H12 110.4 . . . no
C6 H8 H11 140.2 . . . no
C6 H8 C11 127.1 . . . no
C6 H8 C10 144.5 . . . no
C6 H8 H18 80.8 . . . no
C6 H8 C4 22.2 . . . no
C6 H8 C8 21.5 . . . no
C6 H8 C7 112.2 . . . no
C6 H8 H10 150.1 . . . no
C7 H8 C5 72.1 . . . no
C7 H8 H9 24.6 . . . no
C7 H8 H7 95.7 . . . no
C7 H8 H9 81.0 . . . no
C7 H8 H12 132.3 . . . no
C7 H8 H11 124.5 . . . no
C7 H8 C11 145.1 . . . no
C7 H8 C10 140.0 . . . no
C7 H8 H18 81.2 . . . no
C7 H8 C4 57.9 . . . no
C7 H8 C8 14.2 . . . no
C7 H8 C7 81.6 . . . no
C7 H8 H10 128.5 . . . no
C5 H8 H9 96.7 . . . no
C5 H8 H7 23.6 . . . no
C5 H8 H9 130.2 . . . no
C5 H8 H12 83.1 . . . no
C5 H8 H11 132.4 . . . no
C5 H8 C11 98.5 . . . no
C5 H8 C10 123.2 . . . no
C5 H8 H18 83.8 . . . no
C5 H8 C4 14.2 . . . no
C5 H8 C8 57.9 . . . no
C5 H8 C7 140.0 . . . no
C5 H8 H10 141.4 . . . no
H9 H8 H7 120.3 . . . no
H9 H8 H9 64.1 . . . no
H9 H8 H12 138.3 . . . no
H9 H8 H11 106.8 . . . no
H9 H8 C11 141.7 . . . no
H9 H8 C10 123.6 . . . no
H9 H8 H18 82.8 . . . no
H9 H8 C4 82.6 . . . no
H9 H8 C8 38.8 . . . no
H9 H8 C7 61.3 . . . no
H9 H8 H10 108.3 . . . no
H7 H8 H9 137.2 . . . no
H7 H8 H12 66.3 . . . no
H7 H8 H11 118.2 . . . no
H7 H8 C11 79.3 . . . no
H7 H8 C10 104.8 . . . no
H7 H8 H18 87.8 . . . no
H7 H8 C4 37.8 . . . no
H7 H8 C8 81.5 . . . no
H7 H8 C7 149.0 . . . no
H7 H8 H10 123.4 . . . no
H9 H8 H12 142.4 2_666 2_666 2_666 no
H9 H8 H11 97.4 2_666 2_666 2_666 no
H9 H8 C11 125.6 2_666 2_666 2_666 no
H9 H8 C10 104.5 2_666 2_666 2_666 no
H9 H8 H18 132.8 2_666 2_666 2_666 no
H9 H8 C4 122.2 2_666 2_666 2_666 no
H9 H8 C8 91.5 2_666 2_666 2_666 no
H9 H8 C7 11.8 2_666 2_666 2_666 no
H9 H8 H10 47.7 2_666 2_666 2_666 no
H12 H8 H11 51.9 1_565 1_565 1_565 no
H12 H8 C11 16.7 1_565 1_565 1_565 no
H12 H8 C10 40.0 1_565 1_565 1_565 no
H12 H8 H18 55.7 1_565 1_565 1_565 no
H12 H8 C4 93.9 1_565 1_565 1_565 no
H12 H8 C8 124.8 1_565 1_565 1_565 no
H12 H8 C7 136.0 1_565 1_565 1_565 no
H12 H8 H10 96.1 1_565 1_565 1_565 no
H11 H8 C11 40.3 1_565 1_565 1_565 no
H11 H8 C10 16.9 1_565 1_565 1_565 no
H11 H8 H18 59.6 1_565 1_565 1_565 no
H11 H8 C4 138.4 1_565 1_565 1_565 no
H11 H8 C8 132.8 1_565 1_565 1_565 no
H11 H8 C7 87.4 1_565 1_565 1_565 no
H11 H8 H10 67.9 1_565 1_565 1_565 no
C11 H8 C10 25.5 1_565 1_565 1_565 no
C11 H8 H18 64.3 1_565 1_565 1_565 no
C11 H8 C4 110.1 1_565 1_565 1_565 no
C11 H8 C8 140.3 1_565 1_565 1_565 no
C11 H8 C7 119.7 1_565 1_565 1_565 no
C11 H8 H10 79.9 1_565 1_565 1_565 no
C10 H8 H18 66.0 1_565 1_565 1_565 no
C10 H8 C4 133.3 1_565 1_565 1_565 no
C10 H8 C8 145.5 1_565 1_565 1_565 no
C10 H8 C7 96.4 1_565 1_565 1_565 no
C10 H8 H10 65.4 1_565 1_565 1_565 no
H18 H8 C4 82.4 1_655 1_655 1_655 no
H18 H8 C8 80.7 1_655 1_655 1_655 no
H18 H8 C7 121.8 1_655 1_655 1_655 no
H18 H8 H10 127.2 1_655 1_655 1_655 no
C4 H8 C8 43.8 . . . no
C4 H8 C7 130.0 . . . no
C4 H8 H10 148.7 . . . no
C8 H8 C7 93.8 . . . no
C8 H8 H10 139.0 . . . no
C7 H8 H10 47.4 2_666 2_666 2_666 no
C7 H9 C6 35.7 . . . no
C7 H9 C8 36.4 . . . no
C7 H9 H8 60.3 . . . no
C7 H9 H10 89.5 . . . no
C7 H9 H8 136.1 . . . no
C7 H9 H9 105.0 . . . no
C7 H9 C9 68.1 . . . no
C7 H9 C6 141.3 . . . no
C7 H9 C7 123.4 . . . no
C7 H9 C20 123.5 . . . no
C7 H9 H18 106.9 . . . no
C7 H9 C5 21.6 . . . no
C7 H9 C13 21.6 . . . no
C7 H9 C21 141.7 . . . no
C7 H9 H17 62.4 . . . no
C7 H9 C19 123.0 . . . no
C7 H9 H19 133.7 . . . no
C6 H9 C8 72.1 . . . no
C6 H9 H8 24.6 . . . no
C6 H9 H10 125.1 . . . no
C6 H9 H8 130.1 . . . no
C6 H9 H9 79.2 . . . no
C6 H9 C9 103.7 . . . no
C6 H9 C6 121.3 . . . no
C6 H9 C7 95.8 . . . no
C6 H9 C20 117.3 . . . no
C6 H9 H18 108.5 . . . no
C6 H9 C5 14.1 . . . no
C6 H9 C13 57.2 . . . no
C6 H9 C21 142.2 . . . no
C6 H9 H17 75.5 . . . no
C6 H9 C19 103.3 . . . no
C6 H9 H19 149.5 . . . no
C8 H9 H8 96.8 . . . no
C8 H9 H10 53.1 . . . no
C8 H9 H8 122.0 . . . no
C8 H9 H9 128.6 . . . no
C8 H9 C9 31.7 . . . no
C8 H9 C6 138.9 . . . no
C8 H9 C7 143.3 . . . no
C8 H9 C20 114.9 . . . no
C8 H9 H18 97.8 . . . no
C8 H9 C5 58.0 . . . no
C8 H9 C13 14.9 . . . no
C8 H9 C21 117.8 . . . no
C8 H9 H17 59.2 . . . no
C8 H9 C19 130.0 . . . no
C8 H9 H19 104.1 . . . no
H8 H9 H10 149.7 . . . no
H8 H9 H8 115.9 . . . no
H8 H9 H9 61.8 . . . no
H8 H9 C9 128.4 . . . no
H8 H9 C6 102.1 . . . no
H8 H9 C7 75.7 . . . no
H8 H9 C20 107.3 . . . no
H8 H9 H18 106.0 . . . no
H8 H9 C5 38.8 . . . no
H8 H9 C13 81.9 . . . no
H8 H9 C21 128.5 . . . no
H8 H9 H17 88.1 . . . no
H8 H9 C19 87.8 . . . no
H8 H9 H19 142.6 . . . no
H10 H9 H8 83.9 . . . no
H10 H9 H9 132.3 . . . no
H10 H9 C9 21.4 . . . no
H10 H9 C6 101.1 . . . no
H10 H9 C7 125.8 . . . no
H10 H9 C20 90.2 . . . no
H10 H9 H18 83.1 . . . no
H10 H9 C5 111.0 . . . no
H10 H9 C13 67.9 . . . no
H10 H9 C21 75.8 . . . no
H10 H9 H17 78.3 . . . no
H10 H9 C19 112.5 . . . no
H10 H9 H19 60.1 . . . no
H8 H9 H9 54.1 2_666 2_666 2_666 no
H8 H9 C9 99.9 2_666 2_666 2_666 no
H8 H9 C6 18.3 2_666 2_666 2_666 no
H8 H9 C7 42.1 2_666 2_666 2_666 no
H8 H9 C20 99.9 2_666 2_666 2_666 no
H8 H9 H18 115.3 2_666 2_666 2_666 no
H8 H9 C5 135.7 2_666 2_666 2_666 no
H8 H9 C13 130.4 2_666 2_666 2_666 no
H8 H9 C21 78.1 2_666 2_666 2_666 no
H8 H9 H17 154.4 2_666 2_666 2_666 no
H8 H9 C19 99.4 2_666 2_666 2_666 no
H8 H9 H19 78.4 2_666 2_666 2_666 no
H9 H9 C9 136.7 2_666 2_666 2_666 no
H9 H9 C6 42.2 2_666 2_666 2_666 no
H9 H9 C7 18.3 2_666 2_666 2_666 no
H9 H9 C20 115.9 2_666 2_666 2_666 no
H9 H9 H18 131.8 2_666 2_666 2_666 no
H9 H9 C5 89.9 2_666 2_666 2_666 no
H9 H9 C13 120.5 2_666 2_666 2_666 no
H9 H9 C21 111.1 2_666 2_666 2_666 no
H9 H9 H17 148.6 2_666 2_666 2_666 no
H9 H9 C19 97.2 2_666 2_666 2_666 no
H9 H9 H19 121.2 2_666 2_666 2_666 no
C9 H9 C6 118.1 . . . no
C9 H9 C7 138.7 . . . no
C9 H9 C20 101.2 . . . no
C9 H9 H18 89.0 . . . no
C9 H9 C5 89.7 . . . no
C9 H9 C13 46.6 . . . no
C9 H9 C21 93.0 . . . no
C9 H9 H17 68.4 . . . no
C9 H9 C19 123.0 . . . no
C9 H9 H19 77.5 . . . no
C6 H9 C7 26.4 2_666 2_666 2_666 no
C6 H9 C20 93.8 2_666 2_666 2_666 no
C6 H9 H18 111.2 2_666 2_666 2_666 no
C6 H9 C5 131.4 2_666 2_666 2_666 no
C6 H9 C13 144.2 2_666 2_666 2_666 no
C6 H9 C21 76.9 2_666 2_666 2_666 no
C6 H9 H17 156.0 2_666 2_666 2_666 no
C6 H9 C19 87.2 2_666 2_666 2_666 no
C6 H9 H19 82.1 2_666 2_666 2_666 no
C7 H9 C20 101.4 2_666 2_666 2_666 no
C7 H9 H18 118.8 2_666 2_666 2_666 no
C7 H9 C5 107.5 2_666 2_666 2_666 no
C7 H9 C13 137.9 2_666 2_666 2_666 no
C7 H9 C21 93.2 2_666 2_666 2_666 no
C7 H9 H17 152.7 2_666 2_666 2_666 no
C7 H9 C19 86.1 2_666 2_666 2_666 no
C7 H9 H19 102.9 2_666 2_666 2_666 no
C20 H9 H18 17.9 2_666 2_666 2_666 no
C20 H9 C5 120.6 2_666 2_666 2_666 no
C20 H9 C13 119.3 2_666 2_666 2_666 no
C20 H9 C21 25.0 2_666 2_666 2_666 no
C20 H9 H17 62.3 2_666 2_666 2_666 no
C20 H9 C19 22.5 2_666 2_666 2_666 no
C20 H9 H19 35.5 2_666 2_666 2_666 no
H18 H9 C5 108.0 2_666 2_666 2_666 no
H18 H9 C13 101.4 2_666 2_666 2_666 no
H18 H9 C21 37.2 2_666 2_666 2_666 no
H18 H9 H17 44.8 2_666 2_666 2_666 no
H18 H9 C19 34.7 2_666 2_666 2_666 no
H18 H9 H19 41.1 2_666 2_666 2_666 no
C5 H9 C13 43.1 . . . no
C5 H9 C21 145.0 . . . no
C5 H9 H17 68.8 . . . no
C5 H9 C19 111.3 . . . no
C5 H9 H19 145.6 . . . no
C13 H9 C21 128.4 . . . no
C13 H9 H17 58.1 . . . no
C13 H9 C19 128.5 . . . no
C13 H9 H19 116.3 . . . no
C21 H9 H17 79.8 2_666 2_666 2_666 no
C21 H9 C19 40.9 2_666 2_666 2_666 no
C21 H9 H19 15.7 2_666 2_666 2_666 no
H17 H9 C19 71.3 1_655 1_655 1_655 no
H17 H9 H19 76.9 1_655 1_655 1_655 no
C19 H9 H19 55.1 2_666 2_666 2_666 no
C9 H10 C10 35.9 . . . no
C9 H10 C8 36.1 . . . no
C9 H10 H11 60.5 . . . no
C9 H10 H9 89.1 . . . no
C9 H10 H16 121.2 . . . no
C9 H10 C7 67.8 . . . no
C9 H10 C17 128.5 . . . no
C9 H10 H19 139.2 . . . no
C9 H10 C11 21.8 . . . no
C9 H10 C13 21.1 . . . no
C9 H10 H15 164.8 . . . no
C9 H10 H8 123.3 . . . no
C9 H10 H11 100.0 . . . no
C9 H10 C10 108.0 . . . no
C9 H10 C16 149.5 . . . no
C10 H10 C8 72.0 . . . no
C10 H10 H11 24.6 . . . no
C10 H10 H9 125.0 . . . no
C10 H10 H16 89.7 . . . no
C10 H10 C7 103.7 . . . no
C10 H10 C17 93.6 . . . no
C10 H10 H19 139.0 . . . no
C10 H10 C11 14.1 . . . no
C10 H10 C13 57.0 . . . no
C10 H10 H15 129.3 . . . no
C10 H10 H8 147.0 . . . no
C10 H10 H11 103.0 . . . no
C10 H10 C10 101.1 . . . no
C10 H10 C16 113.7 . . . no
C8 H10 H11 96.6 . . . no
C8 H10 H9 53.0 . . . no
C8 H10 H16 147.8 . . . no
C8 H10 C7 31.7 . . . no
C8 H10 C17 161.3 . . . no
C8 H10 H19 118.1 . . . no
C8 H10 C11 57.9 . . . no
C8 H10 C13 15.0 . . . no
C8 H10 H15 158.3 . . . no
C8 H10 H8 92.6 . . . no
C8 H10 H11 93.0 . . . no
C8 H10 C10 107.7 . . . no
C8 H10 C16 173.8 . . . no
H11 H10 H9 149.5 . . . no
H11 H10 H16 67.8 . . . no
H11 H10 C7 128.2 . . . no
H11 H10 C17 69.6 . . . no
H11 H10 H19 125.5 . . . no
H11 H10 C11 38.7 . . . no
H11 H10 C13 81.6 . . . no
H11 H10 H15 104.8 . . . no
H11 H10 H8 149.1 . . . no
H11 H10 H11 102.4 . . . no
H11 H10 C10 94.1 . . . no
H11 H10 C16 89.2 . . . no
H9 H10 H16 137.2 . . . no
H9 H10 C7 21.3 . . . no
H9 H10 C17 139.8 . . . no
H9 H10 H19 76.8 . . . no
H9 H10 C11 110.8 . . . no
H9 H10 C13 67.9 . . . no
H9 H10 H15 105.6 . . . no
H9 H10 H8 48.4 . . . no
H9 H10 H11 81.9 . . . no
H9 H10 C10 95.8 . . . no
H9 H10 C16 121.3 . . . no
H16 H10 C7 150.8 2_656 2_656 2_656 no
H16 H10 C17 15.2 2_656 2_656 2_656 no
H16 H10 H19 60.5 2_656 2_656 2_656 no
H16 H10 C11 102.3 2_656 2_656 2_656 no
H16 H10 C13 138.2 2_656 2_656 2_656 no
H16 H10 H15 44.4 2_656 2_656 2_656 no
H16 H10 H8 115.4 2_656 2_656 2_656 no
H16 H10 H11 117.2 2_656 2_656 2_656 no
H16 H10 C10 101.5 2_656 2_656 2_656 no
H16 H10 C16 33.7 2_656 2_656 2_656 no
C7 H10 C17 159.3 . . . no
C7 H10 H19 94.0 . . . no
C7 H10 C11 89.5 . . . no
C7 H10 C13 46.6 . . . no
C7 H10 H15 126.9 . . . no
C7 H10 H8 65.1 . . . no
C7 H10 H11 85.4 . . . no
C7 H10 C10 101.2 . . . no
C7 H10 C16 142.6 . . . no
C17 H10 H19 65.3 2_656 2_656 2_656 no
C17 H10 C11 107.4 2_656 2_656 2_656 no
C17 H10 C13 148.5 2_656 2_656 2_656 no
C17 H10 H15 36.3 2_656 2_656 2_656 no
C17 H10 H8 105.7 2_656 2_656 2_656 no
C17 H10 H11 101.9 2_656 2_656 2_656 no
C17 H10 C10 86.3 2_656 2_656 2_656 no
C17 H10 C16 22.1 2_656 2_656 2_656 no
H19 H10 C11 142.6 2_666 2_666 2_666 no
H19 H10 C13 128.4 2_666 2_666 2_666 no
H19 H10 H15 44.7 2_666 2_666 2_666 no
H19 H10 H8 73.9 2_666 2_666 2_666 no
H19 H10 H11 115.2 2_666 2_666 2_666 no
H19 H10 C10 111.3 2_666 2_666 2_666 no
H19 H10 C16 56.2 2_666 2_666 2_666 no
C11 H10 C13 42.9 . . . no
C11 H10 H15 143.4 . . . no
C11 H10 H8 139.3 . . . no
C11 H10 H11 102.2 . . . no
C11 H10 C10 104.3 . . . no
C11 H10 C16 127.8 . . . no
C13 H10 H15 172.6 . . . no
C13 H10 H8 105.5 . . . no
C13 H10 H11 96.1 . . . no
C13 H10 C10 108.7 . . . no
C13 H10 C16 170.5 . . . no
H15 H10 H8 71.0 2_656 2_656 2_656 no
H15 H10 H11 86.3 2_656 2_656 2_656 no
H15 H10 C10 75.1 2_656 2_656 2_656 no
H15 H10 C16 15.7 2_656 2_656 2_656 no
H8 H10 H11 47.5 2_666 2_666 2_666 no
H8 H10 C10 55.0 2_666 2_666 2_666 no
H8 H10 C16 83.6 2_666 2_666 2_666 no
H11 H10 C10 16.0 2_656 2_656 2_656 no
H11 H10 C16 88.0 2_656 2_656 2_656 no
C10 H10 C16 74.1 2_656 2_656 2_656 no
C10 H11 C9 35.5 . . . no
C10 H11 C11 36.2 . . . no
C10 H11 H10 60.1 . . . no
C10 H11 H12 60.3 . . . no
C10 H11 H17 143.5 . . . no
C10 H11 H16 113.3 . . . no
C10 H11 H8 108.5 . . . no
C10 H11 H18 113.0 . . . no
C10 H11 C19 158.9 . . . no
C10 H11 C17 126.2 . . . no
C10 H11 C12 22.2 . . . no
C10 H11 C8 21.3 . . . no
C10 H11 C18 150.3 . . . no
C10 H11 H10 87.4 . . . no
C10 H11 C6 112.6 . . . no
C9 H11 C11 71.7 . . . no
C9 H11 H10 24.5 . . . no
C9 H11 H12 95.8 . . . no
C9 H11 H17 130.6 . . . no
C9 H11 H16 81.0 . . . no
C9 H11 H8 132.6 . . . no
C9 H11 H18 140.2 . . . no
C9 H11 C19 134.5 . . . no
C9 H11 C17 91.5 . . . no
C9 H11 C12 57.7 . . . no
C9 H11 C8 14.2 . . . no
C9 H11 C18 115.7 . . . no
C9 H11 H10 80.6 . . . no
C9 H11 C6 140.7 . . . no
C11 H11 H10 96.2 . . . no
C11 H11 H12 24.2 . . . no
C11 H11 H17 130.7 . . . no
C11 H11 H16 143.5 . . . no
C11 H11 H8 80.3 . . . no
C11 H11 H18 81.8 . . . no
C11 H11 C19 144.2 . . . no
C11 H11 C17 159.8 . . . no
C11 H11 C12 14.0 . . . no
C11 H11 C8 57.5 . . . no
C11 H11 C18 168.0 . . . no
C11 H11 H10 95.3 . . . no
C11 H11 C6 80.9 . . . no
H10 H11 H12 120.4 . . . no
H10 H11 H17 113.5 . . . no
H10 H11 H16 59.1 . . . no
H10 H11 H8 141.3 . . . no
H10 H11 H18 150.3 . . . no
H10 H11 C19 112.4 . . . no
H10 H11 C17 67.5 . . . no
H10 H11 C12 82.3 . . . no
H10 H11 C8 38.7 . . . no
H10 H11 C18 91.6 . . . no
H10 H11 H10 77.6 . . . no
H10 H11 C6 151.5 . . . no
H12 H11 H17 113.7 . . . no
H12 H11 H16 155.5 . . . no
H12 H11 H8 62.1 . . . no
H12 H11 H18 61.3 . . . no
H12 H11 C19 123.2 . . . no
H12 H11 C17 166.5 . . . no
H12 H11 C12 38.1 . . . no
H12 H11 C8 81.6 . . . no
H12 H11 C18 146.9 . . . no
H12 H11 H10 99.6 . . . no
H12 H11 C6 60.0 . . . no
H17 H11 H16 55.5 2_656 2_656 2_656 no
H17 H11 H8 96.6 2_656 2_656 2_656 no
H17 H11 H18 52.7 2_656 2_656 2_656 no
H17 H11 C19 16.9 2_656 2_656 2_656 no
H17 H11 C17 53.4 2_656 2_656 2_656 no
H17 H11 C12 138.1 2_656 2_656 2_656 no
H17 H11 C8 138.2 2_656 2_656 2_656 no
H17 H11 C18 37.4 2_656 2_656 2_656 no
H17 H11 H10 128.0 2_656 2_656 2_656 no
H17 H11 C6 88.6 2_656 2_656 2_656 no
H16 H11 H8 136.0 2_656 2_656 2_656 no
H16 H11 H18 106.2 2_656 2_656 2_656 no
H16 H11 C19 53.7 2_656 2_656 2_656 no
H16 H11 C17 16.7 2_656 2_656 2_656 no
H16 H11 C12 132.5 2_656 2_656 2_656 no
H16 H11 C8 94.0 2_656 2_656 2_656 no
H16 H11 C18 37.4 2_656 2_656 2_656 no
H16 H11 H10 103.8 2_656 2_656 2_656 no
H16 H11 C6 133.9 2_656 2_656 2_656 no
H8 H11 H18 67.9 1_545 1_545 1_545 no
H8 H11 C19 89.4 1_545 1_545 1_545 no
H8 H11 C17 119.9 1_545 1_545 1_545 no
H8 H11 C12 91.3 1_545 1_545 1_545 no
H8 H11 C8 124.0 1_545 1_545 1_545 no
H8 H11 C18 99.2 1_545 1_545 1_545 no
H8 H11 H10 64.5 1_545 1_545 1_545 no
H8 H11 C6 10.1 1_545 1_545 1_545 no
H18 H11 C19 62.6 1_645 1_645 1_645 no
H18 H11 C17 106.2 1_645 1_645 1_645 no
H18 H11 C12 93.8 1_645 1_645 1_645 no
H18 H11 C8 130.1 1_645 1_645 1_645 no
H18 H11 C18 86.9 1_645 1_645 1_645 no
H18 H11 H10 132.1 1_645 1_645 1_645 no
H18 H11 C6 57.9 1_645 1_645 1_645 no
C19 H11 C17 45.9 2_656 2_656 2_656 no
C19 H11 C12 154.1 2_656 2_656 2_656 no
C19 H11 C8 146.3 2_656 2_656 2_656 no
C19 H11 C18 24.3 2_656 2_656 2_656 no
C19 H11 H10 111.0 2_656 2_656 2_656 no
C19 H11 C6 83.3 2_656 2_656 2_656 no
C17 H11 C12 147.3 2_656 2_656 2_656 no
C17 H11 C8 105.4 2_656 2_656 2_656 no
C17 H11 C18 24.3 2_656 2_656 2_656 no
C17 H11 H10 92.8 2_656 2_656 2_656 no
C17 H11 C6 119.2 2_656 2_656 2_656 no
C12 H11 C8 43.5 . . . no
C12 H11 C18 168.8 . . . no
C12 H11 H10 92.5 . . . no
C12 H11 C6 93.2 . . . no
C8 H11 C18 129.6 . . . no
C8 H11 H10 83.2 . . . no
C8 H11 C6 130.4 . . . no
C18 H11 H10 95.2 2_656 2_656 2_656 no
C18 H11 C6 96.6 2_656 2_656 2_656 no
H10 H11 C6 74.4 2_656 2_656 2_656 no
C11 H12 C12 35.7 . . . no
C11 H12 C10 36.0 . . . no
C11 H12 H13 60.4 . . . no
C11 H12 H11 60.2 . . . no
C11 H12 H4 126.8 . . . no
C11 H12 H8 111.5 . . . no
C11 H12 H7 141.2 . . . no
C11 H12 H18 120.5 . . . no
C11 H12 H19 110.9 . . . no
C11 H12 C6 128.4 . . . no
C11 H12 C20 132.7 . . . no
C11 H12 C21 126.9 . . . no
C11 H12 C5 146.3 . . . no
C11 H12 C9 22.0 . . . no
C11 H12 C13 21.8 . . . no
C11 H12 C3 123.6 . . . no
C11 H12 H6 114.9 . . . no
C12 H12 C10 71.7 . . . no
C12 H12 H13 24.6 . . . no
C12 H12 H11 96.0 . . . no
C12 H12 H4 91.2 . . . no
C12 H12 H8 134.1 . . . no
C12 H12 H7 125.3 . . . no
C12 H12 H18 143.6 . . . no
C12 H12 H19 104.3 . . . no
C12 H12 C6 147.3 . . . no
C12 H12 C20 143.5 . . . no
C12 H12 C21 120.8 . . . no
C12 H12 C5 141.3 . . . no
C12 H12 C9 57.7 . . . no
C12 H12 C13 14.0 . . . no
C12 H12 C3 87.9 . . . no
C12 H12 H6 80.4 . . . no
C10 H12 H13 96.3 . . . no
C10 H12 H11 24.3 . . . no
C10 H12 H4 162.2 . . . no
C10 H12 H8 84.1 . . . no
C10 H12 H7 133.4 . . . no
C10 H12 H18 90.8 . . . no
C10 H12 H19 109.3 . . . no
C10 H12 C6 99.5 . . . no
C10 H12 C20 107.0 . . . no
C10 H12 C21 117.3 . . . no
C10 H12 C5 124.7 . . . no
C10 H12 C9 14.0 . . . no
C10 H12 C13 57.7 . . . no
C10 H12 C3 159.5 . . . no
C10 H12 H6 148.3 . . . no
H13 H12 H11 120.6 . . . no
H13 H12 H4 66.7 . . . no
H13 H12 H8 140.6 . . . no
H13 H12 H7 107.7 . . . no
H13 H12 H18 146.8 . . . no
H13 H12 H19 96.5 . . . no
H13 H12 C6 143.9 . . . no
H13 H12 C20 135.4 . . . no
H13 H12 C21 109.5 . . . no
H13 H12 C5 124.6 . . . no
H13 H12 C9 82.3 . . . no
H13 H12 C13 38.6 . . . no
H13 H12 C3 63.3 . . . no
H13 H12 H6 56.7 . . . no
H11 H12 H4 171.2 . . . no
H11 H12 H8 66.0 . . . no
H11 H12 H7 118.1 . . . no
H11 H12 H18 70.4 . . . no
H11 H12 H19 103.7 . . . no
H11 H12 C6 79.1 . . . no
H11 H12 C20 87.6 . . . no
H11 H12 C21 105.0 . . . no
H11 H12 C5 105.0 . . . no
H11 H12 C9 38.3 . . . no
H11 H12 C13 82.0 . . . no
H11 H12 C3 175.8 . . . no
H11 H12 H6 164.4 . . . no
H4 H12 H8 105.3 2_657 2_657 2_657 no
H4 H12 H7 53.2 2_657 2_657 2_657 no
H4 H12 H18 106.4 2_657 2_657 2_657 no
H4 H12 H19 79.3 2_657 2_657 2_657 no
H4 H12 C6 92.1 2_657 2_657 2_657 no
H4 H12 C20 89.7 2_657 2_657 2_657 no
H4 H12 C21 75.4 2_657 2_657 2_657 no
H4 H12 C5 66.1 2_657 2_657 2_657 no
H4 H12 C9 148.5 2_657 2_657 2_657 no
H4 H12 C13 105.1 2_657 2_657 2_657 no
H4 H12 C3 7.7 2_657 2_657 2_657 no
H4 H12 H6 23.0 2_657 2_657 2_657 no
H8 H12 H7 52.1 1_545 1_545 1_545 no
H8 H12 H18 72.3 1_545 1_545 1_545 no
H8 H12 H19 120.6 1_545 1_545 1_545 no
H8 H12 C6 17.0 1_545 1_545 1_545 no
H8 H12 C20 80.3 1_545 1_545 1_545 no
H8 H12 C21 104.9 1_545 1_545 1_545 no
H8 H12 C5 40.5 1_545 1_545 1_545 no
H8 H12 C9 94.9 1_545 1_545 1_545 no
H8 H12 C13 126.4 1_545 1_545 1_545 no
H8 H12 C3 112.4 1_545 1_545 1_545 no
H8 H12 H6 126.9 1_545 1_545 1_545 no
H7 H12 H18 90.0 1_545 1_545 1_545 no
H7 H12 H19 106.9 1_545 1_545 1_545 no
H7 H12 C6 40.6 1_545 1_545 1_545 no
H7 H12 C20 83.0 1_545 1_545 1_545 no
H7 H12 C21 91.7 1_545 1_545 1_545 no
H7 H12 C5 16.9 1_545 1_545 1_545 no
H7 H12 C9 139.4 1_545 1_545 1_545 no
H7 H12 C13 133.7 1_545 1_545 1_545 no
H7 H12 C3 60.5 1_545 1_545 1_545 no
H7 H12 H6 75.4 1_545 1_545 1_545 no
H18 H12 H19 50.8 1_645 1_645 1_645 no
H18 H12 C6 65.2 1_645 1_645 1_645 no
H18 H12 C20 17.3 1_645 1_645 1_645 no
H18 H12 C21 40.4 1_645 1_645 1_645 no
H18 H12 C5 74.8 1_645 1_645 1_645 no
H18 H12 C9 102.6 1_645 1_645 1_645 no
H18 H12 C13 136.1 1_645 1_645 1_645 no
H18 H12 C3 105.4 1_645 1_645 1_645 no
H18 H12 H6 103.7 1_645 1_645 1_645 no
H19 H12 C6 108.3 1_645 1_645 1_645 no
H19 H12 C20 40.3 1_645 1_645 1_645 no
H19 H12 C21 17.3 1_645 1_645 1_645 no
H19 H12 C5 101.8 1_645 1_645 1_645 no
H19 H12 C9 110.9 1_645 1_645 1_645 no
H19 H12 C13 107.6 1_645 1_645 1_645 no
H19 H12 C3 73.5 1_645 1_645 1_645 no
H19 H12 H6 63.1 1_645 1_645 1_645 no
C6 H12 C20 69.1 1_545 1_545 1_545 no
C6 H12 C21 91.5 1_545 1_545 1_545 no
C6 H12 C5 25.9 1_545 1_545 1_545 no
C6 H12 C9 111.2 1_545 1_545 1_545 no
C6 H12 C13 142.4 1_545 1_545 1_545 no
C6 H12 C3 98.6 1_545 1_545 1_545 no
C6 H12 H6 112.1 1_545 1_545 1_545 no
C20 H12 C21 25.9 1_645 1_645 1_645 no
C20 H12 C5 70.7 1_645 1_645 1_645 no
C20 H12 C9 117.8 1_645 1_645 1_645 no
C20 H12 C13 142.2 1_645 1_645 1_645 no
C20 H12 C3 88.2 1_645 1_645 1_645 no
C20 H12 H6 86.6 1_645 1_645 1_645 no
C21 H12 C5 84.9 1_645 1_645 1_645 no
C21 H12 C9 122.7 1_645 1_645 1_645 no
C21 H12 C13 124.9 1_645 1_645 1_645 no
C21 H12 C3 71.4 1_645 1_645 1_645 no
C21 H12 H6 65.2 1_645 1_645 1_645 no
C5 H12 C9 134.9 1_545 1_545 1_545 no
C5 H12 C13 147.2 1_545 1_545 1_545 no
C5 H12 C3 72.7 1_545 1_545 1_545 no
C5 H12 H6 86.6 1_545 1_545 1_545 no
C9 H12 C13 43.7 . . . no
C9 H12 C3 145.5 . . . no
C9 H12 H6 135.7 . . . no
C13 H12 C3 101.8 . . . no
C13 H12 H6 93.9 . . . no
C3 H12 H6 15.3 2_657 2_657 2_657 no
C12 H13 C11 35.9 . . . no
C12 H13 C13 36.4 . . . no
C12 H13 H12 60.5 . . . no
C12 H13 H2 113.9 . . . no
C12 H13 N1 99.6 . . . no
C12 H13 C4 68.0 . . . no
C12 H13 H14 105.0 . . . no
C12 H13 H4 122.0 . . . no
C12 H13 C2 110.8 . . . no
C12 H13 H6 139.7 . . . no
C12 H13 C15 88.0 . . . no
C12 H13 C3 136.7 . . . no
C12 H13 C10 21.7 . . . no
C12 H13 C8 21.3 . . . no
C12 H13 O1 116.9 . . . no
C12 H13 H14 158.3 . . . no
C12 H13 H1 123.7 . . . no
C12 H13 H3 99.0 . . . no
C12 H13 C1 109.6 . . . no
C12 H13 N2 151.5 . . . no
C11 H13 C13 72.3 . . . no
C11 H13 H12 24.6 . . . no
C11 H13 H2 133.1 . . . no
C11 H13 N1 135.4 . . . no
C11 H13 C4 103.9 . . . no
C11 H13 H14 112.5 . . . no
C11 H13 H4 86.3 . . . no
C11 H13 C2 139.9 . . . no
C11 H13 H6 106.5 . . . no
C11 H13 C15 101.0 . . . no
C11 H13 C3 100.9 . . . no
C11 H13 C10 14.2 . . . no
C11 H13 C8 57.2 . . . no
C11 H13 O1 93.4 . . . no
C11 H13 H14 160.7 . . . no
C11 H13 H1 152.0 . . . no
C11 H13 H3 127.2 . . . no
C11 H13 C1 143.2 . . . no
C11 H13 N2 118.2 . . . no
C13 H13 H12 96.9 . . . no
C13 H13 H2 88.1 . . . no
C13 H13 N1 63.2 . . . no
C13 H13 C4 31.6 . . . no
C13 H13 H14 91.8 . . . no
C13 H13 H4 158.0 . . . no
C13 H13 C2 78.7 . . . no
C13 H13 H6 162.2 . . . no
C13 H13 C15 75.5 . . . no
C13 H13 C3 172.9 . . . no
C13 H13 C10 58.1 . . . no
C13 H13 C8 15.1 . . . no
C13 H13 O1 132.5 . . . no
C13 H13 H14 123.7 . . . no
C13 H13 H1 90.5 . . . no
C13 H13 H3 69.1 . . . no
C13 H13 C1 74.5 . . . no
C13 H13 N2 162.0 . . . no
H12 H13 H2 136.5 . . . no
H12 H13 N1 160.0 . . . no
H12 H13 C4 128.5 . . . no
H12 H13 H14 112.7 . . . no
H12 H13 H4 61.8 . . . no
H12 H13 C2 152.0 . . . no
H12 H13 H6 83.0 . . . no
H12 H13 C15 108.0 . . . no
H12 H13 C3 76.3 . . . no
H12 H13 C10 38.8 . . . no
H12 H13 C8 81.8 . . . no
H12 H13 O1 76.6 . . . no
H12 H13 H14 137.8 . . . no
H12 H13 H1 156.3 . . . no
H12 H13 H3 141.7 . . . no
H12 H13 C1 162.2 . . . no
H12 H13 N2 94.4 . . . no
H2 H13 N1 48.7 . . . no
H2 H13 C4 66.6 . . . no
H2 H13 H14 110.3 . . . no
H2 H13 H4 110.8 . . . no
H2 H13 C2 17.9 . . . no
H2 H13 H6 80.0 . . . no
H2 H13 C15 115.0 . . . no
H2 H13 C3 95.6 . . . no
H2 H13 C10 126.8 . . . no
H2 H13 C8 99.1 . . . no
H2 H13 O1 129.0 . . . no
H2 H13 H14 63.0 . . . no
H2 H13 H1 20.9 . . . no
H2 H13 H3 20.0 . . . no
H2 H13 C1 59.9 . . . no
H2 H13 N2 93.4 . . . no
N1 H13 C4 31.6 . . . no
N1 H13 H14 70.0 . . . no
N1 H13 H4 138.0 . . . no
N1 H13 C2 30.8 . . . no
N1 H13 H6 116.0 . . . no
N1 H13 C15 68.3 . . . no
N1 H13 C3 123.7 . . . no
N1 H13 C10 121.3 . . . no
N1 H13 C8 78.3 . . . no
N1 H13 O1 115.9 . . . no
N1 H13 H14 61.5 . . . no
N1 H13 H1 35.2 . . . no
N1 H13 H3 34.4 . . . no
N1 H13 C1 18.3 . . . no
N1 H13 N2 104.9 . . . no
C4 H13 H14 78.8 . . . no
C4 H13 H4 168.2 . . . no
C4 H13 C2 52.2 . . . no
C4 H13 H6 145.1 . . . no
C4 H13 C15 67.8 . . . no
C4 H13 C3 155.2 . . . no
C4 H13 C10 89.7 . . . no
C4 H13 C8 46.7 . . . no
C4 H13 O1 130.0 . . . no
C4 H13 H14 92.5 . . . no
C4 H13 H1 62.0 . . . no
C4 H13 H3 46.7 . . . no
C4 H13 C1 44.1 . . . no
C4 H13 N2 134.8 . . . no
H14 H13 H4 91.9 . . . no
H14 H13 C2 95.1 . . . no
H14 H13 H6 104.7 . . . no
H14 H13 C15 17.5 . . . no
H14 H13 C3 92.6 . . . no
H14 H13 C10 110.5 . . . no
H14 H13 C8 97.6 . . . no
H14 H13 O1 51.3 . . . no
H14 H13 H14 60.2 . . . no
H14 H13 H1 89.5 . . . no
H14 H13 H3 103.5 . . . no
H14 H13 C1 53.3 . . . no
H14 H13 N2 70.8 . . . no
H4 H13 C2 122.5 2_657 2_657 2_657 no
H4 H13 H6 30.8 2_657 2_657 2_657 no
H4 H13 C15 104.7 2_657 2_657 2_657 no
H4 H13 C3 16.1 2_657 2_657 2_657 no
H4 H13 C10 100.4 2_657 2_657 2_657 no
H4 H13 C8 143.1 2_657 2_657 2_657 no
H4 H13 O1 41.9 2_657 2_657 2_657 no
H4 H13 H14 76.5 2_657 2_657 2_657 no
H4 H13 H1 111.2 2_657 2_657 2_657 no
H4 H13 H3 130.7 2_657 2_657 2_657 no
H4 H13 C1 124.2 2_657 2_657 2_657 no
H4 H13 N2 33.6 2_657 2_657 2_657 no
C2 H13 H6 93.0 . . . no
C2 H13 C15 97.7 . . . no
C2 H13 C3 106.5 . . . no
C2 H13 C10 129.1 . . . no
C2 H13 C8 92.1 . . . no
C2 H13 O1 126.7 . . . no
C2 H13 H14 59.0 . . . no
C2 H13 H1 13.0 . . . no
C2 H13 H3 12.8 . . . no
C2 H13 C1 42.8 . . . no
C2 H13 N2 97.6 . . . no
H6 H13 C15 121.6 2_657 2_657 2_657 no
H6 H13 C3 17.2 2_657 2_657 2_657 no
H6 H13 C10 119.8 2_657 2_657 2_657 no
H6 H13 C8 156.6 2_657 2_657 2_657 no
H6 H13 O1 65.0 2_657 2_657 2_657 no
H6 H13 H14 62.0 2_657 2_657 2_657 no
H6 H13 H1 83.1 2_657 2_657 2_657 no
H6 H13 H3 100.0 2_657 2_657 2_657 no
H6 H13 C1 110.0 2_657 2_657 2_657 no
H6 H13 N2 33.9 2_657 2_657 2_657 no
C15 H13 C3 108.2 . . . no
C15 H13 C10 96.1 . . . no
C15 H13 C8 80.2 . . . no
C15 H13 O1 62.9 . . . no
C15 H13 H14 75.5 . . . no
C15 H13 H1 95.7 . . . no
C15 H13 H3 102.7 . . . no
C15 H13 C1 55.1 . . . no
C15 H13 N2 87.7 . . . no
C3 H13 C10 115.0 2_657 2_657 2_657 no
C3 H13 C8 158.0 2_657 2_657 2_657 no
C3 H13 O1 48.3 2_657 2_657 2_657 no
C3 H13 H14 63.4 2_657 2_657 2_657 no
C3 H13 H1 95.1 2_657 2_657 2_657 no
C3 H13 H3 115.1 2_657 2_657 2_657 no
C3 H13 C1 112.6 2_657 2_657 2_657 no
C3 H13 N2 24.1 2_657 2_657 2_657 no
C10 H13 C8 43.0 . . . no
C10 H13 O1 103.1 . . . no
C10 H13 H14 169.7 . . . no
C10 H13 H1 142.1 . . . no
C10 H13 H3 116.5 . . . no
C10 H13 C1 130.2 . . . no
C10 H13 N2 131.7 . . . no
C8 H13 O1 127.7 . . . no
C8 H13 H14 138.4 . . . no
C8 H13 H1 104.5 . . . no
C8 H13 H3 81.4 . . . no
C8 H13 C1 89.1 . . . no
C8 H13 N2 165.5 . . . no
O1 H13 H14 67.9 2_657 2_657 2_657 no
O1 H13 H1 114.3 2_657 2_657 2_657 no
O1 H13 H3 139.4 2_657 2_657 2_657 no
O1 H13 C1 97.6 2_657 2_657 2_657 no
O1 H13 N2 38.0 2_657 2_657 2_657 no
H14 H13 H1 46.4 2_657 2_657 2_657 no
H14 H13 H3 71.8 2_657 2_657 2_657 no
H14 H13 C1 49.3 2_657 2_657 2_657 no
H14 H13 N2 43.5 2_657 2_657 2_657 no
H1 H13 H3 25.6 . . . no
H1 H13 C1 41.2 . . . no
H1 H13 N2 84.7 . . . no
H3 H13 C1 50.2 . . . no
H3 H13 N2 109.4 . . . no
C1 H13 N2 90.7 . . . no
C15 H14 C14 36.5 . . . no
C15 H14 C16 35.4 . . . no
C15 H14 H15 59.1 . . . no
C15 H14 N2 70.2 . . . no
C15 H14 O1 128.4 . . . no
C15 H14 H1 106.5 . . . no
C15 H14 H13 105.4 . . . no
C15 H14 C1 151.8 . . . no
C15 H14 C1 92.6 . . . no
C15 H14 N1 92.3 . . . no
C15 H14 C2 118.0 . . . no
C15 H14 H14 150.1 . . . no
C15 H14 H2 109.9 . . . no
C15 H14 N1 145.5 . . . no
C15 H14 C12 88.3 . . . no
C15 H14 C17 21.1 . . . no
C15 H14 H6 72.9 . . . no
C15 H14 C23 22.8 . . . no
C15 H14 H13 125.8 . . . no
C15 H14 C4 71.7 . . . no
C15 H14 C3 75.8 . . . no
C15 H14 C13 70.9 . . . no
C14 H14 C16 71.9 . . . no
C14 H14 H15 95.7 . . . no
C14 H14 N2 33.7 . . . no
C14 H14 O1 164.9 . . . no
C14 H14 H1 126.1 . . . no
C14 H14 H13 104.3 . . . no
C14 H14 C1 169.2 . . . no
C14 H14 C1 57.4 . . . no
C14 H14 N1 65.6 . . . no
C14 H14 C2 127.0 . . . no
C14 H14 H14 114.3 . . . no
C14 H14 H2 110.5 . . . no
C14 H14 N1 144.3 . . . no
C14 H14 C12 93.1 . . . no
C14 H14 C17 57.6 . . . no
C14 H14 H6 48.9 . . . no
C14 H14 C23 13.8 . . . no
C14 H14 H13 100.3 . . . no
C14 H14 C4 55.0 . . . no
C14 H14 C3 44.3 . . . no
C14 H14 C13 69.2 . . . no
C16 H14 H15 23.8 . . . no
C16 H14 N2 105.5 . . . no
C16 H14 O1 93.1 . . . no
C16 H14 H1 84.5 . . . no
C16 H14 H13 98.8 . . . no
C16 H14 C1 117.2 . . . no
C16 H14 C1 126.0 . . . no
C16 H14 N1 116.4 . . . no
C16 H14 C2 100.9 . . . no
C16 H14 H14 168.3 . . . no
C16 H14 H2 103.5 . . . no
C16 H14 N1 122.8 . . . no
C16 H14 C12 82.5 . . . no
C16 H14 C17 14.3 . . . no
C16 H14 H6 100.8 . . . no
C16 H14 C23 58.1 . . . no
C16 H14 H13 141.1 . . . no
C16 H14 C4 91.8 . . . no
C16 H14 C3 108.4 . . . no
C16 H14 C13 78.1 . . . no
H15 H14 N2 129.3 . . . no
H15 H14 O1 69.3 . . . no
H15 H14 H1 69.2 . . . no
H15 H14 H13 93.6 . . . no
H15 H14 C1 93.5 . . . no
H15 H14 C1 147.8 . . . no
H15 H14 N1 130.2 . . . no
H15 H14 C2 86.4 . . . no
H15 H14 H14 148.4 . . . no
H15 H14 H2 95.2 . . . no
H15 H14 N1 102.7 . . . no
H15 H14 C12 81.1 . . . no
H15 H14 C17 38.1 . . . no
H15 H14 H6 118.1 . . . no
H15 H14 C23 81.9 . . . no
H15 H14 H13 137.3 . . . no
H15 H14 C4 106.4 . . . no
H15 H14 C3 129.2 . . . no
H15 H14 C13 86.6 . . . no
N2 H14 O1 161.4 . . . no
N2 H14 H1 129.1 . . . no
N2 H14 H13 100.9 . . . no
N2 H14 C1 136.6 . . . no
N2 H14 C1 28.3 . . . no
N2 H14 N1 48.9 . . . no
N2 H14 C2 118.4 . . . no
N2 H14 H14 81.4 . . . no
N2 H14 H2 101.0 . . . no
N2 H14 N1 119.5 . . . no
N2 H14 C12 99.2 . . . no
N2 H14 C17 91.2 . . . no
N2 H14 H6 37.5 . . . no
N2 H14 C23 47.5 . . . no
N2 H14 H13 73.1 . . . no
N2 H14 C4 54.8 . . . no
N2 H14 C3 22.9 . . . no
N2 H14 C13 77.8 . . . no
O1 H14 H1 50.6 2_657 2_657 2_657 no
O1 H14 H13 76.7 2_657 2_657 2_657 no
O1 H14 C1 25.1 2_657 2_657 2_657 no
O1 H14 C1 136.3 2_657 2_657 2_657 no
O1 H14 N1 123.1 2_657 2_657 2_657 no
O1 H14 C2 55.2 2_657 2_657 2_657 no
O1 H14 H14 80.4 2_657 2_657 2_657 no
O1 H14 H2 73.1 2_657 2_657 2_657 no
O1 H14 N1 45.7 2_657 2_657 2_657 no
O1 H14 C12 83.9 2_657 2_657 2_657 no
O1 H14 C17 107.4 2_657 2_657 2_657 no
O1 H14 H6 138.6 2_657 2_657 2_657 no
O1 H14 C23 151.1 2_657 2_657 2_657 no
O1 H14 H13 91.9 2_657 2_657 2_657 no
O1 H14 C4 126.9 2_657 2_657 2_657 no
O1 H14 C3 147.6 2_657 2_657 2_657 no
O1 H14 C13 107.7 2_657 2_657 2_657 no
H1 H14 H13 127.2 2_657 2_657 2_657 no
H1 H14 C1 52.6 2_657 2_657 2_657 no
H1 H14 C1 139.6 2_657 2_657 2_657 no
H1 H14 N1 159.1 2_657 2_657 2_657 no
H1 H14 C2 17.2 2_657 2_657 2_657 no
H1 H14 H14 98.5 2_657 2_657 2_657 no
H1 H14 H2 30.0 2_657 2_657 2_657 no
H1 H14 N1 40.2 2_657 2_657 2_657 no
H1 H14 C12 131.7 2_657 2_657 2_657 no
H1 H14 C17 93.8 2_657 2_657 2_657 no
H1 H14 H6 91.9 2_657 2_657 2_657 no
H1 H14 C23 120.3 2_657 2_657 2_657 no
H1 H14 H13 69.4 2_657 2_657 2_657 no
H1 H14 C4 175.3 2_657 2_657 2_657 no
H1 H14 C3 106.3 2_657 2_657 2_657 no
H1 H14 C13 151.5 2_657 2_657 2_657 no
H13 H14 C1 80.9 . . . no
H13 H14 C1 78.4 . . . no
H13 H14 N1 52.7 . . . no
H13 H14 C2 128.5 . . . no
H13 H14 H14 70.3 . . . no
H13 H14 H2 143.0 . . . no
H13 H14 N1 104.8 . . . no
H13 H14 C12 17.6 . . . no
H13 H14 C17 101.7 . . . no
H13 H14 H6 137.6 . . . no
H13 H14 C23 104.9 . . . no
H13 H14 H13 119.8 . . . no
H13 H14 C4 50.4 . . . no
H13 H14 C3 121.7 . . . no
H13 H14 C13 36.7 . . . no
C1 H14 C1 115.5 2_657 2_657 2_657 no
C1 H14 N1 112.2 2_657 2_657 2_657 no
C1 H14 C2 47.8 2_657 2_657 2_657 no
C1 H14 H14 58.1 2_657 2_657 2_657 no
C1 H14 H2 62.8 2_657 2_657 2_657 no
C1 H14 N1 26.3 2_657 2_657 2_657 no
C1 H14 C12 94.1 2_657 2_657 2_657 no
C1 H14 C17 131.4 2_657 2_657 2_657 no
C1 H14 H6 121.1 2_657 2_657 2_657 no
C1 H14 C23 172.8 2_657 2_657 2_657 no
C1 H14 H13 68.9 2_657 2_657 2_657 no
C1 H14 C4 127.4 2_657 2_657 2_657 no
C1 H14 C3 124.9 2_657 2_657 2_657 no
C1 H14 C13 117.2 2_657 2_657 2_657 no
C1 H14 N1 26.8 . . . no
C1 H14 C2 123.1 . . . no
C1 H14 H14 57.5 . . . no
C1 H14 H2 110.1 . . . no
C1 H14 N1 109.6 . . . no
C1 H14 C12 83.0 . . . no
C1 H14 C17 112.5 . . . no
C1 H14 H6 59.6 . . . no
C1 H14 C23 70.4 . . . no
C1 H14 H13 70.5 . . . no
C1 H14 C4 45.1 . . . no
C1 H14 C3 43.8 . . . no
C1 H14 C13 68.3 . . . no
N1 H14 C2 142.4 . . . no
N1 H14 H14 60.9 . . . no
N1 H14 H2 134.3 . . . no
N1 H14 N1 119.4 . . . no
N1 H14 C12 56.2 . . . no
N1 H14 C17 106.8 . . . no
N1 H14 H6 84.9 . . . no
N1 H14 C23 75.0 . . . no
N1 H14 H13 92.4 . . . no
N1 H14 C4 24.7 . . . no
N1 H14 C3 69.0 . . . no
N1 H14 C13 44.0 . . . no
C2 H14 H14 83.4 2_657 2_657 2_657 no
C2 H14 H2 17.9 2_657 2_657 2_657 no
C2 H14 N1 27.5 2_657 2_657 2_657 no
C2 H14 C12 139.0 2_657 2_657 2_657 no
C2 H14 C17 108.9 2_657 2_657 2_657 no
C2 H14 H6 83.7 2_657 2_657 2_657 no
C2 H14 C23 126.0 2_657 2_657 2_657 no
C2 H14 H13 52.6 2_657 2_657 2_657 no
C2 H14 C4 167.0 2_657 2_657 2_657 no
C2 H14 C3 96.0 2_657 2_657 2_657 no
C2 H14 C13 162.9 2_657 2_657 2_657 no
H14 H14 H2 84.0 2_657 2_657 2_657 no
H14 H14 N1 58.5 2_657 2_657 2_657 no
H14 H14 C12 87.2 2_657 2_657 2_657 no
H14 H14 C17 167.6 2_657 2_657 2_657 no
H14 H14 H6 90.4 2_657 2_657 2_657 no
H14 H14 C23 127.7 2_657 2_657 2_657 no
H14 H14 H13 49.5 2_657 2_657 2_657 no
H14 H14 C4 84.5 2_657 2_657 2_657 no
H14 H14 C3 81.7 2_657 2_657 2_657 no
H14 H14 C13 94.6 2_657 2_657 2_657 no
H2 H14 N1 38.2 2_657 2_657 2_657 no
H2 H14 C12 156.4 2_657 2_657 2_657 no
H2 H14 C17 107.2 2_657 2_657 2_657 no
H2 H14 H6 65.8 2_657 2_657 2_657 no
H2 H14 C23 111.9 2_657 2_657 2_657 no
H2 H14 H13 42.2 2_657 2_657 2_657 no
H2 H14 C4 154.6 2_657 2_657 2_657 no
H2 H14 C3 78.3 2_657 2_657 2_657 no
H2 H14 C13 178.3 2_657 2_657 2_657 no
N1 H14 C12 119.6 2_657 2_657 2_657 no
N1 H14 C17 133.8 2_657 2_657 2_657 no
N1 H14 H6 95.4 2_657 2_657 2_657 no
N1 H14 C23 149.6 2_657 2_657 2_657 no
N1 H14 H13 46.6 2_657 2_657 2_657 no
N1 H14 C4 142.3 2_657 2_657 2_657 no
N1 H14 C3 101.9 2_657 2_657 2_657 no
N1 H14 C13 141.4 2_657 2_657 2_657 no
C12 H14 C17 84.2 . . . no
C12 H14 H6 136.2 . . . no
C12 H14 C23 90.7 . . . no
C12 H14 H13 136.4 . . . no
C12 H14 C4 44.6 . . . no
C12 H14 C3 122.0 . . . no
C12 H14 C13 24.0 . . . no
C17 H14 H6 89.7 . . . no
C17 H14 C23 43.8 . . . no
C17 H14 H13 137.5 . . . no
C17 H14 C4 83.2 . . . no
C17 H14 C3 95.3 . . . no
C17 H14 C13 74.1 . . . no
H6 H14 C23 57.5 . . . no
H6 H14 H13 53.8 . . . no
H6 H14 C4 91.7 . . . no
H6 H14 C3 15.9 . . . no
H6 H14 C13 113.3 . . . no
C23 H14 H13 110.9 . . . no
C23 H14 C4 59.6 . . . no
C23 H14 C3 56.0 . . . no
C23 H14 C13 68.2 . . . no
H13 H14 C4 115.3 2_657 2_657 2_657 no
H13 H14 C3 56.1 2_657 2_657 2_657 no
H13 H14 C13 136.1 2_657 2_657 2_657 no
C4 H14 C3 77.6 . . . no
C4 H14 C13 23.9 . . . no
C3 H14 C13 100.5 . . . no
C16 H15 C17 35.5 . . . no
C16 H15 C15 36.0 . . . no
C16 H15 H16 60.5 . . . no
C16 H15 H14 59.5 . . . no
C16 H15 H19 130.5 . . . no
C16 H15 O1 119.4 . . . no
C16 H15 H20 161.3 . . . no
C16 H15 H1 101.6 . . . no
C16 H15 C21 144.0 . . . no
C16 H15 C14 21.9 . . . no
C16 H15 C18 21.6 . . . no
C16 H15 H10 96.4 . . . no
C16 H15 C22 163.3 . . . no
C17 H15 C15 71.5 . . . no
C17 H15 H16 25.0 . . . no
C17 H15 H14 95.0 . . . no
C17 H15 H19 97.8 . . . no
C17 H15 O1 154.8 . . . no
C17 H15 H20 147.6 . . . no
C17 H15 H1 124.2 . . . no
C17 H15 C21 110.8 . . . no
C17 H15 C14 57.3 . . . no
C17 H15 C18 13.9 . . . no
C17 H15 H10 67.0 . . . no
C17 H15 C22 134.4 . . . no
C15 H15 H16 96.5 . . . no
C15 H15 H14 23.6 . . . no
C15 H15 H19 156.0 . . . no
C15 H15 O1 83.4 . . . no
C15 H15 H20 133.2 . . . no
C15 H15 H1 75.2 . . . no
C15 H15 C21 162.7 . . . no
C15 H15 C14 14.1 . . . no
C15 H15 C18 57.5 . . . no
C15 H15 H10 126.1 . . . no
C15 H15 C22 148.3 . . . no
H16 H15 H14 120.0 . . . no
H16 H15 H19 74.3 . . . no
H16 H15 O1 179.6 . . . no
H16 H15 H20 125.1 . . . no
H16 H15 H1 133.7 . . . no
H16 H15 C21 86.7 . . . no
H16 H15 C14 82.3 . . . no
H16 H15 C18 38.9 . . . no
H16 H15 H10 48.4 . . . no
H16 H15 C22 110.5 . . . no
H14 H15 H19 155.0 . . . no
H14 H15 O1 59.8 . . . no
H14 H15 H20 111.5 . . . no
H14 H15 H1 60.1 . . . no
H14 H15 C21 148.9 . . . no
H14 H15 C14 37.7 . . . no
H14 H15 C18 81.1 . . . no
H14 H15 H10 141.2 . . . no
H14 H15 C22 127.0 . . . no
H19 H15 O1 106.0 1_545 1_545 1_545 no
H19 H15 H20 50.8 1_545 1_545 1_545 no
H19 H15 H1 94.9 1_545 1_545 1_545 no
H19 H15 C21 13.5 1_545 1_545 1_545 no
H19 H15 C14 148.0 1_545 1_545 1_545 no
H19 H15 C18 110.7 1_545 1_545 1_545 no
H19 H15 H10 63.9 1_545 1_545 1_545 no
H19 H15 C22 36.6 1_545 1_545 1_545 no
O1 H15 H20 55.2 2_657 2_657 2_657 no
O1 H15 H1 46.6 2_657 2_657 2_657 no
O1 H15 C21 93.5 2_657 2_657 2_657 no
O1 H15 C14 97.5 2_657 2_657 2_657 no
O1 H15 C18 140.9 2_657 2_657 2_657 no
O1 H15 H10 131.4 2_657 2_657 2_657 no
O1 H15 C22 69.8 2_657 2_657 2_657 no
H20 H15 H1 61.0 1_545 1_545 1_545 no
H20 H15 C21 38.7 1_545 1_545 1_545 no
H20 H15 C14 145.8 1_545 1_545 1_545 no
H20 H15 C18 157.8 1_545 1_545 1_545 no
H20 H15 H10 99.3 1_545 1_545 1_545 no
H20 H15 C22 15.4 1_545 1_545 1_545 no
H1 H15 C21 90.3 2_657 2_657 2_657 no
H1 H15 C14 85.5 2_657 2_657 2_657 no
H1 H15 C18 115.9 2_657 2_657 2_657 no
H1 H15 H10 158.3 2_657 2_657 2_657 no
H1 H15 C22 74.1 2_657 2_657 2_657 no
C21 H15 C14 160.2 1_545 1_545 1_545 no
C21 H15 C18 124.0 1_545 1_545 1_545 no
C21 H15 H10 68.0 1_545 1_545 1_545 no
C21 H15 C22 23.8 1_545 1_545 1_545 no
C14 H15 C18 43.4 . . . no
C14 H15 H10 114.8 . . . no
C14 H15 C22 159.5 . . . no
C18 H15 H10 78.5 . . . no
C18 H15 C22 147.0 . . . no
H10 H15 C22 85.2 2_656 2_656 2_656 no
C17 H16 C16 35.2 . . . no
C17 H16 C18 36.4 . . . no
C17 H16 H15 59.8 . . . no
C17 H16 H17 89.9 . . . no
C17 H16 H10 123.3 . . . no
C17 H16 C19 68.1 . . . no
C17 H16 H11 111.8 . . . no
C17 H16 H19 112.0 . . . no
C17 H16 C9 130.6 . . . no
C17 H16 C10 124.3 . . . no
C17 H16 C15 21.1 . . . no
C17 H16 C23 21.8 . . . no
C17 H16 C12 107.2 . . . no
C17 H16 C11 127.9 . . . no
C17 H16 H2 59.0 . . . no
C16 H16 C18 71.7 . . . no
C16 H16 H15 24.5 . . . no
C16 H16 H17 125.1 . . . no
C16 H16 H10 103.5 . . . no
C16 H16 C19 103.3 . . . no
C16 H16 H11 126.4 . . . no
C16 H16 H19 78.2 . . . no
C16 H16 C9 117.4 . . . no
C16 H16 C10 129.2 . . . no
C16 H16 C15 14.2 . . . no
C16 H16 C23 57.0 . . . no
C16 H16 C12 107.4 . . . no
C16 H16 C11 118.0 . . . no
C16 H16 H2 65.8 . . . no
C18 H16 H15 96.2 . . . no
C18 H16 H17 53.4 . . . no
C18 H16 H10 132.4 . . . no
C18 H16 C19 31.7 . . . no
C18 H16 H11 90.8 . . . no
C18 H16 H19 145.2 . . . no
C18 H16 C9 127.6 . . . no
C18 H16 C10 106.8 . . . no
C18 H16 C15 57.5 . . . no
C18 H16 C23 14.6 . . . no
C18 H16 C12 99.3 . . . no
C18 H16 C11 121.0 . . . no
C18 H16 H2 64.0 . . . no
H15 H16 H17 149.6 . . . no
H15 H16 H10 87.2 . . . no
H15 H16 C19 127.9 . . . no
H15 H16 H11 128.1 . . . no
H15 H16 H19 55.0 . . . no
H15 H16 C9 102.5 . . . no
H15 H16 C10 122.4 . . . no
H15 H16 C15 38.7 . . . no
H15 H16 C23 81.6 . . . no
H15 H16 C12 104.0 . . . no
H15 H16 C11 105.5 . . . no
H15 H16 H2 76.2 . . . no
H17 H16 H10 112.9 . . . no
H17 H16 C19 21.8 . . . no
H17 H16 H11 60.9 . . . no
H17 H16 H19 151.5 . . . no
H17 H16 C9 98.1 . . . no
H17 H16 C10 73.7 . . . no
H17 H16 C15 110.9 . . . no
H17 H16 C23 68.1 . . . no
H17 H16 C12 83.1 . . . no
H17 H16 C11 92.3 . . . no
H17 H16 H2 87.9 . . . no
H10 H16 C19 124.3 2_656 2_656 2_656 no
H10 H16 H11 53.1 2_656 2_656 2_656 no
H10 H16 H19 71.1 2_656 2_656 2_656 no
H10 H16 C9 15.5 2_656 2_656 2_656 no
H10 H16 C10 39.2 2_656 2_656 2_656 no
H10 H16 C15 113.2 2_656 2_656 2_656 no
H10 H16 C23 131.7 2_656 2_656 2_656 no
H10 H16 C12 125.9 2_656 2_656 2_656 no
H10 H16 C11 103.3 2_656 2_656 2_656 no
H10 H16 H2 158.6 2_656 2_656 2_656 no
C19 H16 H11 71.7 . . . no
C19 H16 H19 162.6 . . . no
C19 H16 C9 111.8 . . . no
C19 H16 C10 87.0 . . . no
C19 H16 C15 89.1 . . . no
C19 H16 C23 46.3 . . . no
C19 H16 C12 89.9 . . . no
C19 H16 C11 105.4 . . . no
C19 H16 H2 77.0 . . . no
H11 H16 H19 121.6 2_656 2_656 2_656 no
H11 H16 C9 40.2 2_656 2_656 2_656 no
H11 H16 C10 16.2 2_656 2_656 2_656 no
H11 H16 C15 122.9 2_656 2_656 2_656 no
H11 H16 C23 100.2 2_656 2_656 2_656 no
H11 H16 C12 125.5 2_656 2_656 2_656 no
H11 H16 C11 114.4 2_656 2_656 2_656 no
H11 H16 H2 148.3 2_656 2_656 2_656 no
H19 H16 C9 81.8 1_545 1_545 1_545 no
H19 H16 C10 105.6 1_545 1_545 1_545 no
H19 H16 C15 91.5 1_545 1_545 1_545 no
H19 H16 C23 132.0 1_545 1_545 1_545 no
H19 H16 C12 73.3 1_545 1_545 1_545 no
H19 H16 C11 60.1 1_545 1_545 1_545 no
H19 H16 H2 88.2 1_545 1_545 1_545 no
C9 H16 C10 24.9 2_656 2_656 2_656 no
C9 H16 C15 125.4 2_656 2_656 2_656 no
C9 H16 C23 131.9 2_656 2_656 2_656 no
C9 H16 C12 122.1 2_656 2_656 2_656 no
C9 H16 C11 100.5 2_656 2_656 2_656 no
C9 H16 H2 168.3 2_656 2_656 2_656 no
C10 H16 C15 130.4 2_656 2_656 2_656 no
C10 H16 C23 115.5 2_656 2_656 2_656 no
C10 H16 C12 122.4 2_656 2_656 2_656 no
C10 H16 C11 106.1 2_656 2_656 2_656 no
C10 H16 H2 161.0 2_656 2_656 2_656 no
C15 H16 C23 42.8 . . . no
C15 H16 C12 106.9 . . . no
C15 H16 C11 122.5 . . . no
C15 H16 H2 60.5 . . . no
C23 H16 C12 102.4 . . . no
C23 H16 C11 125.0 . . . no
C23 H16 H2 59.7 . . . no
C12 H16 C11 22.6 1_455 1_455 1_455 no
C12 H16 H2 48.3 1_455 1_455 1_455 no
C11 H16 H2 69.1 1_455 1_455 1_455 no
C19 H17 C20 35.6 . . . no
C19 H17 C18 36.1 . . . no
C19 H17 H18 60.1 . . . no
C19 H17 H16 89.5 . . . no
C19 H17 H18 125.0 . . . no
C19 H17 H11 112.1 . . . no
C19 H17 C17 67.7 . . . no
C19 H17 C8 125.1 . . . no
C19 H17 C7 118.4 . . . no
C19 H17 C13 103.2 . . . no
C19 H17 C21 21.5 . . . no
C19 H17 C23 21.3 . . . no
C19 H17 C20 125.0 . . . no
C19 H17 H9 127.9 . . . no
C19 H17 C10 121.2 . . . no
C19 H17 C9 145.4 . . . no
C19 H17 C6 96.0 . . . no
C20 H17 C18 71.7 . . . no
C20 H17 H18 24.5 . . . no
C20 H17 H16 125.1 . . . no
C20 H17 H18 95.5 . . . no
C20 H17 H11 125.2 . . . no
C20 H17 C17 103.3 . . . no
C20 H17 C8 116.1 . . . no
C20 H17 C7 95.7 . . . no
C20 H17 C13 107.4 . . . no
C20 H17 C21 14.1 . . . no
C20 H17 C23 56.8 . . . no
C20 H17 C20 92.7 . . . no
C20 H17 H9 98.6 . . . no
C20 H17 C10 134.3 . . . no
C20 H17 C9 138.6 . . . no
C20 H17 C6 74.6 . . . no
C18 H17 H18 96.2 . . . no
C18 H17 H16 53.4 . . . no
C18 H17 H18 148.0 . . . no
C18 H17 H11 92.6 . . . no
C18 H17 C17 31.6 . . . no
C18 H17 C8 118.6 . . . no
C18 H17 C7 131.5 . . . no
C18 H17 C13 93.0 . . . no
C18 H17 C21 57.6 . . . no
C18 H17 C23 14.9 . . . no
C18 H17 C20 153.5 . . . no
C18 H17 H9 147.4 . . . no
C18 H17 C10 98.6 . . . no
C18 H17 C9 125.0 . . . no
C18 H17 C6 115.2 . . . no
H18 H17 H16 149.6 . . . no
H18 H17 H18 74.2 . . . no
H18 H17 H11 125.6 . . . no
H18 H17 C17 127.8 . . . no
H18 H17 C8 104.7 . . . no
H18 H17 C7 79.4 . . . no
H18 H17 C13 107.0 . . . no
H18 H17 C21 38.7 . . . no
H18 H17 C23 81.4 . . . no
H18 H17 C20 70.0 . . . no
H18 H17 H9 77.8 . . . no
H18 H17 C10 131.6 . . . no
H18 H17 C9 122.5 . . . no
H18 H17 C6 62.5 . . . no
H16 H17 H18 130.8 . . . no
H16 H17 H11 63.6 . . . no
H16 H17 C17 21.8 . . . no
H16 H17 C8 92.0 . . . no
H16 H17 C7 118.9 . . . no
H16 H17 C13 77.7 . . . no
H16 H17 C21 111.0 . . . no
H16 H17 C23 68.3 . . . no
H16 H17 C20 137.1 . . . no
H16 H17 H9 126.7 . . . no
H16 H17 C10 62.8 . . . no
H16 H17 C9 81.7 . . . no
H16 H17 C6 125.9 . . . no
H18 H17 H11 70.6 2_566 2_566 2_566 no
H18 H17 C17 144.8 2_566 2_566 2_566 no
H18 H17 C8 93.4 2_566 2_566 2_566 no
H18 H17 C7 77.7 2_566 2_566 2_566 no
H18 H17 C13 119.0 2_566 2_566 2_566 no
H18 H17 C21 107.7 2_566 2_566 2_566 no
H18 H17 C23 141.1 2_566 2_566 2_566 no
H18 H17 C20 8.6 2_566 2_566 2_566 no
H18 H17 H9 61.7 2_566 2_566 2_566 no
H18 H17 C10 69.0 2_566 2_566 2_566 no
H18 H17 C9 84.3 2_566 2_566 2_566 no
H18 H17 C6 87.9 2_566 2_566 2_566 no
H11 H17 C17 74.3 2_656 2_656 2_656 no
H11 H17 C8 117.4 2_656 2_656 2_656 no
H11 H17 C7 129.3 2_656 2_656 2_656 no
H11 H17 C13 126.0 2_656 2_656 2_656 no
H11 H17 C21 121.8 2_656 2_656 2_656 no
H11 H17 C23 101.7 2_656 2_656 2_656 no
H11 H17 C20 78.8 2_656 2_656 2_656 no
H11 H17 H9 117.2 2_656 2_656 2_656 no
H11 H17 C10 9.6 2_656 2_656 2_656 no
H11 H17 C9 93.8 2_656 2_656 2_656 no
H11 H17 C6 151.0 2_656 2_656 2_656 no
C17 H17 C8 104.3 . . . no
C17 H17 C7 128.5 . . . no
C17 H17 C13 83.5 . . . no
C17 H17 C21 89.2 . . . no
C17 H17 C23 46.4 . . . no
C17 H17 C20 153.1 . . . no
C17 H17 H9 141.3 . . . no
C17 H17 C10 76.7 . . . no
C17 H17 C9 99.9 . . . no
C17 H17 C6 125.5 . . . no
C8 H17 C7 26.9 1_455 1_455 1_455 no
C8 H17 C13 25.7 1_455 1_455 1_455 no
C8 H17 C21 120.8 1_455 1_455 1_455 no
C8 H17 C23 122.2 1_455 1_455 1_455 no
C8 H17 C20 87.3 1_455 1_455 1_455 no
C8 H17 H9 37.0 1_455 1_455 1_455 no
C8 H17 C10 107.8 1_455 1_455 1_455 no
C8 H17 C9 23.6 1_455 1_455 1_455 no
C8 H17 C6 42.7 1_455 1_455 1_455 no
C7 H17 C13 45.1 1_455 1_455 1_455 no
C7 H17 C21 104.9 1_455 1_455 1_455 no
C7 H17 C23 127.2 1_455 1_455 1_455 no
C7 H17 C20 69.8 1_455 1_455 1_455 no
C7 H17 H9 16.1 1_455 1_455 1_455 no
C7 H17 C10 120.4 1_455 1_455 1_455 no
C7 H17 C9 43.7 1_455 1_455 1_455 no
C7 H17 C6 22.6 1_455 1_455 1_455 no
C13 H17 C21 106.1 1_455 1_455 1_455 no
C13 H17 C23 96.8 1_455 1_455 1_455 no
C13 H17 C20 112.4 1_455 1_455 1_455 no
C13 H17 H9 59.4 1_455 1_455 1_455 no
C13 H17 C10 117.8 1_455 1_455 1_455 no
C13 H17 C9 42.3 1_455 1_455 1_455 no
C13 H17 C6 48.6 1_455 1_455 1_455 no
C21 H17 C23 42.7 . . . no
C21 H17 C20 105.9 . . . no
C21 H17 H9 110.3 . . . no
C21 H17 C10 131.4 . . . no
C21 H17 C9 144.4 . . . no
C21 H17 C6 82.6 . . . no
C23 H17 C20 143.6 . . . no
C23 H17 H9 141.1 . . . no
C23 H17 C10 109.1 . . . no
C23 H17 C9 134.7 . . . no
C23 H17 C6 107.2 . . . no
C20 H17 H9 54.0 2_566 2_566 2_566 no
C20 H17 C10 76.6 2_566 2_566 2_566 no
C20 H17 C9 80.9 2_566 2_566 2_566 no
C20 H17 C6 79.3 2_566 2_566 2_566 no
H9 H17 C10 109.3 1_455 1_455 1_455 no
H9 H17 C9 45.4 1_455 1_455 1_455 no
H9 H17 C6 33.9 1_455 1_455 1_455 no
C10 H17 C9 84.2 2_656 2_656 2_656 no
C10 H17 C6 142.7 2_656 2_656 2_656 no
C9 H17 C6 64.1 1_455 1_455 1_455 no
C20 H18 C19 35.8 . . . no
C20 H18 C21 36.1 . . . no
C20 H18 H17 60.9 . . . no
C20 H18 H19 59.9 . . . no
C20 H18 H17 148.7 . . . no
C20 H18 H12 104.4 . . . no
C20 H18 H18 110.3 . . . no
C20 H18 H11 152.2 . . . no
C20 H18 H9 77.9 . . . no
C20 H18 C19 146.5 . . . no
C20 H18 C6 104.5 . . . no
C20 H18 H8 119.0 . . . no
C20 H18 C22 21.9 . . . no
C20 H18 C18 21.8 . . . no
C20 H18 C11 115.0 . . . no
C20 H18 C20 125.9 . . . no
C20 H18 C10 137.9 . . . no
C20 H18 C7 104.5 . . . no
C20 H18 C7 92.1 . . . no
C19 H18 C21 71.9 . . . no
C19 H18 H17 25.1 . . . no
C19 H18 H19 95.7 . . . no
C19 H18 H17 126.4 . . . no
C19 H18 H12 125.4 . . . no
C19 H18 H18 77.9 . . . no
C19 H18 H11 158.5 . . . no
C19 H18 H9 83.3 . . . no
C19 H18 C19 116.3 . . . no
C19 H18 C6 88.9 . . . no
C19 H18 H8 106.4 . . . no
C19 H18 C22 57.7 . . . no
C19 H18 C18 14.0 . . . no
C19 H18 C11 139.5 . . . no
C19 H18 C20 92.9 . . . no
C19 H18 C10 159.6 . . . no
C19 H18 C7 78.0 . . . no
C19 H18 C7 91.9 . . . no
C21 H18 H17 97.0 . . . no
C21 H18 H19 23.8 . . . no
C21 H18 H17 142.0 . . . no
C21 H18 H12 79.8 . . . no
C21 H18 H18 140.7 . . . no
C21 H18 H11 120.1 . . . no
C21 H18 H9 76.8 . . . no
C21 H18 C19 155.2 . . . no
C21 H18 C6 115.6 . . . no
C21 H18 H8 120.5 . . . no
C21 H18 C22 14.2 . . . no
C21 H18 C18 57.9 . . . no
C21 H18 C11 85.6 . . . no
C21 H18 C20 154.2 . . . no
C21 H18 C10 105.2 . . . no
C21 H18 C7 128.4 . . . no
C21 H18 C7 91.3 . . . no
H17 H18 H19 120.8 . . . no
H17 H18 H17 105.8 . . . no
H17 H18 H12 132.6 . . . no
H17 H18 H18 55.8 . . . no
H17 H18 H11 138.2 . . . no
H17 H18 H9 89.3 . . . no
H17 H18 C19 93.4 . . . no
H17 H18 C6 77.3 . . . no
H17 H18 H8 93.5 . . . no
H17 H18 C22 82.8 . . . no
H17 H18 C18 39.1 . . . no
H17 H18 C11 145.5 . . . no
H17 H18 C20 69.8 . . . no
H17 H18 C10 149.2 . . . no
H17 H18 C7 60.0 . . . no
H17 H18 C7 91.9 . . . no
H19 H18 H17 124.8 . . . no
H19 H18 H12 64.7 . . . no
H19 H18 H18 153.9 . . . no
H19 H18 H11 97.5 . . . no
H19 H18 H9 78.8 . . . no
H19 H18 C19 139.5 . . . no
H19 H18 C6 117.7 . . . no
H19 H18 H8 114.5 . . . no
H19 H18 C22 38.0 . . . no
H19 H18 C18 81.7 . . . no
H19 H18 C11 66.3 . . . no
H19 H18 C20 156.8 . . . no
H19 H18 C10 83.0 . . . no
H19 H18 C7 137.9 . . . no
H19 H18 C7 90.3 . . . no
H17 H18 H12 104.6 2_566 2_566 2_566 no
H17 H18 H18 50.0 2_566 2_566 2_566 no
H17 H18 H11 56.6 2_566 2_566 2_566 no
H17 H18 H9 73.6 2_566 2_566 2_566 no
H17 H18 C19 14.8 2_566 2_566 2_566 no
H17 H18 C6 99.1 2_566 2_566 2_566 no
H17 H18 H8 88.5 2_566 2_566 2_566 no
H17 H18 C22 148.8 2_566 2_566 2_566 no
H17 H18 C18 136.9 2_566 2_566 2_566 no
H17 H18 C11 92.0 2_566 2_566 2_566 no
H17 H18 C20 36.8 2_566 2_566 2_566 no
H17 H18 C10 68.6 2_566 2_566 2_566 no
H17 H18 C7 89.6 2_566 2_566 2_566 no
H17 H18 C7 58.5 2_566 2_566 2_566 no
H12 H18 H18 139.1 1_465 1_465 1_465 no
H12 H18 H11 48.3 1_465 1_465 1_465 no
H12 H18 H9 134.1 1_465 1_465 1_465 no
H12 H18 C19 109.0 1_465 1_465 1_465 no
H12 H18 C6 62.7 1_465 1_465 1_465 no
H12 H18 H8 52.1 1_465 1_465 1_465 no
H12 H18 C22 89.4 1_465 1_465 1_465 no
H12 H18 C18 118.0 1_465 1_465 1_465 no
H12 H18 C11 14.4 1_465 1_465 1_465 no
H12 H18 C20 125.6 1_465 1_465 1_465 no
H12 H18 C10 36.3 1_465 1_465 1_465 no
H12 H18 C7 85.0 1_465 1_465 1_465 no
H12 H18 C7 135.2 1_465 1_465 1_465 no
H18 H18 H11 96.9 2_566 2_566 2_566 no
H18 H18 H9 75.3 2_566 2_566 2_566 no
H18 H18 C19 38.4 2_566 2_566 2_566 no
H18 H18 C6 87.8 2_566 2_566 2_566 no
H18 H18 H8 91.5 2_566 2_566 2_566 no
H18 H18 C22 129.5 2_566 2_566 2_566 no
H18 H18 C18 90.6 2_566 2_566 2_566 no
H18 H18 C11 133.3 2_566 2_566 2_566 no
H18 H18 C20 15.6 2_566 2_566 2_566 no
H18 H18 C10 111.7 2_566 2_566 2_566 no
H18 H18 C7 66.1 2_566 2_566 2_566 no
H18 H18 C7 64.9 2_566 2_566 2_566 no
H11 H18 H9 115.9 1_465 1_465 1_465 no
H11 H18 C19 61.3 1_465 1_465 1_465 no
H11 H18 C6 69.9 1_465 1_465 1_465 no
H11 H18 H8 52.5 1_465 1_465 1_465 no
H11 H18 C22 133.2 1_465 1_465 1_465 no
H11 H18 C18 163.0 1_465 1_465 1_465 no
H11 H18 C11 37.2 1_465 1_465 1_465 no
H11 H18 C20 81.4 1_465 1_465 1_465 no
H11 H18 C10 14.9 1_465 1_465 1_465 no
H11 H18 C7 80.8 1_465 1_465 1_465 no
H11 H18 C7 104.9 1_465 1_465 1_465 no
H9 H18 C19 80.9 2_666 2_666 2_666 no
H9 H18 C6 162.5 2_666 2_666 2_666 no
H9 H18 H8 161.9 2_666 2_666 2_666 no
H9 H18 C22 76.7 2_666 2_666 2_666 no
H9 H18 C18 80.8 2_666 2_666 2_666 no
H9 H18 C11 124.4 2_666 2_666 2_666 no
H9 H18 C20 80.9 2_666 2_666 2_666 no
H9 H18 C10 116.2 2_666 2_666 2_666 no
H9 H18 C7 139.8 2_666 2_666 2_666 no
H9 H18 C7 15.2 2_666 2_666 2_666 no
C19 H18 C6 88.6 2_566 2_566 2_566 no
C19 H18 H8 81.1 2_566 2_566 2_566 no
C19 H18 C22 157.3 2_566 2_566 2_566 no
C19 H18 C18 128.8 2_566 2_566 2_566 no
C19 H18 C11 98.4 2_566 2_566 2_566 no
C19 H18 C20 23.7 2_566 2_566 2_566 no
C19 H18 C10 75.2 2_566 2_566 2_566 no
C19 H18 C7 76.2 2_566 2_566 2_566 no
C19 H18 C7 65.8 2_566 2_566 2_566 no
C6 H18 H8 17.5 1_455 1_455 1_455 no
C6 H18 C22 112.1 1_455 1_455 1_455 no
C6 H18 C18 95.2 1_455 1_455 1_455 no
C6 H18 C11 70.8 1_455 1_455 1_455 no
C6 H18 C20 83.9 1_455 1_455 1_455 no
C6 H18 C10 73.9 1_455 1_455 1_455 no
C6 H18 C7 22.7 1_455 1_455 1_455 no
C6 H18 C7 151.8 1_455 1_455 1_455 no
H8 H18 C22 121.4 1_455 1_455 1_455 no
H8 H18 C18 112.3 1_455 1_455 1_455 no
H8 H18 C11 57.0 1_455 1_455 1_455 no
H8 H18 C20 83.3 1_455 1_455 1_455 no
H8 H18 C10 56.8 1_455 1_455 1_455 no
H8 H18 C7 34.7 1_455 1_455 1_455 no
H8 H18 C7 146.7 1_455 1_455 1_455 no
C22 H18 C18 43.7 . . . no
C22 H18 C11 97.2 . . . no
C22 H18 C20 144.6 . . . no
C22 H18 C10 118.3 . . . no
C22 H18 C7 119.8 . . . no
C22 H18 C7 91.8 . . . no
C18 H18 C11 131.1 . . . no
C18 H18 C20 106.0 . . . no
C18 H18 C10 154.3 . . . no
C18 H18 C7 88.3 . . . no
C18 H18 C7 92.1 . . . no
C11 H18 C20 118.1 1_465 1_465 1_465 no
C11 H18 C10 23.5 1_465 1_465 1_465 no
C11 H18 C7 91.6 1_465 1_465 1_465 no
C11 H18 C7 122.5 1_465 1_465 1_465 no
C20 H18 C10 96.1 2_566 2_566 2_566 no
C20 H18 C7 65.1 2_566 2_566 2_566 no
C20 H18 C7 67.9 2_566 2_566 2_566 no
C10 H18 C7 89.3 1_465 1_465 1_465 no
C10 H18 C7 108.5 1_465 1_465 1_465 no
C7 H18 C7 131.1 1_455 1_455 1_455 no
C21 H19 C22 35.7 . . . no
C21 H19 C20 36.3 . . . no
C21 H19 H20 60.0 . . . no
C21 H19 H18 60.2 . . . no
C21 H19 H15 129.6 . . . no
C21 H19 H12 104.2 . . . no
C21 H19 H16 161.3 . . . no
C21 H19 H10 112.9 . . . no
C21 H19 C16 143.0 . . . no
C21 H19 C11 119.2 . . . no
C21 H19 C19 22.2 . . . no
C21 H19 C23 21.5 . . . no
C21 H19 H6 97.2 . . . no
C21 H19 C17 162.2 . . . no
C21 H19 H4 88.8 . . . no
C21 H19 H9 69.8 . . . no
C22 H19 C20 72.0 . . . no
C22 H19 H20 24.4 . . . no
C22 H19 H18 95.8 . . . no
C22 H19 H15 96.8 . . . no
C22 H19 H12 124.8 . . . no
C22 H19 H16 146.6 . . . no
C22 H19 H10 120.9 . . . no
C22 H19 C16 109.7 . . . no
C22 H19 C11 140.5 . . . no
C22 H19 C19 57.9 . . . no
C22 H19 C23 14.2 . . . no
C22 H19 H6 79.2 . . . no
C22 H19 C17 133.0 . . . no
C22 H19 H4 86.0 . . . no
C22 H19 H9 86.6 . . . no
C20 H19 H20 96.4 . . . no
C20 H19 H18 23.8 . . . no
C20 H19 H15 156.8 . . . no
C20 H19 H12 79.7 . . . no
C20 H19 H16 134.2 . . . no
C20 H19 H10 96.5 . . . no
C20 H19 C16 163.8 . . . no
C20 H19 C11 90.7 . . . no
C20 H19 C19 14.1 . . . no
C20 H19 C23 57.8 . . . no
C20 H19 H6 113.3 . . . no
C20 H19 C17 149.4 . . . no
C20 H19 H4 92.1 . . . no
C20 H19 H9 59.8 . . . no
H20 H19 H18 120.2 . . . no
H20 H19 H15 74.1 . . . no
H20 H19 H12 132.2 . . . no
H20 H19 H16 124.8 . . . no
H20 H19 H10 119.3 . . . no
H20 H19 C16 86.4 . . . no
H20 H19 C11 143.1 . . . no
H20 H19 C19 82.3 . . . no
H20 H19 C23 38.6 . . . no
H20 H19 H6 68.3 . . . no
H20 H19 C17 109.8 . . . no
H20 H19 H4 84.8 . . . no
H20 H19 H9 99.0 . . . no
H18 H19 H15 155.8 . . . no
H18 H19 H12 64.5 . . . no
H18 H19 H16 112.0 . . . no
H18 H19 H10 84.3 . . . no
H18 H19 C16 149.5 . . . no
H18 H19 C11 71.6 . . . no
H18 H19 C19 37.9 . . . no
H18 H19 C23 81.6 . . . no
H18 H19 H6 119.5 . . . no
H18 H19 C17 127.7 . . . no
H18 H19 H4 93.8 . . . no
H18 H19 H9 60.1 . . . no
H15 H19 H12 122.5 1_565 1_565 1_565 no
H15 H19 H16 50.7 1_565 1_565 1_565 no
H15 H19 H10 71.5 1_565 1_565 1_565 no
H15 H19 C16 13.4 1_565 1_565 1_565 no
H15 H19 C11 109.7 1_565 1_565 1_565 no
H15 H19 C19 147.9 1_565 1_565 1_565 no
H15 H19 C23 110.0 1_565 1_565 1_565 no
H15 H19 H6 83.2 1_565 1_565 1_565 no
H15 H19 C17 36.2 1_565 1_565 1_565 no
H15 H19 H4 107.6 1_565 1_565 1_565 no
H15 H19 H9 100.2 1_565 1_565 1_565 no
H12 H19 H16 85.2 1_465 1_465 1_465 no
H12 H19 H10 108.4 1_465 1_465 1_465 no
H12 H19 C16 110.2 1_465 1_465 1_465 no
H12 H19 C11 16.2 1_465 1_465 1_465 no
H12 H19 C19 89.5 1_465 1_465 1_465 no
H12 H19 C23 117.5 1_465 1_465 1_465 no
H12 H19 H6 69.9 1_465 1_465 1_465 no
H12 H19 C17 93.3 1_465 1_465 1_465 no
H12 H19 H4 48.3 1_465 1_465 1_465 no
H12 H19 H9 118.2 1_465 1_465 1_465 no
H16 H19 H10 48.4 1_565 1_565 1_565 no
H16 H19 C16 38.8 1_565 1_565 1_565 no
H16 H19 C11 69.1 1_565 1_565 1_565 no
H16 H19 C19 146.4 1_565 1_565 1_565 no
H16 H19 C23 157.3 1_565 1_565 1_565 no
H16 H19 H6 101.2 1_565 1_565 1_565 no
H16 H19 C17 15.7 1_565 1_565 1_565 no
H16 H19 H4 109.2 1_565 1_565 1_565 no
H16 H19 H9 91.5 1_565 1_565 1_565 no
H10 H19 C16 68.6 2_666 2_666 2_666 no
H10 H19 C11 95.6 2_666 2_666 2_666 no
H10 H19 C19 103.1 2_666 2_666 2_666 no
H10 H19 C23 119.0 2_666 2_666 2_666 no
H10 H19 H6 148.8 2_666 2_666 2_666 no
H10 H19 C17 57.3 2_666 2_666 2_666 no
H10 H19 H4 153.1 2_666 2_666 2_666 no
H10 H19 H9 43.1 2_666 2_666 2_666 no
C16 H19 C11 96.6 1_565 1_565 1_565 no
C16 H19 C19 160.1 1_565 1_565 1_565 no
C16 H19 C23 123.2 1_565 1_565 1_565 no
C16 H19 H6 82.5 1_565 1_565 1_565 no
C16 H19 C17 23.5 1_565 1_565 1_565 no
C16 H19 H4 104.0 1_565 1_565 1_565 no
C16 H19 H9 104.0 1_565 1_565 1_565 no
C11 H19 C19 102.2 1_465 1_465 1_465 no
C11 H19 C23 133.7 1_465 1_465 1_465 no
C11 H19 H6 75.6 1_465 1_465 1_465 no
C11 H19 C17 77.9 1_465 1_465 1_465 no
C11 H19 H4 58.7 1_465 1_465 1_465 no
C11 H19 H9 115.6 1_465 1_465 1_465 no
C19 H19 C23 43.7 . . . no
C19 H19 H6 108.0 . . . no
C19 H19 C17 160.0 . . . no
C19 H19 H4 91.2 . . . no
C19 H19 H9 62.1 . . . no
C23 H19 H6 86.3 . . . no
C23 H19 C17 145.9 . . . no
C23 H19 H4 87.0 . . . no
C23 H19 H9 79.5 . . . no
H6 H19 C17 91.5 2_567 2_567 2_567 no
H6 H19 H4 26.2 2_567 2_567 2_567 no
H6 H19 H9 165.7 2_567 2_567 2_567 no
C17 H19 H4 105.4 1_565 1_565 1_565 no
C17 H19 H9 99.5 1_565 1_565 1_565 no
H4 H19 H9 151.9 2_567 2_567 2_567 no
C22 H20 C21 35.5 . . . no
C22 H20 C23 36.7 . . . no
C22 H20 H5 120.0 . . . no
C22 H20 H19 59.8 . . . no
C22 H20 N2 99.9 . . . no
C22 H20 C14 68.2 . . . no
C22 H20 O1 160.3 . . . no
C22 H20 H7 107.0 . . . no
C22 H20 C3 109.9 . . . no
C22 H20 H15 111.8 . . . no
C22 H20 H1 148.0 . . . no
C22 H20 C5 90.1 . . . no
C22 H20 H6 95.9 . . . no
C22 H20 C20 21.1 . . . no
C22 H20 C18 21.8 . . . no
C22 H20 H6 98.8 . . . no
C22 H20 C1 111.3 . . . no
C22 H20 H5 84.8 . . . no
C22 H20 H3 54.0 . . . no
C21 H20 C23 72.3 . . . no
C21 H20 H5 136.9 . . . no
C21 H20 H19 24.3 . . . no
C21 H20 N2 135.3 . . . no
C21 H20 C14 103.7 . . . no
C21 H20 O1 139.3 . . . no
C21 H20 H7 115.5 . . . no
C21 H20 C3 137.2 . . . no
C21 H20 H15 78.1 . . . no
C21 H20 H1 118.9 . . . no
C21 H20 C5 104.2 . . . no
C21 H20 H6 121.4 . . . no
C21 H20 C20 14.4 . . . no
C21 H20 C18 57.3 . . . no
C21 H20 H6 81.5 . . . no
C21 H20 C1 145.3 . . . no
C21 H20 H5 82.0 . . . no
C21 H20 H3 72.0 . . . no
C23 H20 H5 93.7 . . . no
C23 H20 H19 96.6 . . . no
C23 H20 N2 63.2 . . . no
C23 H20 C14 31.4 . . . no
C23 H20 O1 139.8 . . . no
C23 H20 H7 92.2 . . . no
C23 H20 C3 78.5 . . . no
C23 H20 H15 145.4 . . . no
C23 H20 H1 153.1 . . . no
C23 H20 C5 75.7 . . . no
C23 H20 H6 68.2 . . . no
C23 H20 C20 57.8 . . . no
C23 H20 C18 15.0 . . . no
C23 H20 H6 113.6 . . . no
C23 H20 C1 75.4 . . . no
C23 H20 H5 89.5 . . . no
C23 H20 H3 49.7 . . . no
H5 H20 H19 137.3 . . . no
H5 H20 N2 48.0 . . . no
H5 H20 C14 70.1 . . . no
H5 H20 O1 76.1 . . . no
H5 H20 H7 105.3 . . . no
H5 H20 C3 18.1 . . . no
H5 H20 H15 120.4 . . . no
H5 H20 H1 61.0 . . . no
H5 H20 C5 111.5 . . . no
H5 H20 H6 25.6 . . . no
H5 H20 C20 131.7 . . . no
H5 H20 C18 105.0 . . . no
H5 H20 H6 67.0 . . . no
H5 H20 C1 56.8 . . . no
H5 H20 H5 56.7 . . . no
H5 H20 H3 68.3 . . . no
H19 H20 N2 159.5 . . . no
H19 H20 C14 128.0 . . . no
H19 H20 O1 117.4 . . . no
H19 H20 H7 115.5 . . . no
H19 H20 C3 148.4 . . . no
H19 H20 H15 55.2 . . . no
H19 H20 H1 96.9 . . . no
H19 H20 C5 111.2 . . . no
H19 H20 H6 134.8 . . . no
H19 H20 C20 38.7 . . . no
H19 H20 C18 81.6 . . . no
H19 H20 H6 70.9 . . . no
H19 H20 C1 165.1 . . . no
H19 H20 H5 82.0 . . . no
H19 H20 H3 87.6 . . . no
N2 H20 C14 31.8 . . . no
N2 H20 O1 82.5 . . . no
N2 H20 H7 70.8 . . . no
N2 H20 C3 30.9 . . . no
N2 H20 H15 144.5 . . . no
N2 H20 H1 100.7 . . . no
N2 H20 C5 68.6 . . . no
N2 H20 H6 37.6 . . . no
N2 H20 C20 120.9 . . . no
N2 H20 C18 78.1 . . . no
N2 H20 H6 113.0 . . . no
N2 H20 C1 19.2 . . . no
N2 H20 H5 94.3 . . . no
N2 H20 H3 77.0 . . . no
C14 H20 O1 111.5 . . . no
C14 H20 H7 79.2 . . . no
C14 H20 C3 52.5 . . . no
C14 H20 H15 162.8 . . . no
C14 H20 H1 129.9 . . . no
C14 H20 C5 67.8 . . . no
C14 H20 H6 48.0 . . . no
C14 H20 C20 89.3 . . . no
C14 H20 C18 46.4 . . . no
C14 H20 H6 118.8 . . . no
C14 H20 C1 45.1 . . . no
C14 H20 H5 93.3 . . . no
C14 H20 H3 60.2 . . . no
O1 H20 H7 55.1 2_667 2_667 2_667 no
O1 H20 C3 82.2 2_667 2_667 2_667 no
O1 H20 H15 62.3 2_667 2_667 2_667 no
O1 H20 H1 47.8 2_667 2_667 2_667 no
O1 H20 C5 72.4 2_667 2_667 2_667 no
O1 H20 H6 97.6 2_667 2_667 2_667 no
O1 H20 C20 151.0 2_667 2_667 2_667 no
O1 H20 C18 151.5 2_667 2_667 2_667 no
O1 H20 H6 98.2 2_667 2_667 2_667 no
O1 H20 C1 66.4 2_667 2_667 2_667 no
O1 H20 H5 114.6 2_667 2_667 2_667 no
O1 H20 H3 144.2 2_667 2_667 2_667 no
H7 H20 C3 96.0 . . . no
H7 H20 H15 84.6 . . . no
H7 H20 H1 102.8 . . . no
H7 H20 C5 17.4 . . . no
H7 H20 H6 107.7 . . . no
H7 H20 C20 113.1 . . . no
H7 H20 C18 98.4 . . . no
H7 H20 H6 153.0 . . . no
H7 H20 C1 53.4 . . . no
H7 H20 H5 162.1 . . . no
H7 H20 H3 138.8 . . . no
C3 H20 H15 136.1 . . . no
C3 H20 H1 77.8 . . . no
C3 H20 C5 98.0 . . . no
C3 H20 H6 15.8 . . . no
C3 H20 C20 126.8 . . . no
C3 H20 C18 91.5 . . . no
C3 H20 H6 82.4 . . . no
C3 H20 C1 43.3 . . . no
C3 H20 H5 66.9 . . . no
C3 H20 H3 65.2 . . . no
H15 H20 H1 59.5 1_565 1_565 1_565 no
H15 H20 C5 95.0 1_565 1_565 1_565 no
H15 H20 H6 145.2 1_565 1_565 1_565 no
H15 H20 C20 91.8 1_565 1_565 1_565 no
H15 H20 C18 132.0 1_565 1_565 1_565 no
H15 H20 H6 78.4 1_565 1_565 1_565 no
H15 H20 C1 126.6 1_565 1_565 1_565 no
H15 H20 H5 103.8 1_565 1_565 1_565 no
H15 H20 H3 134.8 1_565 1_565 1_565 no
H1 H20 C5 120.2 2_667 2_667 2_667 no
H1 H20 H6 85.8 2_667 2_667 2_667 no
H1 H20 C20 131.5 2_667 2_667 2_667 no
H1 H20 C18 157.1 2_667 2_667 2_667 no
H1 H20 H6 50.4 2_667 2_667 2_667 no
H1 H20 C1 95.6 2_667 2_667 2_667 no
H1 H20 H5 69.5 2_667 2_667 2_667 no
H1 H20 H3 107.8 2_667 2_667 2_667 no
C5 H20 H6 105.9 . . . no
C5 H20 C20 98.9 . . . no
C5 H20 C18 81.0 . . . no
C5 H20 H6 170.4 . . . no
C5 H20 C1 55.1 . . . no
C5 H20 H5 161.0 . . . no
C5 H20 H3 124.4 . . . no
H6 H20 C20 111.4 . . . no
H6 H20 C18 79.5 . . . no
H6 H20 H6 76.9 . . . no
H6 H20 C1 54.3 . . . no
H6 H20 H5 56.7 . . . no
H6 H20 H3 49.5 . . . no
C20 H20 C18 42.9 . . . no
C20 H20 H6 88.4 . . . no
C20 H20 C1 131.7 . . . no
C20 H20 H5 82.8 . . . no
C20 H20 H3 63.6 . . . no
C18 H20 H6 108.6 . . . no
C18 H20 C1 90.0 . . . no
C18 H20 H5 87.7 . . . no
C18 H20 H3 49.4 . . . no
H6 H20 C1 123.6 2_567 2_567 2_567 no
H6 H20 H5 25.9 2_567 2_567 2_567 no
H6 H20 H3 64.5 2_567 2_567 2_567 no
C1 H20 H5 110.1 . . . no
C1 H20 H3 96.2 . . . no
H5 H20 H3 39.8 2_567 2_567 2_567 no

loop_
_geom_bond_atom_site_label_1
_geom_bond_atom_site_label_2
_geom_bond_distance
_geom_bond_publ_flag
O1 C1 1.228(2) ?
O1 H4 2.25 no
O1 N2 2.272(2) ?
O1 N1 2.281(2) ?
O1 H1 2.30 no
O1 H7 2.50 no
O1 C3 2.684(3) ?
O1 H14 2.68 no
O1 H20 2.69 no
O1 C2 2.704(3) ?
O1 H15 2.90 no
O1 H5 3.11 no
O1 H5 3.21 no
O1 H3 3.26 no
O1 H13 3.35 no
O1 C15 3.374(3) ?
O1 H6 3.43 no
O1 C5 3.436(3) ?
O1 N2 3.460(3) ?
O1 H2 3.46 no
O1 C1 3.461(3) ?
O1 C16 3.489(3) ?
O1 C4 3.562(3) ?
O1 C14 3.574(3) ?
N1 C1 1.382(3) ?
N1 C4 1.435(3) ?
N1 C2 1.473(3) ?
N1 H3 2.02 no
N1 H1 2.03 no
N1 H2 2.03 no
N1 N2 2.357(2) ?
N1 C5 2.431(3) ?
N1 C13 2.464(3) ?
N1 H13 2.56 no
N1 H7 2.59 no
N1 C14 2.866(3) ?
N1 C12 2.890(3) ?
N1 H14 3.03 no
N1 H14 3.11 no
N1 C15 3.219(3) ?
N1 H5 3.35 no
N2 C1 1.380(3) ?
N2 C14 1.438(3) ?
N2 C3 1.466(3) ?
N2 H5 2.00 no
N2 H4 2.00 no
N2 H6 2.00 no
N2 C15 2.430(3) ?
N2 C23 2.456(3) ?
N2 H20 2.55 no
N2 H14 2.58 no
N2 C4 2.865(3) ?
N2 C22 2.883(3) ?
N2 H7 3.05 no
N2 C5 3.214(3) ?
N2 H13 3.59 no
C1 C3 2.423(3) ?
C1 C2 2.430(3) ?
C1 H4 2.44 no
C1 C4 2.480(3) ?
C1 H1 2.48 no
C1 C14 2.494(3) ?
C1 H7 2.88 no
C1 H14 2.89 no
C1 H14 2.91 no
C1 H5 2.96 no
C1 H3 3.00 no
C1 C5 3.073(3) ?
C1 H6 3.10 no
C1 C15 3.110(3) ?
C1 H2 3.13 no
C1 H5 3.41 no
C1 H7 3.47 no
C1 H20 3.51 no
C1 H13 3.56 no
C1 C23 3.595(3) ?
C2 H1 0.95 no
C2 H3 0.96 no
C2 H2 0.97 no
C2 C4 2.449(3) ?
C2 H13 2.87 no
C2 H5 2.91 no
C2 H14 3.09 no
C2 H6 3.17 no
C2 C13 3.189(3) ?
C2 C12 3.339(3) ?
C2 C5 3.351(3) ?
C2 H7 3.46 no
C2 C18 3.525(3) ?
C2 C23 3.529(3) ?
C3 H6 0.95 no
C3 H4 0.95 no
C3 H5 0.96 no
C3 C14 2.448(3) ?
C3 H20 2.85 no
C3 C23 3.169(3) ?
C3 H13 3.20 no
C3 H7 3.21 no
C3 H3 3.21 no
C3 C22 3.306(3) ?
C3 C15 3.345(3) ?
C3 H14 3.45 no
C3 H12 3.49 no
C3 H3 3.53 no
C3 H5 3.56 no
C3 H1 3.58 no
C4 C5 1.368(3) ?
C4 C13 1.429(3) ?
C4 H7 2.02 no
C4 C6 2.409(3) ?
C4 C8 2.452(3) ?
C4 C12 2.496(3) ?
C4 H3 2.58 no
C4 H13 2.69 no
C4 H2 2.78 no
C4 C7 2.796(3) ?
C4 C14 2.809(3) ?
C4 C15 3.257(3) ?
C4 H1 3.26 no
C4 H8 3.28 no
C4 C23 3.343(3) ?
C4 H14 3.43 no
C5 H7 0.96 no
C5 C6 1.414(3) ?
C5 H8 2.07 no
C5 C7 2.414(3) ?
C5 C13 2.433(3) ?
C5 C8 2.811(3) ?
C5 H20 3.10 no
C5 H3 3.16 no
C5 H12 3.17 no
C5 H4 3.19 no
C5 C14 3.244(3) ?
C5 C22 3.248(3) ?
C5 C23 3.274(3) ?
C5 H9 3.29 no
C6 H8 0.97 no
C6 C7 1.361(3) ?
C6 H9 2.03 no
C6 H7 2.07 no
C6 C8 2.416(3) ?
C6 C13 2.809(3) ?
C6 H9 2.97 no
C6 H12 3.13 no
C6 H18 3.20 no
C6 H17 3.52 no
C6 C22 3.523(3) ?
C6 H11 3.55 no
C6 C20 3.568(3) ?
C7 H9 0.97 no
C7 C8 1.419(3) ?
C7 H8 2.03 no
C7 C13 2.453(3) ?
C7 C9 2.476(4) ?
C7 H10 2.67 no
C7 H9 2.98 no
C7 H17 3.10 no
C7 H7 3.28 no
C7 H8 3.30 no
C7 H18 3.52 no
C7 H18 3.55 no
C8 C9 1.414(3) ?
C8 C13 1.426(3) ?
C8 H9 2.08 no
C8 H10 2.08 no
C8 C10 2.418(4) ?
C8 C12 2.438(3) ?
C8 C11 2.798(4) ?
C8 H17 2.96 no
C8 H8 3.29 no
C8 H11 3.30 no
C8 H13 3.32 no
C9 H10 0.97 no
C9 C10 1.370(4) ?
C9 H11 2.04 no
C9 C11 2.404(4) ?
C9 C13 2.447(3) ?
C9 H9 2.67 no
C9 C12 2.785(3) ?
C9 H16 3.13 no
C9 H12 3.28 no
C9 H17 3.49 no
C10 H11 0.98 no
C10 C11 1.399(4) ?
C10 H10 2.03 no
C10 H12 2.06 no
C10 C12 2.400(3) ?
C10 C13 2.803(3) ?
C10 H8 3.19 no
C10 H16 3.22 no
C10 H13 3.28 no
C10 H17 3.48 no
C10 H18 3.48 no
C10 H10 3.54 no
C11 H12 0.97 no
C11 C12 1.367(3) ?
C11 H13 2.03 no
C11 H11 2.06 no
C11 C13 2.418(3) ?
C11 H8 3.14 no
C11 H19 3.26 no
C11 H10 3.28 no
C11 H4 3.30 no
C11 H18 3.38 no
C11 H16 3.51 no
C11 H7 3.57 no
C12 H13 0.97 no
C12 C13 1.411(3) ?
C12 H12 2.03 no
C12 H2 2.87 no
C12 H14 3.11 no
C12 C15 3.227(3) ?
C12 H11 3.28 no
C12 H4 3.35 no
C12 H16 3.45 no
C12 C16 3.510(3) ?
C13 H13 2.07 no
C13 H2 3.07 no
C13 C15 3.277(3) ?
C13 H17 3.28 no
C13 H12 3.29 no
C13 H7 3.30 no
C13 H9 3.33 no
C13 H10 3.33 no
C13 C14 3.335(3) ?
C13 H3 3.39 no
C13 H14 3.46 no
C14 C15 1.372(3) ?
C14 C23 1.416(3) ?
C14 H14 2.02 no
C14 C16 2.415(3) ?
C14 C18 2.442(3) ?
C14 H6 2.49 no
C14 C22 2.491(3) ?
C14 H20 2.68 no
C14 C17 2.786(3) ?
C14 H5 2.90 no
C14 H4 3.20 no
C14 H3 3.24 no
C14 H15 3.30 no
C14 H7 3.44 no
C14 H2 3.54 no
C15 H14 0.97 no
C15 C16 1.415(3) ?
C15 H15 2.08 no
C15 C17 2.407(3) ?
C15 C23 2.432(3) ?
C15 C18 2.807(3) ?
C15 H13 3.11 no
C15 H1 3.12 no
C15 H6 3.15 no
C15 H16 3.31 no
C15 H2 3.47 no
C15 H2 3.55 no
C16 H15 0.98 no
C16 C17 1.363(3) ?
C16 H16 2.05 no
C16 H14 2.09 no
C16 C18 2.424(4) ?
C16 C23 2.821(3) ?
C16 H19 3.21 no
C16 H1 3.25 no
C16 H2 3.29 no
C16 H10 3.59 no
C17 H16 1.00 no
C17 C18 1.417(3) ?
C17 H15 2.04 no
C17 C23 2.455(3) ?
C17 C19 2.481(4) ?
C17 H17 2.68 no
C17 H2 3.16 no
C17 H10 3.17 no
C17 H11 3.21 no
C17 H14 3.29 no
C17 H19 3.42 no
C17 H3 3.50 no
C18 C19 1.416(3) ?
C18 C23 1.431(3) ?
C18 H16 2.09 no
C18 H17 2.09 no
C18 C20 2.421(4) ?
C18 C22 2.452(3) ?
C18 C21 2.811(3) ?
C18 H3 2.90 no
C18 H2 3.24 no
C18 H18 3.30 no
C18 H15 3.31 no
C18 H20 3.33 no
C18 H11 3.44 no
C19 H17 0.99 no
C19 C20 1.363(4) ?
C19 H18 2.03 no
C19 C21 2.412(3) ?
C19 C23 2.450(3) ?
C19 H16 2.67 no
C19 C22 2.795(3) ?
C19 H11 3.15 no
C19 H18 3.19 no
C19 H19 3.28 no
C19 H3 3.36 no
C19 H9 3.54 no
C20 H18 0.97 no
C20 C21 1.419(3) ?
C20 H17 2.04 no
C20 H19 2.08 no
C20 C22 2.418(3) ?
C20 C23 2.811(3) ?
C20 H9 3.09 no
C20 H12 3.16 no
C20 H20 3.30 no
C20 H17 3.39 no
C20 H18 3.39 no
C21 H19 0.97 no
C21 C22 1.371(3) ?
C21 H20 2.04 no
C21 H18 2.08 no
C21 C23 2.424(3) ?
C21 H12 3.16 no
C21 H15 3.19 no
C21 H17 3.31 no
C21 H9 3.35 no
C21 H3 3.54 no
C21 H4 3.57 no
C22 H20 0.97 no
C22 C23 1.417(3) ?
C22 H19 2.04 no
C22 H5 2.94 no
C22 H3 3.12 no
C22 H7 3.14 no
C22 H18 3.29 no
C22 H15 3.39 no
C22 H6 3.52 no
C22 H5 3.57 no
C23 H20 2.07 no
C23 H3 2.75 no
C23 H6 3.17 no
C23 H5 3.22 no
C23 H14 3.30 no
C23 H19 3.30 no
C23 H17 3.35 no
C23 H16 3.35 no
C23 H2 3.44 no
C23 H7 3.47 no
H1 H2 1.55 no
H1 H3 1.55 no
H1 H14 2.70 no
H1 H6 2.70 no
H1 H5 2.74 no
H1 H15 2.91 no
H1 H20 2.96 no
H1 H13 3.49 no
H2 H3 1.55 no
H2 H13 2.33 no
H2 H14 3.10 no
H2 H6 3.35 no
H2 H6 3.48 no
H2 H16 3.55 no
H3 H5 2.43 no
H3 H6 2.89 no
H3 H4 3.18 no
H3 H7 3.22 no
H3 H5 3.49 no
H3 H13 3.52 no
H3 H20 3.59 no
H4 H5 1.55 no
H4 H6 1.55 no
H4 H7 2.41 no
H4 H12 2.62 no
H4 H13 2.73 no
H4 H19 3.45 no
H5 H6 1.55 no
H5 H20 2.34 no
H5 H5 2.98 no
H5 H6 3.24 no
H5 H7 3.27 no
H5 H20 3.53 no
H6 H13 3.01 no
H6 H20 3.29 no
H6 H14 3.29 no
H6 H20 3.34 no
H6 H19 3.40 no
H6 H12 3.58 no
H7 H8 2.38 no
H7 H20 2.71 no
H7 H12 2.76 no
H8 H9 2.32 no
H8 H9 2.53 no
H8 H12 2.66 no
H8 H11 2.75 no
H8 H18 3.21 no
H8 H10 3.36 no
H9 H10 2.50 no
H9 H9 2.58 no
H9 H18 3.15 no
H9 H17 3.43 no
H9 H19 3.56 no
H10 H11 2.34 no
H10 H16 2.51 no
H10 H19 3.17 no
H10 H15 3.35 no
H10 H11 3.45 no
H11 H12 2.37 no
H11 H17 2.64 no
H11 H16 2.71 no
H11 H18 2.98 no
H12 H13 2.33 no
H12 H18 2.78 no
H12 H19 2.78 no
H13 H14 2.71 no
H13 H14 3.36 no
H14 H15 2.41 no
H14 H14 3.09 no
H15 H16 2.35 no
H15 H19 2.48 no
H15 H20 2.91 no
H16 H17 2.49 no
H16 H19 2.92 no
H17 H18 2.33 no
H17 H18 2.52 no
H18 H19 2.39 no
H18 H18 2.93 no
H19 H20 2.34 no

loop_
_geom_contact_atom_site_label_1
_geom_contact_atom_site_label_2
_geom_contact_distance
_geom_contact_site_symmetry_2
_geom_contact_publ_flag
O1 H7 2.4982 2_667 no
O1 H14 2.6845 2_657 no
O1 H20 2.6928 2_667 no
O1 H15 2.9038 2_657 no
O1 C15 3.374(3) 2_657 no
O1 C5 3.436(3) 2_667 no
O1 N2 3.460(3) 2_667 no
O1 C1 3.461(3) 2_667 no
O1 C16 3.489(3) 2_657 no
C1 H14 2.8908 2_657 no
C2 H5 2.9080 2_667 no
C2 C18 3.525(3) 1_655 no
C2 C23 3.529(3) 1_655 no
C6 H9 2.9663 2_666 no
C6 C20 3.568(3) 1_655 no
C7 H9 2.9840 2_666 no
C8 H17 2.9627 1_655 no
C18 H3 2.9005 1_455 no
C23 H3 2.7529 1_455 no
H3 H5 2.4273 2_667 no
H4 H7 2.4128 2_667 no
H4 H12 2.6212 2_657 no
H8 H9 2.5278 2_666 no
H8 H12 2.6551 1_565 no
H9 H9 2.5805 2_666 no
H10 H16 2.5093 2_656 no
H11 H17 2.6417 2_656 no
H15 H19 2.4833 1_545 no
H17 H18 2.5183 2_566 no
H1 N1 2.0309 . no
H1 O1 2.3010 . no
H2 N1 2.0327 . no
H3 N1 2.0221 . no
H4 N2 2.0033 . no
H4 O1 2.2461 . no
H5 N2 1.9989 . no
H6 N2 2.0047 . no
H7 O1 2.4982 2_667 no
H7 N1 2.5947 . no
H13 N1 2.5646 . no
H14 N2 2.5813 . no
H14 O1 2.6845 2_657 no
H20 N2 2.5524 . no
H20 O1 2.6928 2_667 no

loop_
_cod_related_entry_id
_cod_related_entry_database
_cod_related_entry_code
1 ChemSpider 4411913
